data_1551367
loop_
_publ_author_name
'Imogen A. Riddell'
'Maarten M. J. Smulders'
'Jack K. Clegg'
'Yana R. Hristova'
'Boris Breiner'
'John D. Thoburn'
'Jonathan R. Nitschke'

_publ_section_title
;
 Anion-induced reconstitution of a self-assembling system to express a
 chloride-binding Co10L15 pentagonal prism
;
_journal_name_full 'Nature Chemistry'
_journal_page_first 751
_journal_page_last 756
_journal_paper_doi 10.1038/nchem.1407
_journal_volume 4
_journal_year 2012
_chemical_formula_moiety
;
C390 H330 Cl Co10 N60, 7(P F6), 11(C2 N O4 F6 S2), 5(C2 H3 N), (C O3 F3 S) 
;
_chemical_formula_sum 'C423 H345 Cl Co10 F111 N76 O47 P7 S23'
_chemical_formula_weight 10932.67
_space_group_IT_number 70
_space_group_name_Hall '-F 2uv 2vw'
_space_group_name_H-M_alt 'F d d d :2'
_symmetry_cell_setting orthorhombic
_symmetry_Int_Tables_number 70
_symmetry_space_group_name_Hall '-F 2uv 2vw'
_symmetry_space_group_name_H-M 'F d d d :2'
_atom_sites_solution_hydrogens geom
_atom_sites_solution_primary direct
_atom_sites_solution_secondary difmap
_cell_angle_alpha 90.00
_cell_angle_beta 90.00
_cell_angle_gamma 90.00
_cell_formula_units_Z 32
_cell_length_a 70.759(3)
_cell_length_b 79.508(2)
_cell_length_c 81.130(2)
_cell_measurement_reflns_used 116684
_cell_measurement_temperature 100(2)
_cell_measurement_theta_max 22.7
_cell_measurement_theta_min 1.1
_cell_volume 456430(3)
_computing_cell_refinement
;
CrystalClear-SM Expert 2.0 r5 (Rigaku, 2010)
;
_computing_data_collection
;
CrystalClear-SM Expert 2.0 r5 (Rigaku, 2010)
;
_computing_data_reduction
;
CrystalClear-SM Expert 2.0 r5 (Rigaku, 2010)
;
_computing_molecular_graphics
;ORTEP-3 (Farrugia, 1997)
WINGX-32 (Farrugia, 1999) 
;
_computing_publication_material 'enCIFer 1.1 (CCDC, 2005)'
_computing_structure_refinement 'SHELXL-97 (Sheldrick, 1997)'
_computing_structure_solution 'SUPERFLIP (Palatinus & Chapuis, 2007)'
_diffrn_ambient_temperature 100(2)
_diffrn_measured_fraction_theta_full 0.999
_diffrn_measured_fraction_theta_max 0.999
_diffrn_measurement_device_type 'Rigaku Saturn 724+ detector on Crystal Logic diffractometer'
_diffrn_measurement_method '\w  scans'
_diffrn_radiation_monochromator 'silicon double crystal'
_diffrn_radiation_source 'Diamond beamline I19'
_diffrn_radiation_wavelength 0.68890
_diffrn_reflns_av_R_equivalents 0.1440
_diffrn_reflns_av_sigmaI/netI 0.0713
_diffrn_reflns_limit_h_max 69
_diffrn_reflns_limit_h_min -70
_diffrn_reflns_limit_k_max 79
_diffrn_reflns_limit_k_min -76
_diffrn_reflns_limit_l_max 81
_diffrn_reflns_limit_l_min -81
_diffrn_reflns_number 606412
_diffrn_reflns_theta_full 20.15
_diffrn_reflns_theta_max 20.15
_diffrn_reflns_theta_min 1.15
_exptl_absorpt_coefficient_mu 0.489
_exptl_absorpt_correction_T_max 1.000
_exptl_absorpt_correction_T_min 0.402
_exptl_absorpt_correction_type multi-scan
_exptl_absorpt_process_details 'CrystalClear-SM Expert 2.0 r5 (Rigaku, 2010)'
_exptl_crystal_colour orange
_exptl_crystal_density_diffrn 1.273
_exptl_crystal_density_method 'not measured'
_exptl_crystal_description prism
_exptl_crystal_F_000 177600
_exptl_crystal_size_max 0.02
_exptl_crystal_size_mid 0.02
_exptl_crystal_size_min 0.02
_refine_diff_density_max 1.660
_refine_diff_density_min -1.024
_refine_diff_density_rms 0.224
_refine_ls_extinction_method none
_refine_ls_goodness_of_fit_ref 1.657
_refine_ls_hydrogen_treatment constr
_refine_ls_matrix_type full
_refine_ls_number_parameters 2613
_refine_ls_number_reflns 59707
_refine_ls_number_restraints 107
_refine_ls_restrained_S_all 1.684
_refine_ls_R_factor_all 0.2646
_refine_ls_R_factor_gt 0.2374
_refine_ls_shift/su_max 0.003
_refine_ls_shift/su_mean 0.000
_refine_ls_structure_factor_coef Fsqd
_refine_ls_weighting_details 'calc w=1/[\s^2^(Fo^2^)+(0.3000P)^2^+10.0000P] where P=(Fo^2^+2Fc^2^)/3'
_refine_ls_weighting_scheme calc
_refine_ls_wR_factor_gt 0.5673
_refine_ls_wR_factor_ref 0.5905
_reflns_number_gt 43358
_reflns_number_total 59707
_reflns_threshold_expression >2sigma(I)
_cod_data_source_file nchem.1407-s5.cif
_cod_data_source_block dropin
_cod_depositor_comments
;
The following automatic conversions were performed:

data item '_exptl_absorpt_correction_type' value 'Multi-scan' was
changed to 'multi-scan' in accordance with the built-in table derived
from the CIF Core dictionary named 'cif_core.dic' version 2.4.5 last
updated on 2014-11-21.

Automatic conversion script
Id: cif_fix_values 6909 2019-04-08 15:41:33Z antanas 
;
_cod_original_cell_volume 456433(26)
_cod_original_sg_symbol_H-M Fddd
_cod_database_code 1551367

loop_
_symmetry_equiv_pos_as_xyz
'x, y, z'
'-x+3/4, -y+3/4, z'
'-x+3/4, y, -z+3/4'
'x, -y+3/4, -z+3/4'
'x, y+1/2, z+1/2'
'-x+3/4, -y+5/4, z+1/2'
'-x+3/4, y+1/2, -z+5/4'
'x, -y+5/4, -z+5/4'
'x+1/2, y, z+1/2'
'-x+5/4, -y+3/4, z+1/2'
'-x+5/4, y, -z+5/4'
'x+1/2, -y+3/4, -z+5/4'
'x+1/2, y+1/2, z'
'-x+5/4, -y+5/4, z'
'-x+5/4, y+1/2, -z+3/4'
'x+1/2, -y+5/4, -z+3/4'
'-x, -y, -z'
'x-3/4, y-3/4, -z'
'x-3/4, -y, z-3/4'
'-x, y-3/4, z-3/4'
'-x, -y+1/2, -z+1/2'
'x-3/4, y-1/4, -z+1/2'
'x-3/4, -y+1/2, z-1/4'
'-x, y-1/4, z-1/4'
'-x+1/2, -y, -z+1/2'
'x-1/4, y-3/4, -z+1/2'
'x-1/4, -y, z-1/4'
'-x+1/2, y-3/4, z-1/4'
'-x+1/2, -y+1/2, -z'
'x-1/4, y-1/4, -z'
'x-1/4, -y+1/2, z-3/4'
'-x+1/2, y-1/4, z-3/4'

loop_
_atom_site_label
_atom_site_type_symbol
_atom_site_fract_x
_atom_site_fract_y
_atom_site_fract_z
_atom_site_U_iso_or_equiv
_atom_site_adp_type
_atom_site_occupancy
_atom_site_symmetry_multiplicity
_atom_site_calc_flag
_atom_site_refinement_flags
_atom_site_disorder_assembly
_atom_site_disorder_group
C1 C 0.0725(7) 0.0837(6) -0.0288(4) 0.30(2) Uiso 1 1 d D . .
H1A H 0.0863 0.0834 -0.0294 0.443 Uiso 1 1 calc R . .
H1B H 0.0675 0.0885 -0.0391 0.443 Uiso 1 1 calc R . .
H1C H 0.0676 0.0723 -0.0273 0.443 Uiso 1 1 calc R . .
C2 C 0.0665(3) 0.0949(2) -0.0142(2) 0.198(14) Uiso 1 1 d GD . .
C3 C 0.0557(3) 0.09029(17) -0.0006(3) 0.166(11) Uiso 1 1 d GD . .
H3 H 0.0506 0.0792 0.0002 0.199 Uiso 1 1 calc R . .
C4 C 0.0523(2) 0.1019(2) 0.01193(19) 0.123(7) Uiso 1 1 d G . .
H4 H 0.0450 0.0988 0.0212 0.148 Uiso 1 1 calc R . .
C5 C 0.0597(2) 0.11802(18) 0.01081(17) 0.100(6) Uiso 1 1 d G . .
C6 C 0.0705(2) 0.12259(19) -0.0028(2) 0.128(8) Uiso 1 1 d G . .
H6 H 0.0756 0.1336 -0.0036 0.153 Uiso 1 1 calc R . .
C7 C 0.0739(3) 0.1110(3) -0.01529(18) 0.174(12) Uiso 1 1 d GD . .
H7 H 0.0813 0.1141 -0.0246 0.209 Uiso 1 1 calc R . .
C8 C 0.0566(2) 0.1256(2) 0.0387(2) 0.080(5) Uiso 1 1 d D . .
H8 H 0.0600 0.1143 0.0412 0.096 Uiso 1 1 calc R . .
C9 C 0.0521(3) 0.1373(2) 0.0517(2) 0.092(5) Uiso 1 1 d D . .
C10 C 0.0430(2) 0.1643(2) 0.05822(19) 0.069(4) Uiso 1 1 d . . .
H10 H 0.0403 0.1755 0.0549 0.083 Uiso 1 1 calc R . .
C11 C 0.0419(2) 0.16024(19) 0.07552(18) 0.066(4) Uiso 1 1 d . . .
C12 C 0.0446(3) 0.1435(2) 0.0800(2) 0.095(6) Uiso 1 1 d . . .
H12 H 0.0420 0.1400 0.0909 0.114 Uiso 1 1 calc R . .
C13 C 0.0514(3) 0.1321(3) 0.0683(2) 0.104(6) Uiso 1 1 d . . .
H13 H 0.0554 0.1211 0.0714 0.125 Uiso 1 1 calc R . .
C14 C 0.0346(2) 0.1718(2) 0.08795(19) 0.072(4) Uiso 1 1 d . . .
C15 C 0.0413(2) 0.1893(2) 0.0879(2) 0.071(4) Uiso 1 1 d . . .
H15 H 0.0504 0.1928 0.0800 0.085 Uiso 1 1 calc R . .
C16 C 0.0209(2) 0.1954(2) 0.11034(19) 0.069(4) Uiso 1 1 d . . .
C17 C 0.0144(2) 0.1794(2) 0.11065(19) 0.072(4) Uiso 1 1 d . . .
H17 H 0.0048 0.1761 0.1182 0.086 Uiso 1 1 calc R . .
C18 C 0.0224(2) 0.1673(2) 0.0994(2) 0.080(5) Uiso 1 1 d . . .
H18 H 0.0188 0.1558 0.1002 0.096 Uiso 1 1 calc R . .
C19 C 0.0129(2) 0.2087(2) 0.11997(19) 0.072(4) Uiso 1 1 d . . .
H19 H 0.0023 0.2064 0.1268 0.087 Uiso 1 1 calc R . .
C20 C 0.0129(3) 0.2365(2) 0.1304(2) 0.085(5) Uiso 1 1 d . . .
C21 C 0.0123(2) 0.2527(2) 0.1251(2) 0.078(5) Uiso 1 1 d . . .
H21 H 0.0161 0.2553 0.1141 0.093 Uiso 1 1 calc R . .
C22 C 0.0062(2) 0.2658(2) 0.1356(2) 0.082(5) Uiso 1 1 d . . .
H22 H 0.0050 0.2770 0.1316 0.098 Uiso 1 1 calc R . .
C23 C 0.0019(3) 0.2618(3) 0.1523(3) 0.123(7) Uiso 1 1 d . . .
C24 C 0.0015(3) 0.2447(3) 0.1582(3) 0.110(6) Uiso 1 1 d . . .
H24 H -0.0027 0.2423 0.1691 0.132 Uiso 1 1 calc R . .
C25 C 0.0074(3) 0.2314(3) 0.1476(2) 0.093(5) Uiso 1 1 d . . .
H25 H 0.0079 0.2200 0.1512 0.111 Uiso 1 1 calc R . .
C26 C -0.0060(4) 0.2771(3) 0.1631(3) 0.137(8) Uiso 1 1 d . . .
H26A H 0.0035 0.2861 0.1635 0.206 Uiso 1 1 calc R . .
H26B H -0.0086 0.2732 0.1744 0.206 Uiso 1 1 calc R . .
H26C H -0.0176 0.2815 0.1582 0.206 Uiso 1 1 calc R . .
C27 C -0.0205(4) 0.1160(4) 0.0769(4) 0.161(10) Uiso 1 1 d . . .
H27A H -0.0254 0.1257 0.0830 0.241 Uiso 1 1 calc R . .
H27B H -0.0113 0.1100 0.0838 0.241 Uiso 1 1 calc R . .
H27C H -0.0309 0.1084 0.0741 0.241 Uiso 1 1 calc R . .
C28 C -0.0113(3) 0.1217(3) 0.0618(3) 0.103(6) Uiso 1 1 d . . .
C29 C -0.0053(3) 0.1394(2) 0.0599(2) 0.095(6) Uiso 1 1 d . . .
H29 H -0.0077 0.1469 0.0688 0.114 Uiso 1 1 calc R . .
C30 C 0.0034(2) 0.1458(2) 0.0461(2) 0.076(5) Uiso 1 1 d . . .
H30 H 0.0059 0.1575 0.0453 0.092 Uiso 1 1 calc R . .
C31 C 0.0086(3) 0.1353(2) 0.0335(2) 0.083(5) Uiso 1 1 d . . .
C32 C 0.0034(3) 0.1168(2) 0.0347(2) 0.096(6) Uiso 1 1 d . . .
H32 H 0.0066 0.1096 0.0258 0.116 Uiso 1 1 calc R . .
C33 C -0.0057(3) 0.1101(3) 0.0485(3) 0.115(7) Uiso 1 1 d . . .
H33 H -0.0083 0.0984 0.0492 0.138 Uiso 1 1 calc R . .
C34 C 0.0142(2) 0.1364(2) 0.0053(2) 0.077(5) Uiso 1 1 d . . .
H34 H 0.0040 0.1289 0.0034 0.093 Uiso 1 1 calc R . .
C35 C 0.0261(2) 0.1426(2) -0.00836(19) 0.070(4) Uiso 1 1 d . . .
C36 C 0.0497(3) 0.1603(2) -0.0168(2) 0.080(5) Uiso 1 1 d . . .
H36 H 0.0590 0.1685 -0.0143 0.096 Uiso 1 1 calc R . .
C37 C 0.0468(3) 0.1553(2) -0.0342(2) 0.089(5) Uiso 1 1 d . . .
C38 C 0.0336(3) 0.1440(2) -0.0372(2) 0.085(5) Uiso 1 1 d . . .
H38 H 0.0313 0.1407 -0.0483 0.102 Uiso 1 1 calc R . .
C39 C 0.0227(3) 0.1366(2) -0.0247(2) 0.089(5) Uiso 1 1 d . . .
H39 H 0.0135 0.1282 -0.0269 0.107 Uiso 1 1 calc R . .
C40 C 0.0577(2) 0.1642(2) -0.0474(2) 0.077(5) Uiso 1 1 d . . .
C41 C 0.0592(2) 0.1822(2) -0.0480(2) 0.075(4) Uiso 1 1 d . . .
H41 H 0.0541 0.1884 -0.0390 0.090 Uiso 1 1 calc R . .
C42 C 0.0759(3) 0.1799(3) -0.0725(3) 0.117(7) Uiso 1 1 d . . .
C43 C 0.0754(3) 0.1638(3) -0.0725(3) 0.109(6) Uiso 1 1 d . . .
H43 H 0.0818 0.1577 -0.0809 0.131 Uiso 1 1 calc R . .
C44 C 0.0658(3) 0.1552(3) -0.0604(3) 0.107(6) Uiso 1 1 d . . .
H44 H 0.0646 0.1433 -0.0609 0.128 Uiso 1 1 calc R . .
C45 C 0.0845(3) 0.1901(3) -0.0862(3) 0.108(6) Uiso 1 1 d . . .
H45 H 0.0903 0.1847 -0.0954 0.130 Uiso 1 1 calc R . .
C46 C 0.0913(3) 0.2170(3) -0.0974(2) 0.093(5) Uiso 1 1 d . . .
C47 C 0.1019(3) 0.2295(3) -0.0935(3) 0.098(6) Uiso 1 1 d . . .
H47 H 0.1053 0.2311 -0.0823 0.118 Uiso 1 1 calc R . .
C48 C 0.1089(3) 0.2414(3) -0.1062(3) 0.118(7) Uiso 1 1 d . . .
H48 H 0.1169 0.2505 -0.1032 0.141 Uiso 1 1 calc R . .
C49 C 0.1039(3) 0.2393(3) -0.1210(3) 0.106(6) Uiso 1 1 d . . .
C50 C 0.0940(3) 0.2257(3) -0.1261(3) 0.114(7) Uiso 1 1 d . . .
H50 H 0.0920 0.2240 -0.1376 0.137 Uiso 1 1 calc R . .
C51 C 0.0867(3) 0.2137(3) -0.1144(3) 0.106(6) Uiso 1 1 d . . .
H51 H 0.0793 0.2044 -0.1176 0.127 Uiso 1 1 calc R . .
C52 C 0.1079(4) 0.2528(3) -0.1352(3) 0.145(9) Uiso 1 1 d . . .
H52A H 0.1108 0.2638 -0.1302 0.217 Uiso 1 1 calc R . .
H52B H 0.0968 0.2539 -0.1422 0.217 Uiso 1 1 calc R . .
H52C H 0.1187 0.2491 -0.1418 0.217 Uiso 1 1 calc R . .
C53 C 0.1464(4) 0.1474(4) 0.0268(4) 0.173(11) Uiso 1 1 d . . .
H53A H 0.1538 0.1576 0.0249 0.259 Uiso 1 1 calc R . .
H53B H 0.1500 0.1387 0.0188 0.259 Uiso 1 1 calc R . .
H53C H 0.1488 0.1432 0.0380 0.259 Uiso 1 1 calc R . .
C54 C 0.1245(2) 0.1515(2) 0.0249(3) 0.130(8) Uiso 1 1 d G . .
C55 C 0.1124(3) 0.1518(3) 0.0383(2) 0.193(13) Uiso 1 1 d G . .
H55 H 0.1165 0.1476 0.0487 0.232 Uiso 1 1 calc R . .
C56 C 0.0942(3) 0.1583(3) 0.0366(2) 0.175(12) Uiso 1 1 d G . .
H56 H 0.0859 0.1585 0.0458 0.210 Uiso 1 1 calc R . .
C57 C 0.0883(2) 0.1645(2) 0.0215(3) 0.104(6) Uiso 1 1 d G . .
C58 C 0.1004(3) 0.1642(3) 0.0080(2) 0.32(3) Uiso 1 1 d G . .
H58 H 0.0964 0.1685 -0.0023 0.379 Uiso 1 1 calc R . .
C59 C 0.1186(3) 0.1577(3) 0.0097(2) 0.26(2) Uiso 1 1 d G . .
H59 H 0.1269 0.1575 0.0005 0.309 Uiso 1 1 calc R . .
C60 C 0.0651(2) 0.1865(3) 0.0189(2) 0.089(5) Uiso 1 1 d D . .
H60 H 0.0750 0.1946 0.0186 0.107 Uiso 1 1 calc R . .
C61 C 0.04573(19) 0.1920(2) 0.01781(18) 0.065(4) Uiso 1 1 d D . .
C62 C 0.0142(2) 0.18377(18) 0.01888(17) 0.059(4) Uiso 1 1 d . . .
H62 H 0.0051 0.1751 0.0199 0.071 Uiso 1 1 calc R . .
C63 C 0.00798(18) 0.19977(17) 0.01646(15) 0.049(3) Uiso 1 1 d . . .
C64 C 0.0211(2) 0.2116(2) 0.01383(17) 0.064(4) Uiso 1 1 d . . .
H64 H 0.0170 0.2227 0.0113 0.077 Uiso 1 1 calc R . .
C65 C 0.0399(2) 0.2084(2) 0.01456(19) 0.077(5) Uiso 1 1 d . . .
H65 H 0.0489 0.2171 0.0129 0.092 Uiso 1 1 calc R . .
C66 C -0.0124(2) 0.20379(19) 0.01496(17) 0.061(4) Uiso 1 1 d . . .
C67 C -0.0259(2) 0.1904(2) 0.01465(19) 0.072(4) Uiso 1 1 d . . .
H67 H -0.0213 0.1792 0.0149 0.087 Uiso 1 1 calc R . .
C68 C -0.0510(2) 0.2092(2) 0.01382(18) 0.064(4) Uiso 1 1 d . . .
C69 C -0.0394(2) 0.2224(2) 0.0146(2) 0.082(5) Uiso 1 1 d . . .
H69 H -0.0442 0.2335 0.0150 0.099 Uiso 1 1 calc R . .
C70 C -0.0200(2) 0.2192(2) 0.0148(2) 0.081(5) Uiso 1 1 d . . .
H70 H -0.0117 0.2286 0.0148 0.097 Uiso 1 1 calc R . .
C71 C -0.0719(3) 0.2107(3) 0.0142(2) 0.090(5) Uiso 1 1 d . . .
H71 H -0.0777 0.2214 0.0131 0.107 Uiso 1 1 calc R . .
C72 C -0.1024(2) 0.2016(3) 0.0177(3) 0.168(11) Uiso 1 1 d G . .
C73 C -0.1086(4) 0.2163(3) 0.0253(3) 0.194(13) Uiso 1 1 d G . .
H73 H -0.0997 0.2241 0.0296 0.233 Uiso 1 1 calc R . .
C74 C -0.1278(4) 0.2196(2) 0.0266(3) 0.219(16) Uiso 1 1 d G . .
H74 H -0.1321 0.2296 0.0318 0.263 Uiso 1 1 calc R . .
C75 C -0.1409(3) 0.2082(3) 0.0203(3) 0.228(17) Uiso 1 1 d GD . .
C76 C -0.1347(3) 0.1936(3) 0.0127(2) 0.139(8) Uiso 1 1 d G . .
H76 H -0.1437 0.1858 0.0084 0.167 Uiso 1 1 calc R . .
C77 C -0.1155(3) 0.1903(2) 0.0114(2) 0.136(8) Uiso 1 1 d G . .
H77 H -0.1113 0.1802 0.0062 0.163 Uiso 1 1 calc R . .
C78 C -0.1615(3) 0.2131(6) 0.0245(6) 0.27(2) Uiso 1 1 d D . .
H78A H -0.1686 0.2149 0.0142 0.401 Uiso 1 1 calc R . .
H78B H -0.1616 0.2234 0.0311 0.401 Uiso 1 1 calc R . .
H78C H -0.1674 0.2039 0.0308 0.401 Uiso 1 1 calc R . .
C79 C 0.0580(3) 0.1484(3) 0.1498(3) 0.194(5) Uiso 1 1 d D . .
H79A H 0.0632 0.1489 0.1610 0.291 Uiso 1 1 calc R . .
H79B H 0.0663 0.1415 0.1428 0.291 Uiso 1 1 calc R . .
H79C H 0.0454 0.1434 0.1500 0.291 Uiso 1 1 calc R . .
C80 C 0.0568(3) 0.1663(2) 0.1426(3) 0.194(5) Uiso 1 1 d GD . .
C81 C 0.0660(3) 0.1710(2) 0.1281(2) 0.194(5) Uiso 1 1 d GD . .
H81 H 0.0716 0.1626 0.1213 0.233 Uiso 1 1 calc R . .
C82 C 0.0669(3) 0.1878(3) 0.1237(2) 0.194(5) Uiso 1 1 d G . .
H82 H 0.0732 0.1910 0.1138 0.233 Uiso 1 1 calc R . .
C83 C 0.0587(3) 0.2000(2) 0.1337(3) 0.194(5) Uiso 1 1 d GD . .
C84 C 0.0496(3) 0.1954(2) 0.1481(2) 0.194(5) Uiso 1 1 d G . .
H84 H 0.0440 0.2037 0.1550 0.233 Uiso 1 1 calc R . .
C85 C 0.0487(3) 0.1785(3) 0.1526(2) 0.194(5) Uiso 1 1 d GD . .
H85 H 0.0424 0.1753 0.1625 0.233 Uiso 1 1 calc R . .
C86 C 0.0623(3) 0.2290(2) 0.1366(3) 0.099(6) Uiso 1 1 d D . .
H86 H 0.0657 0.2266 0.1476 0.119 Uiso 1 1 calc R . .
C87 C 0.0623(3) 0.2461(2) 0.1305(3) 0.101(6) Uiso 1 1 d D . .
C88 C 0.0538(2) 0.2630(2) 0.10899(19) 0.062(4) Uiso 1 1 d . . .
H88 H 0.0493 0.2639 0.0980 0.075 Uiso 1 1 calc R . .
C89 C 0.0576(2) 0.2777(2) 0.1175(2) 0.081(5) Uiso 1 1 d . . .
C90 C 0.0626(3) 0.2759(3) 0.1339(3) 0.124(7) Uiso 1 1 d . . .
H90 H 0.0639 0.2855 0.1408 0.149 Uiso 1 1 calc R . .
C91 C 0.0658(4) 0.2594(3) 0.1403(4) 0.140(9) Uiso 1 1 d . . .
H91 H 0.0703 0.2578 0.1512 0.168 Uiso 1 1 calc R . .
C92 C 0.0543(2) 0.2951(2) 0.1113(2) 0.075(4) Uiso 1 1 d . . .
C93 C 0.0608(2) 0.2992(2) 0.0949(2) 0.075(4) Uiso 1 1 d . . .
H93 H 0.0678 0.2912 0.0887 0.090 Uiso 1 1 calc R . .
C94 C 0.0464(2) 0.3261(2) 0.09750(18) 0.065(4) Uiso 1 1 d . . .
C95 C 0.0412(2) 0.3217(2) 0.1130(2) 0.080(5) Uiso 1 1 d . . .
H95 H 0.0343 0.3298 0.1191 0.096 Uiso 1 1 calc R . .
C96 C 0.0448(3) 0.3070(2) 0.1205(2) 0.093(5) Uiso 1 1 d . . .
H96 H 0.0410 0.3050 0.1316 0.112 Uiso 1 1 calc R . .
C97 C 0.0419(2) 0.34093(19) 0.08904(18) 0.061(4) Uiso 1 1 d . . .
H97 H 0.0344 0.3492 0.0944 0.073 Uiso 1 1 calc R . .
C98 C 0.0449(2) 0.3591(2) 0.06666(19) 0.074(4) Uiso 1 1 d D . .
C99 C 0.0406(2) 0.3591(2) 0.0497(2) 0.074(4) Uiso 1 1 d . . .
H99 H 0.0395 0.3489 0.0437 0.089 Uiso 1 1 calc R . .
C100 C 0.0380(3) 0.3751(2) 0.0419(2) 0.094(5) Uiso 1 1 d . . .
H100 H 0.0352 0.3753 0.0304 0.112 Uiso 1 1 calc R . .
C101 C 0.0393(2) 0.3905(2) 0.0503(2) 0.085(5) Uiso 1 1 d D . .
C102 C 0.0433(3) 0.3897(3) 0.0665(3) 0.111(7) Uiso 1 1 d . . .
H102 H 0.0442 0.4000 0.0724 0.133 Uiso 1 1 calc R . .
C103 C 0.0462(3) 0.3739(3) 0.0755(3) 0.105(6) Uiso 1 1 d . . .
H103 H 0.0489 0.3738 0.0870 0.126 Uiso 1 1 calc R . .
C104 C 0.0361(4) 0.4068(3) 0.0416(3) 0.126(8) Uiso 1 1 d . . .
H10A H 0.0226 0.4097 0.0421 0.189 Uiso 1 1 calc R . .
H10B H 0.0400 0.4057 0.0301 0.189 Uiso 1 1 calc R . .
H10C H 0.0435 0.4157 0.0470 0.189 Uiso 1 1 calc R . .
C105 C 0.1447(6) 0.2035(5) 0.1017(5) 0.234(17) Uiso 1 1 d . . .
H10D H 0.1517 0.2109 0.1093 0.350 Uiso 1 1 calc R . .
H10E H 0.1513 0.2031 0.0911 0.350 Uiso 1 1 calc R . .
H10F H 0.1441 0.1922 0.1064 0.350 Uiso 1 1 calc R . .
C106 C 0.1245(2) 0.2105(3) 0.0992(3) 0.152(9) Uiso 1 1 d G . .
C107 C 0.1194(3) 0.2273(3) 0.1004(3) 0.187(13) Uiso 1 1 d G . .
H107 H 0.1285 0.2354 0.1038 0.225 Uiso 1 1 calc R . .
C108 C 0.1012(3) 0.2323(2) 0.0964(3) 0.206(14) Uiso 1 1 d G . .
H108 H 0.0977 0.2439 0.0972 0.247 Uiso 1 1 calc R . .
C109 C 0.0879(2) 0.2205(3) 0.0914(2) 0.112(7) Uiso 1 1 d G . .
C110 C 0.0930(3) 0.2036(2) 0.0902(3) 0.200(14) Uiso 1 1 d G . .
H110 H 0.0839 0.1956 0.0868 0.240 Uiso 1 1 calc R . .
C111 C 0.1112(4) 0.1986(2) 0.0942(3) 0.237(18) Uiso 1 1 d G . .
H111 H 0.1147 0.1871 0.0934 0.284 Uiso 1 1 calc R . .
C112 C 0.0642(2) 0.2305(2) 0.0736(2) 0.074(4) Uiso 1 1 d . . .
H112 H 0.0737 0.2316 0.0654 0.089 Uiso 1 1 calc R . .
C113 C 0.0450(2) 0.23482(19) 0.06985(19) 0.064(4) Uiso 1 1 d . . .
C114 C 0.0145(2) 0.23840(17) 0.08007(17) 0.058(4) Uiso 1 1 d . . .
H114 H 0.0061 0.2386 0.0893 0.069 Uiso 1 1 calc R . .
C115 C 0.00724(19) 0.24187(17) 0.06557(16) 0.054(3) Uiso 1 1 d . . .
C116 C 0.0191(2) 0.24230(19) 0.05192(19) 0.069(4) Uiso 1 1 d . . .
H116 H 0.0142 0.2444 0.0412 0.083 Uiso 1 1 calc R . .
C117 C 0.0388(3) 0.2395(2) 0.0543(2) 0.084(5) Uiso 1 1 d . . .
H117 H 0.0474 0.2407 0.0454 0.101 Uiso 1 1 calc R . .
C118 C -0.01333(18) 0.24609(16) 0.06264(15) 0.049(3) Uiso 1 1 d . . .
C119 C -0.0255(2) 0.24335(17) 0.07564(17) 0.057(4) Uiso 1 1 d . . .
H119 H -0.0206 0.2388 0.0856 0.068 Uiso 1 1 calc R . .
C120 C -0.0512(2) 0.25214(19) 0.06050(19) 0.065(4) Uiso 1 1 d . . .
C121 C -0.0400(3) 0.2556(2) 0.0469(2) 0.086(5) Uiso 1 1 d . . .
H121 H -0.0450 0.2603 0.0370 0.103 Uiso 1 1 calc R . .
C122 C -0.0202(2) 0.25175(18) 0.04858(18) 0.064(4) Uiso 1 1 d . . .
H122 H -0.0119 0.2533 0.0395 0.077 Uiso 1 1 calc R . .
C123 C -0.0716(3) 0.2546(2) 0.0588(2) 0.088(5) Uiso 1 1 d . . .
H123 H -0.0777 0.2564 0.0485 0.106 Uiso 1 1 calc R . .
C124 C -0.1026(3) 0.2527(3) 0.07448(18) 0.186(13) Uiso 1 1 d GD . .
C125 C -0.1141(4) 0.2387(2) 0.0720(3) 0.245(8) Uiso 1 1 d G . .
H125 H -0.1086 0.2280 0.0704 0.294 Uiso 1 1 calc R . .
C126 C -0.1336(3) 0.2405(3) 0.0721(3) 0.245(8) Uiso 1 1 d GD . .
H126 H -0.1415 0.2310 0.0704 0.294 Uiso 1 1 calc R . .
C127 C -0.1417(3) 0.2563(3) 0.0745(2) 0.245(8) Uiso 1 1 d GD . .
C128 C -0.1302(4) 0.2702(3) 0.0769(3) 0.245(8) Uiso 1 1 d GD . .
H128 H -0.1357 0.2810 0.0786 0.294 Uiso 1 1 calc R . .
C129 C -0.1107(3) 0.2684(3) 0.0769(3) 0.245(8) Uiso 1 1 d G . .
H129 H -0.1028 0.2780 0.0786 0.294 Uiso 1 1 calc R . .
C130 C -0.1636(3) 0.2582(5) 0.0745(3) 0.245(8) Uiso 1 1 d D . .
H13A H -0.1691 0.2506 0.0827 0.368 Uiso 1 1 calc R . .
H13B H -0.1686 0.2555 0.0636 0.368 Uiso 1 1 calc R . .
H13C H -0.1669 0.2699 0.0773 0.368 Uiso 1 1 calc R . .
C131 C 0.1025(6) 0.3382(6) 0.1499(5) 0.250(19) Uiso 1 1 d . . .
H13D H 0.1163 0.3386 0.1507 0.375 Uiso 1 1 calc R . .
H13E H 0.0979 0.3284 0.1560 0.375 Uiso 1 1 calc R . .
H13F H 0.0971 0.3484 0.1547 0.375 Uiso 1 1 calc R . .
C132 C 0.0961(4) 0.3366(4) 0.1302(3) 0.134(8) Uiso 1 1 d . . .
C133 C 0.0988(3) 0.3237(3) 0.1207(2) 0.093(5) Uiso 1 1 d . . .
H133 H 0.1025 0.3132 0.1254 0.112 Uiso 1 1 calc R . .
C134 C 0.0964(2) 0.3252(2) 0.1046(2) 0.083(5) Uiso 1 1 d . . .
H134 H 0.0990 0.3157 0.0978 0.099 Uiso 1 1 calc R . .
C135 C 0.0905(2) 0.3395(2) 0.0976(2) 0.077(5) Uiso 1 1 d . . .
C136 C 0.0849(3) 0.3519(3) 0.1076(3) 0.123(7) Uiso 1 1 d . . .
H136 H 0.0772 0.3607 0.1035 0.147 Uiso 1 1 calc R . .
C137 C 0.0904(4) 0.3522(4) 0.1241(3) 0.139(8) Uiso 1 1 d . . .
H137 H 0.0902 0.3621 0.1307 0.166 Uiso 1 1 calc R . .
C138 C 0.0925(2) 0.3535(2) 0.07222(13) 0.078(5) Uiso 1 1 d D . .
H138 H 0.0987 0.3625 0.0777 0.094 Uiso 1 1 calc R . .
N22 N 0.08018(12) 0.34034(10) 0.04789(10) 0.064(3) Uani 1 1 d G . .
C140 C 0.07629(13) 0.33990(10) 0.03110(10) 0.062(4) Uiso 1 1 d G . .
H140 H 0.0702 0.3304 0.0264 0.074 Uiso 1 1 calc R . .
C141 C 0.08130(15) 0.35341(12) 0.02114(8) 0.068(4) Uiso 1 1 d G . .
C142 C 0.09019(16) 0.36736(11) 0.02796(11) 0.085(5) Uiso 1 1 d G . .
H142 H 0.0936 0.3766 0.0212 0.102 Uiso 1 1 calc R . .
C143 C 0.09408(16) 0.36779(10) 0.04475(12) 0.091(5) Uiso 1 1 d G . .
H143 H 0.1002 0.3773 0.0494 0.109 Uiso 1 1 calc R . .
C139 C 0.08907(14) 0.35429(12) 0.05471(8) 0.070(4) Uiso 1 1 d GD . .
C144 C 0.0756(2) 0.3532(2) 0.00408(18) 0.068(4) Uiso 1 1 d . . .
C145 C 0.0773(2) 0.3387(2) -0.00562(19) 0.065(4) Uiso 1 1 d . . .
H145 H 0.0832 0.3291 -0.0009 0.078 Uiso 1 1 calc R . .
C146 C 0.0630(2) 0.3516(2) -0.02809(19) 0.072(4) Uiso 1 1 d . . .
C147 C 0.0606(2) 0.3665(2) -0.01921(19) 0.069(4) Uiso 1 1 d . . .
H147 H 0.0549 0.3759 -0.0242 0.083 Uiso 1 1 calc R . .
C148 C 0.0665(2) 0.3672(2) -0.00369(19) 0.071(4) Uiso 1 1 d . . .
H148 H 0.0646 0.3773 0.0024 0.086 Uiso 1 1 calc R . .
C149 C 0.0561(2) 0.3486(2) -0.0447(2) 0.074(4) Uiso 1 1 d . . .
H149 H 0.0493 0.3575 -0.0499 0.089 Uiso 1 1 calc R . .
C150 C 0.0523(2) 0.3335(2) -0.0694(2) 0.072(4) Uiso 1 1 d . . .
C151 C 0.0464(2) 0.3190(2) -0.07545(19) 0.069(4) Uiso 1 1 d . . .
H151 H 0.0453 0.3096 -0.0682 0.083 Uiso 1 1 calc R . .
C152 C 0.0418(2) 0.3169(2) -0.09118(19) 0.073(4) Uiso 1 1 d . . .
H152 H 0.0380 0.3061 -0.0950 0.088 Uiso 1 1 calc R . .
C153 C 0.0423(2) 0.3300(2) -0.1020(2) 0.082(5) Uiso 1 1 d . . .
C154 C 0.0481(3) 0.3456(2) -0.0963(2) 0.087(5) Uiso 1 1 d . . .
H154 H 0.0480 0.3550 -0.1036 0.105 Uiso 1 1 calc R . .
C155 C 0.0537(2) 0.3476(2) -0.0812(2) 0.085(5) Uiso 1 1 d . . .
H155 H 0.0587 0.3581 -0.0777 0.102 Uiso 1 1 calc R . .
C156 C 0.0377(3) 0.3266(3) -0.1207(2) 0.108(6) Uiso 1 1 d . . .
H15A H 0.0325 0.3368 -0.1257 0.163 Uiso 1 1 calc R . .
H15B H 0.0284 0.3175 -0.1215 0.163 Uiso 1 1 calc R . .
H15C H 0.0493 0.3233 -0.1265 0.163 Uiso 1 1 calc R . .
C157 C 0.1639(4) 0.2905(4) 0.0766(4) 0.173(11) Uiso 1 1 d . . .
H15D H 0.1724 0.2968 0.0694 0.260 Uiso 1 1 calc R . .
H15E H 0.1664 0.2784 0.0754 0.260 Uiso 1 1 calc R . .
H15F H 0.1660 0.2939 0.0881 0.260 Uiso 1 1 calc R . .
C158 C 0.14217(16) 0.29445(19) 0.07151(19) 0.133(8) Uiso 1 1 d G . .
C159 C 0.13698(15) 0.31000(16) 0.06512(17) 0.100(6) Uiso 1 1 d G . .
H159 H 0.1463 0.3184 0.0634 0.120 Uiso 1 1 calc R . .
C160 C 0.11819(17) 0.31320(13) 0.06125(14) 0.077(5) Uiso 1 1 d G . .
H160 H 0.1146 0.3238 0.0569 0.092 Uiso 1 1 calc R . .
C161 C 0.10458(14) 0.30086(16) 0.06378(16) 0.088(5) Uiso 1 1 d G . .
C162 C 0.1098(2) 0.28531(15) 0.07017(18) 0.127(8) Uiso 1 1 d G . .
H162 H 0.1005 0.2769 0.0719 0.152 Uiso 1 1 calc R . .
C163 C 0.1286(2) 0.28210(15) 0.07403(19) 0.136(8) Uiso 1 1 d G . .
H163 H 0.1321 0.2715 0.0784 0.163 Uiso 1 1 calc R . .
C164 C 0.0762(2) 0.2925(2) 0.05120(18) 0.064(4) Uiso 1 1 d . . .
H164 H 0.0823 0.2825 0.0476 0.076 Uiso 1 1 calc R . .
C165 C 0.0567(2) 0.2953(2) 0.04725(18) 0.067(4) Uiso 1 1 d . . .
C166 C 0.0309(2) 0.31338(19) 0.04921(17) 0.059(4) Uiso 1 1 d . . .
H166 H 0.0256 0.3239 0.0524 0.071 Uiso 1 1 calc R . .
C167 C 0.0190(2) 0.30155(18) 0.04149(17) 0.061(4) Uiso 1 1 d . . .
C168 C 0.0270(2) 0.2864(2) 0.03669(19) 0.073(4) Uiso 1 1 d . . .
H168 H 0.0193 0.2783 0.0314 0.088 Uiso 1 1 calc R . .
C169 C 0.0453(2) 0.2830(2) 0.03925(17) 0.063(4) Uiso 1 1 d . . .
H169 H 0.0505 0.2726 0.0358 0.076 Uiso 1 1 calc R . .
C170 C -0.0020(2) 0.30526(18) 0.03900(17) 0.060(4) Uiso 1 1 d . . .
C171 C -0.0101(2) 0.3190(2) 0.0469(2) 0.074(4) Uiso 1 1 d . . .
H171 H -0.0024 0.3260 0.0536 0.089 Uiso 1 1 calc R . .
C172 C -0.0390(2) 0.3128(2) 0.03490(19) 0.069(4) Uiso 1 1 d . . .
C173 C -0.0315(2) 0.2994(2) 0.0269(2) 0.082(5) Uiso 1 1 d . . .
H173 H -0.0392 0.2926 0.0201 0.098 Uiso 1 1 calc R . .
C174 C -0.0123(2) 0.29573(19) 0.02882(17) 0.061(4) Uiso 1 1 d . . .
H174 H -0.0068 0.2866 0.0230 0.073 Uiso 1 1 calc R . .
C175 C -0.0585(3) 0.3177(2) 0.0337(2) 0.080(5) Uiso 1 1 d . . .
H175 H -0.0672 0.3108 0.0279 0.096 Uiso 1 1 calc R . .
C176 C -0.0834(2) 0.3367(2) 0.0416(3) 0.124(8) Uiso 1 1 d G . .
C177 C -0.0922(3) 0.3460(2) 0.0292(2) 0.127(8) Uiso 1 1 d G . .
H177 H -0.0855 0.3489 0.0195 0.153 Uiso 1 1 calc R . .
C178 C -0.1109(3) 0.3511(2) 0.0312(2) 0.140(9) Uiso 1 1 d G . .
H178 H -0.1169 0.3574 0.0228 0.168 Uiso 1 1 calc R . .
C179 C -0.1207(2) 0.3469(3) 0.0454(3) 0.177(12) Uiso 1 1 d G . .
C180 C -0.1119(4) 0.3376(4) 0.0577(3) 0.38(4) Uiso 1 1 d G . .
H180 H -0.1186 0.3347 0.0675 0.451 Uiso 1 1 calc R . .
C181 C -0.0932(4) 0.3325(3) 0.0558(2) 0.35(3) Uiso 1 1 d G . .
H181 H -0.0872 0.3262 0.0642 0.422 Uiso 1 1 calc R . .
C182 C -0.1421(6) 0.3526(6) 0.0410(5) 0.240(18) Uiso 1 1 d . . .
H18A H -0.1460 0.3616 0.0484 0.360 Uiso 1 1 calc R . .
H18B H -0.1507 0.3429 0.0423 0.360 Uiso 1 1 calc R . .
H18C H -0.1426 0.3566 0.0295 0.360 Uiso 1 1 calc R . .
C183 C 0.1058(3) 0.4025(2) -0.0263(2) 0.101(6) Uiso 1 1 d . . .
H18D H 0.0939 0.4082 -0.0289 0.151 Uiso 1 1 calc R . .
H18E H 0.1163 0.4085 -0.0315 0.151 Uiso 1 1 calc R . .
H18F H 0.1077 0.4022 -0.0144 0.151 Uiso 1 1 calc R . .
C184 C 0.1051(2) 0.3844(2) -0.0330(2) 0.081(5) Uiso 1 1 d . . .
C185 C 0.0985(2) 0.3824(2) -0.0489(2) 0.080(5) Uiso 1 1 d . . .
H185 H 0.0948 0.3919 -0.0552 0.095 Uiso 1 1 calc R . .
C186 C 0.0974(2) 0.3663(2) -0.0554(2) 0.071(4) Uiso 1 1 d . . .
H186 H 0.0932 0.3647 -0.0665 0.085 Uiso 1 1 calc R . .
C187 C 0.1022(2) 0.3526(2) -0.04632(19) 0.072(4) Uiso 1 1 d . . .
C188 C 0.1088(2) 0.3553(2) -0.0305(2) 0.083(5) Uiso 1 1 d . . .
H188 H 0.1127 0.3459 -0.0242 0.100 Uiso 1 1 calc R . .
C189 C 0.1100(3) 0.3709(2) -0.0234(2) 0.090(5) Uiso 1 1 d . . .
H189 H 0.1141 0.3723 -0.0123 0.108 Uiso 1 1 calc R . .
C190 C 0.1018(2) 0.33105(16) -0.0654(2) 0.083(5) Uiso 1 1 d D . .
H190 H 0.1094 0.3380 -0.0722 0.099 Uiso 1 1 calc R . .
C191 C 0.0956(2) 0.31512(18) -0.0720(2) 0.082(5) Uiso 1 1 d D . .
C192 C 0.0786(2) 0.2908(2) -0.0651(2) 0.075(4) Uiso 1 1 d . . .
H192 H 0.0715 0.2845 -0.0573 0.090 Uiso 1 1 calc R . .
C193 C 0.0814(3) 0.2843(2) -0.0808(2) 0.084(5) Uiso 1 1 d . . .
C194 C 0.0909(2) 0.2950(2) -0.0927(2) 0.085(5) Uiso 1 1 d . . .
H194 H 0.0920 0.2914 -0.1038 0.102 Uiso 1 1 calc R . .
C195 C 0.0979(2) 0.3095(2) -0.0885(2) 0.083(5) Uiso 1 1 d . . .
H195 H 0.1045 0.3162 -0.0963 0.100 Uiso 1 1 calc R . .
C196 C 0.0712(3) 0.2686(2) -0.0863(2) 0.084(5) Uiso 1 1 d . . .
C197 C 0.0716(2) 0.2539(2) -0.0755(2) 0.081(5) Uiso 1 1 d . . .
H197 H 0.0785 0.2543 -0.0655 0.097 Uiso 1 1 calc R . .
C198 C 0.0542(3) 0.2392(2) -0.0926(2) 0.088(5) Uiso 1 1 d . . .
C199 C 0.0526(3) 0.2521(3) -0.1051(3) 0.101(6) Uiso 1 1 d . . .
H199 H 0.0453 0.2508 -0.1149 0.122 Uiso 1 1 calc R . .
C200 C 0.0629(3) 0.2667(2) -0.1013(2) 0.091(5) Uiso 1 1 d . . .
H200 H 0.0640 0.2753 -0.1092 0.109 Uiso 1 1 calc R . .
C201 C 0.0428(3) 0.2240(2) -0.0965(2) 0.091(5) Uiso 1 1 d . . .
H201 H 0.0348 0.2234 -0.1059 0.110 Uiso 1 1 calc R . .
C202 C 0.0355(3) 0.1960(2) -0.0895(2) 0.088(5) Uiso 1 1 d . . .
C203 C 0.0265(3) 0.1869(2) -0.0764(2) 0.089(5) Uiso 1 1 d . . .
H203 H 0.0271 0.1912 -0.0654 0.107 Uiso 1 1 calc R . .
C204 C 0.0167(3) 0.1714(3) -0.0796(3) 0.105(6) Uiso 1 1 d . . .
H204 H 0.0095 0.1658 -0.0714 0.126 Uiso 1 1 calc R . .
C205 C 0.0183(3) 0.1649(3) -0.0959(3) 0.117(7) Uiso 1 1 d . . .
C206 C 0.0245(4) 0.1744(3) -0.1087(3) 0.137(8) Uiso 1 1 d . . .
H206 H 0.0219 0.1708 -0.1197 0.164 Uiso 1 1 calc R . .
C207 C 0.0340(4) 0.1888(3) -0.1062(3) 0.133(8) Uiso 1 1 d . . .
H207 H 0.0399 0.1943 -0.1152 0.159 Uiso 1 1 calc R . .
C208 C 0.0076(5) 0.1466(4) -0.0977(4) 0.194(13) Uiso 1 1 d . . .
H20A H -0.0008 0.1450 -0.0882 0.290 Uiso 1 1 calc R . .
H20B H 0.0170 0.1376 -0.0980 0.290 Uiso 1 1 calc R . .
H20C H 0.0001 0.1465 -0.1079 0.290 Uiso 1 1 calc R . .
C209 C 0.1741(3) 0.2889(3) -0.0227(3) 0.129(8) Uiso 1 1 d . . .
H20D H 0.1787 0.2918 -0.0117 0.194 Uiso 1 1 calc R . .
H20E H 0.1801 0.2962 -0.0309 0.194 Uiso 1 1 calc R . .
H20F H 0.1772 0.2771 -0.0252 0.194 Uiso 1 1 calc R . .
C210 C 0.1529(3) 0.2912(2) -0.0234(2) 0.089(5) Uiso 1 1 d . . .
C211 C 0.1413(3) 0.2795(2) -0.0180(2) 0.089(5) Uiso 1 1 d . . .
H211 H 0.1461 0.2692 -0.0139 0.107 Uiso 1 1 calc R . .
C212 C 0.1215(3) 0.2825(3) -0.0186(2) 0.096(6) Uiso 1 1 d . . .
H212 H 0.1133 0.2739 -0.0146 0.115 Uiso 1 1 calc R . .
C213 C 0.1137(2) 0.2970(2) -0.02456(18) 0.068(4) Uiso 1 1 d . . .
C214 C 0.1256(3) 0.3086(3) -0.0308(2) 0.099(6) Uiso 1 1 d . . .
H214 H 0.1206 0.3186 -0.0357 0.119 Uiso 1 1 calc R . .
C215 C 0.1462(3) 0.3062(3) -0.0302(3) 0.115(7) Uiso 1 1 d . . .
H215 H 0.1547 0.3145 -0.0343 0.138 Uiso 1 1 calc R . .
C216 C 0.0833(2) 0.2912(2) -0.0161(2) 0.075(4) Uiso 1 1 d . . .
H216 H 0.0884 0.2827 -0.0092 0.090 Uiso 1 1 calc R . .
C217 C 0.06273(19) 0.29392(18) -0.01731(17) 0.054(4) Uiso 1 1 d . . .
C218 C 0.0376(2) 0.30579(19) -0.03087(18) 0.064(4) Uiso 1 1 d . . .
H218 H 0.0332 0.3133 -0.0391 0.077 Uiso 1 1 calc R . .
C219 C 0.0248(2) 0.29738(19) -0.02158(18) 0.063(4) Uiso 1 1 d . . .
C220 C 0.0315(3) 0.2865(2) -0.0091(2) 0.084(5) Uiso 1 1 d . . .
H220 H 0.0229 0.2805 -0.0023 0.101 Uiso 1 1 calc R . .
C221 C 0.0509(2) 0.2849(2) -0.00714(19) 0.067(4) Uiso 1 1 d . . .
H221 H 0.0559 0.2777 0.0011 0.081 Uiso 1 1 calc R . .
C222 C 0.0047(2) 0.29959(19) -0.02370(18) 0.065(4) Uiso 1 1 d . . .
C223 C -0.0037(2) 0.3125(2) -0.03350(19) 0.072(4) Uiso 1 1 d . . .
H223 H 0.0048 0.3202 -0.0384 0.086 Uiso 1 1 calc R . .
C224 C -0.0345(3) 0.3038(2) -0.0295(2) 0.083(5) Uiso 1 1 d . . .
C225 C -0.0278(3) 0.2905(2) -0.0196(2) 0.087(5) Uiso 1 1 d . . .
H225 H -0.0368 0.2832 -0.0148 0.104 Uiso 1 1 calc R . .
C226 C -0.0092(2) 0.2875(2) -0.0165(2) 0.083(5) Uiso 1 1 d . . .
H226 H -0.0052 0.2781 -0.0101 0.100 Uiso 1 1 calc R . .
C227 C -0.0539(3) 0.3063(2) -0.0341(2) 0.085(5) Uiso 1 1 d . . .
H227 H -0.0633 0.2989 -0.0301 0.102 Uiso 1 1 calc R . .
C228 C -0.0780(2) 0.3195(2) -0.0470(2) 0.123(7) Uiso 1 1 d G . .
C229 C -0.0853(2) 0.33576(19) -0.0476(2) 0.122(7) Uiso 1 1 d G . .
H229 H -0.0773 0.3451 -0.0452 0.146 Uiso 1 1 calc R . .
C230 C -0.1041(3) 0.3383(2) -0.0517(2) 0.153(10) Uiso 1 1 d G . .
H230 H -0.1091 0.3494 -0.0521 0.184 Uiso 1 1 calc R . .
C231 C -0.1157(2) 0.3247(3) -0.0552(3) 0.173(11) Uiso 1 1 d G . .
C232 C -0.1084(3) 0.3084(2) -0.0546(3) 0.212(15) Uiso 1 1 d G . .
H232 H -0.1163 0.2991 -0.0570 0.254 Uiso 1 1 calc R . .
C233 C -0.0896(3) 0.30587(18) -0.0505(2) 0.155(10) Uiso 1 1 d G . .
H233 H -0.0846 0.2948 -0.0501 0.186 Uiso 1 1 calc R . .
C234 C -0.1375(5) 0.3266(5) -0.0582(5) 0.214(15) Uiso 1 1 d . . .
H23A H -0.1422 0.3170 -0.0645 0.321 Uiso 1 1 calc R . .
H23B H -0.1399 0.3370 -0.0645 0.321 Uiso 1 1 calc R . .
H23C H -0.1440 0.3272 -0.0476 0.321 Uiso 1 1 calc R . .
C235 C 0.1657(4) 0.2203(4) -0.0453(4) 0.163(10) Uiso 1 1 d . . .
H23D H 0.1690 0.2084 -0.0441 0.244 Uiso 1 1 calc R . .
H23E H 0.1702 0.2266 -0.0357 0.244 Uiso 1 1 calc R . .
H23F H 0.1717 0.2248 -0.0553 0.244 Uiso 1 1 calc R . .
C236 C 0.1442(4) 0.2222(4) -0.0467(3) 0.137(8) Uiso 1 1 d . . .
C237 C 0.1327(4) 0.2096(4) -0.0521(3) 0.143(9) Uiso 1 1 d . . .
H237 H 0.1390 0.2002 -0.0569 0.171 Uiso 1 1 calc R . .
C238 C 0.1129(3) 0.2087(3) -0.0518(3) 0.109(6) Uiso 1 1 d . . .
H238 H 0.1062 0.1987 -0.0543 0.130 Uiso 1 1 calc R . .
C239 C 0.1042(3) 0.2235(3) -0.0474(2) 0.096(6) Uiso 1 1 d . . .
C240 C 0.1150(3) 0.2374(3) -0.0428(2) 0.103(6) Uiso 1 1 d . . .
H240 H 0.1089 0.2477 -0.0401 0.123 Uiso 1 1 calc R . .
C241 C 0.1353(4) 0.2364(3) -0.0421(3) 0.132(8) Uiso 1 1 d . . .
H241 H 0.1424 0.2457 -0.0383 0.158 Uiso 1 1 calc R . .
C242 C 0.0761(2) 0.2305(2) -0.0355(2) 0.076(5) Uiso 1 1 d . . .
H242 H 0.0835 0.2346 -0.0266 0.091 Uiso 1 1 calc R . .
C243 C 0.0551(2) 0.2311(2) -0.0351(2) 0.072(4) Uiso 1 1 d . . .
C244 C 0.0279(2) 0.22613(19) -0.04905(19) 0.066(4) Uiso 1 1 d . . .
H244 H 0.0217 0.2214 -0.0583 0.080 Uiso 1 1 calc R . .
C245 C 0.0164(2) 0.2345(2) -0.03725(19) 0.069(4) Uiso 1 1 d . . .
C246 C 0.0254(2) 0.2416(2) -0.0238(2) 0.076(5) Uiso 1 1 d . . .
H246 H 0.0185 0.2475 -0.0156 0.092 Uiso 1 1 calc R . .
C247 C 0.0456(2) 0.2395(2) -0.0225(2) 0.072(4) Uiso 1 1 d . . .
H247 H 0.0523 0.2439 -0.0133 0.086 Uiso 1 1 calc R . .
C248 C -0.0049(2) 0.23623(18) -0.03939(17) 0.059(4) Uiso 1 1 d . . .
C249 C -0.0138(2) 0.2335(2) -0.0534(2) 0.070(4) Uiso 1 1 d . . .
H249 H -0.0066 0.2302 -0.0627 0.084 Uiso 1 1 calc R . .
C250 C -0.0431(3) 0.2396(2) -0.0425(2) 0.082(5) Uiso 1 1 d . . .
C251 C -0.0349(3) 0.2427(3) -0.0273(3) 0.102(6) Uiso 1 1 d . . .
H251 H -0.0425 0.2457 -0.0181 0.122 Uiso 1 1 calc R . .
C252 C -0.0155(3) 0.2412(2) -0.0257(2) 0.090(5) Uiso 1 1 d . . .
H252 H -0.0096 0.2435 -0.0155 0.108 Uiso 1 1 calc R . .
C253 C -0.0632(3) 0.2408(3) -0.0456(3) 0.097(6) Uiso 1 1 d . . .
H253 H -0.0717 0.2448 -0.0375 0.117 Uiso 1 1 calc R . .
C254 C -0.0995(3) 0.2374(4) -0.0724(3) 0.410(17) Uiso 1 1 d GD . .
H254 H -0.0946 0.2292 -0.0797 0.492 Uiso 1 1 calc R . .
C255 C -0.1182(3) 0.2426(5) -0.0738(4) 0.410(17) Uiso 1 1 d GD . .
H255 H -0.1261 0.2378 -0.0820 0.492 Uiso 1 1 calc R . .
C256 C -0.1253(3) 0.2547(4) -0.0631(4) 0.410(17) Uiso 1 1 d GD . .
C257 C -0.1137(4) 0.2617(4) -0.0511(5) 0.410(17) Uiso 1 1 d GD . .
H257 H -0.1186 0.2700 -0.0438 0.492 Uiso 1 1 calc R . .
C258 C -0.0950(4) 0.2566(4) -0.0498(4) 0.410(17) Uiso 1 1 d GD . .
H258 H -0.0871 0.2614 -0.0416 0.492 Uiso 1 1 calc R . .
C259 C -0.0879(2) 0.2445(3) -0.0604(2) 0.410(17) Uiso 1 1 d GD . .
C260 C -0.1453(3) 0.2599(6) -0.0645(6) 0.410(17) Uiso 1 1 d D . .
H26G H -0.1494 0.2650 -0.0540 0.615 Uiso 1 1 calc R . .
H26H H -0.1532 0.2501 -0.0669 0.615 Uiso 1 1 calc R . .
H26I H -0.1466 0.2681 -0.0734 0.615 Uiso 1 1 calc R . .
C261 C -0.0267(3) 0.1117(3) -0.0361(3) 0.110(6) Uiso 1 1 d . . .
H26D H -0.0369 0.1128 -0.0442 0.166 Uiso 1 1 calc R . .
H26E H -0.0254 0.0998 -0.0330 0.166 Uiso 1 1 calc R . .
H26F H -0.0148 0.1157 -0.0409 0.166 Uiso 1 1 calc R . .
C262 C -0.0315(3) 0.1224(3) -0.0204(3) 0.106(6) Uiso 1 1 d . . .
C263 C -0.0299(3) 0.1392(2) -0.0199(2) 0.091(5) Uiso 1 1 d . . .
H263 H -0.0252 0.1445 -0.0296 0.109 Uiso 1 1 calc R . .
C264 C -0.0339(2) 0.1487(2) -0.0079(2) 0.083(5) Uiso 1 1 d . . .
H264 H -0.0320 0.1605 -0.0086 0.100 Uiso 1 1 calc R . .
C265 C -0.0410(3) 0.1415(2) 0.0061(2) 0.084(5) Uiso 1 1 d . . .
C266 C -0.0450(3) 0.1247(2) 0.0068(2) 0.088(5) Uiso 1 1 d . . .
H266 H -0.0515 0.1199 0.0158 0.106 Uiso 1 1 calc R . .
C267 C -0.0391(3) 0.1157(3) -0.0061(3) 0.106(6) Uiso 1 1 d . . .
H267 H -0.0403 0.1038 -0.0054 0.127 Uiso 1 1 calc R . .
C268 C -0.0470(2) 0.1482(2) 0.0344(2) 0.075(5) Uiso 1 1 d . . .
H268 H -0.0413 0.1377 0.0370 0.091 Uiso 1 1 calc R . .
C269 C -0.0540(2) 0.1582(2) 0.0472(2) 0.079(5) Uiso 1 1 d . . .
C270 C -0.0677(3) 0.1839(2) 0.0544(2) 0.087(5) Uiso 1 1 d . . .
H270 H -0.0729 0.1944 0.0511 0.105 Uiso 1 1 calc R . .
C271 C -0.0671(2) 0.1804(2) 0.0713(2) 0.074(4) Uiso 1 1 d . . .
C272 C -0.0600(3) 0.1651(2) 0.0754(2) 0.089(5) Uiso 1 1 d . . .
H272 H -0.0597 0.1620 0.0867 0.107 Uiso 1 1 calc R . .
C273 C -0.0530(3) 0.1537(2) 0.0634(2) 0.085(5) Uiso 1 1 d . . .
H273 H -0.0477 0.1432 0.0666 0.102 Uiso 1 1 calc R . .
C274 C -0.0733(2) 0.1926(2) 0.0831(2) 0.076(4) Uiso 1 1 d . . .
C275 C -0.0701(2) 0.2100(2) 0.0817(2) 0.077(5) Uiso 1 1 d . . .
H275 H -0.0637 0.2135 0.0720 0.092 Uiso 1 1 calc R . .
C276 C -0.0849(3) 0.2168(2) 0.1062(2) 0.088(5) Uiso 1 1 d . . .
C277 C -0.0889(3) 0.1991(3) 0.1090(3) 0.114(7) Uiso 1 1 d . . .
H277 H -0.0955 0.1959 0.1187 0.136 Uiso 1 1 calc R . .
C278 C -0.0833(3) 0.1870(3) 0.0979(2) 0.089(5) Uiso 1 1 d . . .
H278 H -0.0858 0.1755 0.0999 0.107 Uiso 1 1 calc R . .
C279 C -0.0900(3) 0.2303(3) 0.1158(3) 0.115(7) Uiso 1 1 d . . .
H279 H -0.0973 0.2281 0.1254 0.138 Uiso 1 1 calc R . .
C280 C -0.0903(3) 0.2587(3) 0.1237(3) 0.122(7) Uiso 1 1 d . . .
C281 C -0.0972(3) 0.2731(3) 0.1170(3) 0.120(7) Uiso 1 1 d . . .
H281 H -0.0970 0.2740 0.1054 0.144 Uiso 1 1 calc R . .
C282 C -0.1043(4) 0.2863(4) 0.1253(4) 0.159(10) Uiso 1 1 d . . .
H282 H -0.1108 0.2953 0.1201 0.191 Uiso 1 1 calc R . .
C283 C -0.1015(5) 0.2855(5) 0.1402(5) 0.179(12) Uiso 1 1 d . . .
C284 C -0.0939(4) 0.2716(4) 0.1501(4) 0.150(9) Uiso 1 1 d . . .
H284 H -0.0930 0.2721 0.1618 0.180 Uiso 1 1 calc R . .
C285 C -0.0877(4) 0.2572(3) 0.1405(3) 0.133(8) Uiso 1 1 d . . .
H285 H -0.0823 0.2475 0.1454 0.159 Uiso 1 1 calc R . .
C286 C -0.1102(5) 0.3017(4) 0.1542(4) 0.188(13) Uiso 1 1 d . . .
H28A H -0.1005 0.3042 0.1625 0.282 Uiso 1 1 calc R . .
H28B H -0.1217 0.2977 0.1597 0.282 Uiso 1 1 calc R . .
H28C H -0.1131 0.3119 0.1479 0.282 Uiso 1 1 calc R . .
C287 C -0.1114(3) 0.1259(3) 0.0791(2) 0.102(6) Uiso 1 1 d . . .
H28D H -0.1170 0.1148 0.0772 0.153 Uiso 1 1 calc R . .
H28E H -0.1206 0.1330 0.0849 0.153 Uiso 1 1 calc R . .
H28F H -0.1000 0.1247 0.0859 0.153 Uiso 1 1 calc R . .
C288 C -0.1063(3) 0.1341(2) 0.0626(2) 0.086(5) Uiso 1 1 d . . .
C289 C -0.1066(2) 0.1502(2) 0.0604(2) 0.084(5) Uiso 1 1 d . . .
H289 H -0.1101 0.1570 0.0695 0.101 Uiso 1 1 calc R . .
C290 C -0.1022(2) 0.1581(2) 0.0457(2) 0.075(4) Uiso 1 1 d . . .
H290 H -0.1046 0.1698 0.0438 0.090 Uiso 1 1 calc R . .
C291 C -0.0943(3) 0.1482(2) 0.0341(2) 0.085(5) Uiso 1 1 d . . .
C292 C -0.0924(2) 0.1307(2) 0.0359(2) 0.076(5) Uiso 1 1 d . . .
H292 H -0.0879 0.1238 0.0272 0.091 Uiso 1 1 calc R . .
C293 C -0.0975(3) 0.1243(3) 0.0504(2) 0.091(5) Uiso 1 1 d . . .
H293 H -0.0951 0.1127 0.0525 0.109 Uiso 1 1 calc R . .
C294 C -0.0912(2) 0.1486(2) 0.0045(2) 0.081(5) Uiso 1 1 d . . .
H294 H -0.0986 0.1386 0.0040 0.098 Uiso 1 1 calc R . .
C295 C -0.0829(3) 0.1558(3) -0.0107(2) 0.097(6) Uiso 1 1 d . . .
C296 C -0.0646(3) 0.1772(2) -0.0219(2) 0.088(5) Uiso 1 1 d . . .
H296 H -0.0588 0.1879 -0.0207 0.105 Uiso 1 1 calc R . .
C297 C -0.0658(3) 0.1702(3) -0.0376(3) 0.104(6) Uiso 1 1 d . . .
C298 C -0.0762(3) 0.1549(3) -0.0393(3) 0.115(7) Uiso 1 1 d . . .
H298 H -0.0767 0.1493 -0.0497 0.138 Uiso 1 1 calc R . .
C299 C -0.0856(3) 0.1484(2) -0.0257(2) 0.092(5) Uiso 1 1 d . . .
H299 H -0.0938 0.1391 -0.0269 0.110 Uiso 1 1 calc R . .
C300 C -0.0554(3) 0.1769(2) -0.0516(2) 0.083(5) Uiso 1 1 d . . .
C301 C -0.0569(3) 0.1946(2) -0.0544(2) 0.089(5) Uiso 1 1 d . . .
H301 H -0.0648 0.2014 -0.0476 0.107 Uiso 1 1 calc R . .
C302 C -0.0361(3) 0.1925(3) -0.0762(2) 0.091(5) Uiso 1 1 d . . .
C303 C -0.0355(3) 0.1754(2) -0.0741(2) 0.092(5) Uiso 1 1 d . . .
H303 H -0.0283 0.1685 -0.0814 0.111 Uiso 1 1 calc R . .
C304 C -0.0455(3) 0.1684(3) -0.0613(2) 0.095(6) Uiso 1 1 d . . .
H304 H -0.0449 0.1566 -0.0597 0.114 Uiso 1 1 calc R . .
C305 C -0.0240(3) 0.2009(3) -0.0893(3) 0.104(6) Uiso 1 1 d . . .
H305 H -0.0161 0.1946 -0.0965 0.125 Uiso 1 1 calc R . .
C306 C -0.0143(3) 0.2244(3) -0.1037(3) 0.104(6) Uiso 1 1 d . . .
C307 C -0.0074(3) 0.2407(2) -0.1001(2) 0.089(5) Uiso 1 1 d . . .
H307 H -0.0086 0.2452 -0.0893 0.107 Uiso 1 1 calc R . .
C308 C 0.0012(3) 0.2502(3) -0.1126(2) 0.098(6) Uiso 1 1 d . . .
H308 H 0.0064 0.2610 -0.1108 0.117 Uiso 1 1 calc R . .
C309 C 0.0015(4) 0.2428(4) -0.1269(4) 0.148(9) Uiso 1 1 d . . .
C310 C -0.0054(4) 0.2268(4) -0.1321(4) 0.146(9) Uiso 1 1 d . . .
H310 H -0.0034 0.2224 -0.1428 0.175 Uiso 1 1 calc R . .
C311 C -0.0159(4) 0.2177(4) -0.1189(3) 0.140(9) Uiso 1 1 d . . .
H311 H -0.0231 0.2078 -0.1210 0.168 Uiso 1 1 calc R . .
C312 C 0.0134(4) 0.2529(4) -0.1428(4) 0.170(11) Uiso 1 1 d . . .
H31D H 0.0270 0.2515 -0.1413 0.255 Uiso 1 1 calc R . .
H31E H 0.0102 0.2649 -0.1428 0.255 Uiso 1 1 calc R . .
H31F H 0.0097 0.2479 -0.1534 0.255 Uiso 1 1 calc R . .
C313 C -0.0347(3) 0.1708(3) 0.1346(3) 0.122(7) Uiso 1 1 d . . .
H31A H -0.0409 0.1688 0.1452 0.183 Uiso 1 1 calc R . .
H31B H -0.0212 0.1683 0.1355 0.183 Uiso 1 1 calc R . .
H31C H -0.0404 0.1634 0.1262 0.183 Uiso 1 1 calc R . .
C314 C -0.0374(3) 0.1891(2) 0.1295(2) 0.088(5) Uiso 1 1 d . . .
C315 C -0.0439(3) 0.2006(3) 0.1397(3) 0.099(6) Uiso 1 1 d . . .
H315 H -0.0477 0.1973 0.1505 0.118 Uiso 1 1 calc R . .
C316 C -0.0453(3) 0.2177(2) 0.1349(2) 0.089(5) Uiso 1 1 d . . .
H316 H -0.0484 0.2261 0.1429 0.107 Uiso 1 1 calc R . .
C317 C -0.0422(2) 0.2222(2) 0.1188(2) 0.078(5) Uiso 1 1 d . . .
C318 C -0.0360(2) 0.2098(2) 0.1080(2) 0.081(5) Uiso 1 1 d . . .
H318 H -0.0339 0.2127 0.0968 0.097 Uiso 1 1 calc R . .
C319 C -0.0329(3) 0.1941(2) 0.1126(2) 0.093(5) Uiso 1 1 d . . .
H319 H -0.0279 0.1862 0.1051 0.111 Uiso 1 1 calc R . .
C320 C -0.0402(3) 0.2517(3) 0.1232(3) 0.096(6) Uiso 1 1 d . . .
H320 H -0.0330 0.2501 0.1330 0.115 Uiso 1 1 calc R . .
C321 C -0.0462(3) 0.2682(3) 0.1174(3) 0.094(6) Uiso 1 1 d . . .
C322 C -0.0572(3) 0.2846(3) 0.0976(2) 0.087(5) Uiso 1 1 d . . .
H322 H -0.0625 0.2856 0.0868 0.105 Uiso 1 1 calc R . .
C323 C -0.0534(3) 0.3000(3) 0.1063(3) 0.111(7) Uiso 1 1 d . . .
C324 C -0.0455(3) 0.2995(3) 0.1213(3) 0.110(6) Uiso 1 1 d . . .
H324 H -0.0427 0.3093 0.1275 0.132 Uiso 1 1 calc R . .
C325 C -0.0416(3) 0.2825(3) 0.1272(3) 0.105(6) Uiso 1 1 d . . .
H325 H -0.0358 0.2810 0.1377 0.125 Uiso 1 1 calc R . .
C326 C -0.0564(3) 0.3166(3) 0.0980(3) 0.108(6) Uiso 1 1 d . . .
C327 C -0.0524(3) 0.3207(3) 0.0827(3) 0.102(6) Uiso 1 1 d . . .
H327 H -0.0482 0.3118 0.0758 0.123 Uiso 1 1 calc R . .
C328 C -0.0618(4) 0.3474(4) 0.0842(4) 0.144(9) Uiso 1 1 d . . .
C329 C -0.0657(5) 0.3456(5) 0.1021(5) 0.201(14) Uiso 1 1 d . . .
H329 H -0.0714 0.3546 0.1079 0.242 Uiso 1 1 calc R . .
C330 C -0.0607(4) 0.3299(3) 0.1110(3) 0.139(9) Uiso 1 1 d . . .
H330 H -0.0603 0.3284 0.1227 0.167 Uiso 1 1 calc R . .
C331 C -0.0608(4) 0.3654(4) 0.0787(4) 0.134(8) Uiso 1 1 d . . .
H331 H -0.0631 0.3747 0.0858 0.161 Uiso 1 1 calc R . .
C332 C -0.0553(2) 0.38284(19) 0.0559(2) 0.111(7) Uiso 1 1 d G . .
C333 C -0.0478(3) 0.3961(3) 0.06497(17) 0.161(10) Uiso 1 1 d G . .
H333 H -0.0439 0.3943 0.0761 0.194 Uiso 1 1 calc R . .
C334 C -0.0458(3) 0.4119(2) 0.0578(3) 0.170(11) Uiso 1 1 d G . .
H334 H -0.0407 0.4209 0.0640 0.204 Uiso 1 1 calc R . .
C335 C -0.0515(3) 0.41441(18) 0.0416(3) 0.185(12) Uiso 1 1 d G . .
C336 C -0.0590(3) 0.4012(2) 0.03252(18) 0.140(9) Uiso 1 1 d G . .
H336 H -0.0628 0.4029 0.0214 0.168 Uiso 1 1 calc R . .
C337 C -0.0609(2) 0.38539(19) 0.03969(19) 0.118(7) Uiso 1 1 d G . .
H337 H -0.0661 0.3763 0.0335 0.141 Uiso 1 1 calc R . .
C338 C -0.0505(6) 0.4312(5) 0.0330(5) 0.231(17) Uiso 1 1 d . . .
H33A H -0.0597 0.4389 0.0381 0.346 Uiso 1 1 calc R . .
H33B H -0.0535 0.4298 0.0213 0.346 Uiso 1 1 calc R . .
H33C H -0.0378 0.4359 0.0342 0.346 Uiso 1 1 calc R . .
C339 C -0.0012(3) 0.3512(3) 0.1337(3) 0.119(7) Uiso 1 1 d . . .
H33D H -0.0135 0.3499 0.1391 0.178 Uiso 1 1 calc R . .
H33E H 0.0051 0.3613 0.1379 0.178 Uiso 1 1 calc R . .
H33F H 0.0066 0.3413 0.1361 0.178 Uiso 1 1 calc R . .
C340 C -0.0039(3) 0.3527(3) 0.1159(3) 0.113(7) Uiso 1 1 d . . .
C341 C -0.0054(3) 0.3687(3) 0.1081(2) 0.099(6) Uiso 1 1 d . . .
H341 H -0.0033 0.3785 0.1146 0.118 Uiso 1 1 calc R . .
C342 C -0.0097(3) 0.3708(3) 0.0912(3) 0.113(7) Uiso 1 1 d . . .
H342 H -0.0103 0.3817 0.0865 0.136 Uiso 1 1 calc R . .
C343 C -0.0132(3) 0.3558(2) 0.0809(2) 0.092(5) Uiso 1 1 d . . .
C344 C -0.0112(3) 0.3404(2) 0.0882(2) 0.090(5) Uiso 1 1 d . . .
H344 H -0.0130 0.3307 0.0815 0.108 Uiso 1 1 calc R . .
C345 C -0.0064(3) 0.3378(3) 0.1051(2) 0.097(6) Uiso 1 1 d . . .
H345 H -0.0049 0.3268 0.1093 0.116 Uiso 1 1 calc R . .
C346 C -0.0116(2) 0.3679(2) 0.05517(14) 0.077(5) Uiso 1 1 d D . .
H346 H -0.0025 0.3754 0.0595 0.093 Uiso 1 1 calc R . .
N54 N -0.03029(14) 0.35785(11) 0.03304(13) 0.087(4) Uani 1 1 d G . .
C348 C -0.03634(15) 0.35770(13) 0.01674(14) 0.086(5) Uiso 1 1 d G . .
H348 H -0.0452 0.3495 0.0132 0.103 Uiso 1 1 calc R . .
C349 C -0.02937(18) 0.36951(16) 0.00566(10) 0.105(6) Uiso 1 1 d G . .
C350 C -0.01636(17) 0.38148(14) 0.01089(12) 0.095(6) Uiso 1 1 d G . .
H350 H -0.0116 0.3895 0.0033 0.114 Uiso 1 1 calc R . .
C351 C -0.01032(15) 0.38163(13) 0.02719(14) 0.093(5) Uiso 1 1 d G . .
H351 H -0.0014 0.3898 0.0308 0.111 Uiso 1 1 calc R . .
C347 C -0.01728(16) 0.36982(14) 0.03827(10) 0.085(5) Uiso 1 1 d GD . .
C352 C -0.0347(3) 0.3686(3) -0.0124(2) 0.097(6) Uiso 1 1 d . . .
C353 C -0.0356(2) 0.3531(2) -0.0211(2) 0.083(5) Uiso 1 1 d . . .
H353 H -0.0335 0.3429 -0.0153 0.100 Uiso 1 1 calc R . .
C354 C -0.0436(3) 0.3673(3) -0.0448(3) 0.106(6) Uiso 1 1 d . . .
C355 C -0.0425(3) 0.3828(3) -0.0366(3) 0.123(7) Uiso 1 1 d . . .
H355 H -0.0445 0.3928 -0.0428 0.147 Uiso 1 1 calc R . .
C356 C -0.0384(3) 0.3842(3) -0.0197(3) 0.101(6) Uiso 1 1 d . . .
H356 H -0.0382 0.3946 -0.0139 0.121 Uiso 1 1 calc R . .
C357 C -0.0473(4) 0.3642(4) -0.0630(3) 0.129(8) Uiso 1 1 d . . .
H357 H -0.0498 0.3736 -0.0700 0.155 Uiso 1 1 calc R . .
C358 C -0.0506(2) 0.3469(2) -0.08546(16) 0.109(6) Uiso 1 1 d G . .
C359 C -0.0425(2) 0.35718(19) -0.0974(2) 0.159(10) Uiso 1 1 d G . .
H359 H -0.0347 0.3663 -0.0942 0.191 Uiso 1 1 calc R . .
C360 C -0.0459(3) 0.3541(2) -0.1140(2) 0.163(10) Uiso 1 1 d G . .
H360 H -0.0403 0.3611 -0.1221 0.196 Uiso 1 1 calc R . .
C361 C -0.0573(3) 0.3407(3) -0.11868(15) 0.178(12) Uiso 1 1 d G . .
C362 C -0.0654(2) 0.3305(2) -0.1068(2) 0.137(8) Uiso 1 1 d G . .
H362 H -0.0733 0.3213 -0.1100 0.165 Uiso 1 1 calc R . .
C363 C -0.0621(2) 0.33353(18) -0.09016(18) 0.103(6) Uiso 1 1 d G . .
H363 H -0.0676 0.3265 -0.0820 0.123 Uiso 1 1 calc R . .
C364 C -0.0568(5) 0.3342(5) -0.1369(5) 0.208(15) Uiso 1 1 d . . .
H36A H -0.0529 0.3224 -0.1370 0.312 Uiso 1 1 calc R . .
H36B H -0.0478 0.3409 -0.1433 0.312 Uiso 1 1 calc R . .
H36C H -0.0694 0.3352 -0.1418 0.312 Uiso 1 1 calc R . .
C365 C 0.0244(5) 0.4040(5) -0.0358(5) 0.207(15) Uiso 1 1 d . . .
H36D H 0.0351 0.4009 -0.0288 0.311 Uiso 1 1 calc R . .
H36E H 0.0146 0.4094 -0.0291 0.311 Uiso 1 1 calc R . .
H36F H 0.0286 0.4119 -0.0444 0.311 Uiso 1 1 calc R . .
C366 C 0.0160(3) 0.38753(18) -0.0444(3) 0.224(16) Uiso 1 1 d G . .
C367 C 0.0108(3) 0.38650(19) -0.0608(2) 0.184(12) Uiso 1 1 d G . .
H367 H 0.0127 0.3958 -0.0679 0.221 Uiso 1 1 calc R . .
C368 C 0.0027(2) 0.3718(2) -0.06694(15) 0.133(8) Uiso 1 1 d G . .
H368 H -0.0008 0.3711 -0.0782 0.160 Uiso 1 1 calc R . .
C369 C -0.0001(2) 0.35813(18) -0.05655(17) 0.109(6) Uiso 1 1 d G . .
C370 C 0.0051(2) 0.35916(17) -0.04006(16) 0.089(5) Uiso 1 1 d G . .
H370 H 0.0032 0.3498 -0.0330 0.107 Uiso 1 1 calc R . .
C371 C 0.0131(2) 0.3739(2) -0.03396(17) 0.132(8) Uiso 1 1 d G . .
H371 H 0.0167 0.3746 -0.0227 0.158 Uiso 1 1 calc R . .
C372 C -0.0044(3) 0.3367(2) -0.0759(3) 0.102(6) Uiso 1 1 d D . .
H372 H 0.0053 0.3419 -0.0823 0.123 Uiso 1 1 calc R . .
C373 C -0.0135(3) 0.3221(2) -0.0828(3) 0.102(6) Uiso 1 1 d D . .
C374 C -0.0355(2) 0.3013(2) -0.0769(2) 0.075(5) Uiso 1 1 d . . .
H374 H -0.0447 0.2962 -0.0700 0.090 Uiso 1 1 calc R . .
C375 C -0.0310(3) 0.2939(2) -0.0919(2) 0.094(5) Uiso 1 1 d . . .
C376 C -0.0172(3) 0.3016(3) -0.1025(3) 0.119(7) Uiso 1 1 d . . .
H376 H -0.0144 0.2968 -0.1130 0.142 Uiso 1 1 calc R . .
C377 C -0.0086(3) 0.3153(2) -0.0974(2) 0.093(5) Uiso 1 1 d . . .
H377 H 0.0010 0.3203 -0.1040 0.112 Uiso 1 1 calc R . .
C378 C -0.0398(2) 0.27722(14) -0.09736(19) 0.132(8) Uiso 1 1 d G . .
C379 C -0.04105(19) 0.26458(17) -0.08557(14) 0.109(6) Uiso 1 1 d G . .
H379 H -0.0361 0.2664 -0.0748 0.131 Uiso 1 1 calc R . .
N59 N -0.04953(19) 0.24932(15) -0.08951(15) 0.101(5) Uiso 1 1 d GD . .
C380 C -0.05677(19) 0.24671(15) -0.10523(17) 0.135(8) Uiso 1 1 d GD . .
C381 C -0.0555(2) 0.2594(2) -0.11701(13) 0.117(7) Uiso 1 1 d G . .
H381 H -0.0605 0.2576 -0.1278 0.140 Uiso 1 1 calc R . .
C382 C -0.0471(2) 0.27461(17) -0.11308(17) 0.132(8) Uiso 1 1 d G . .
H382 H -0.0462 0.2832 -0.1211 0.158 Uiso 1 1 calc R . .
C383 C -0.0648(2) 0.23037(19) -0.1084(3) 0.132(8) Uiso 1 1 d D . .
H383 H -0.0700 0.2279 -0.1189 0.158 Uiso 1 1 calc R . .
C384 C -0.0710(4) 0.2030(3) -0.1005(4) 0.210(6) Uiso 1 1 d G . .
C385 C -0.0669(3) 0.1955(3) -0.1156(3) 0.210(6) Uiso 1 1 d G . .
H385 H -0.0592 0.2013 -0.1234 0.253 Uiso 1 1 calc R . .
C386 C -0.0740(3) 0.1797(3) -0.1193(2) 0.210(6) Uiso 1 1 d GD . .
H386 H -0.0712 0.1746 -0.1296 0.253 Uiso 1 1 calc R . .
C387 C -0.0852(3) 0.1713(3) -0.1078(3) 0.210(6) Uiso 1 1 d GD . .
C388 C -0.0893(3) 0.1787(3) -0.0928(3) 0.210(6) Uiso 1 1 d GD . .
H388 H -0.0969 0.1730 -0.0850 0.253 Uiso 1 1 calc R . .
C389 C -0.0822(4) 0.1946(3) -0.0891(3) 0.210(6) Uiso 1 1 d G . .
H389 H -0.0850 0.1997 -0.0788 0.253 Uiso 1 1 calc R . .
C390 C -0.0830(5) 0.1523(3) -0.1075(4) 0.210(6) Uiso 1 1 d D . .
H39A H -0.0875 0.1475 -0.1179 0.316 Uiso 1 1 calc R . .
H39B H -0.0904 0.1476 -0.0984 0.316 Uiso 1 1 calc R . .
H39C H -0.0696 0.1494 -0.1060 0.316 Uiso 1 1 calc R . .
C391 C -0.1101(2) 0.0241(3) 0.0725(3) 0.176(12) Uiso 1 1 d D . .
C392 C -0.0876(5) 0.0811(4) 0.0932(4) 0.160(10) Uiso 1 1 d . . .
C393 C 0.1548(3) 0.3417(2) 0.0027(2) 0.133(8) Uiso 1 1 d D . .
C394 C 0.1483(4) 0.3635(3) 0.0586(4) 0.182(12) Uiso 1 1 d D . .
C395 C 0.0987(5) 0.1996(5) -0.0124(4) 0.185(13) Uiso 1 1 d D . .
C396 C 0.1186(5) 0.2042(5) -0.0061(5) 0.238(18) Uiso 1 1 d D . .
H39D H 0.1201 0.2003 0.0053 0.357 Uiso 1 1 calc R . .
H39E H 0.1202 0.2164 -0.0065 0.357 Uiso 1 1 calc R . .
H39F H 0.1281 0.1988 -0.0131 0.357 Uiso 1 1 calc R . .
C399 C -0.0809(4) 0.3244(3) -0.0048(3) 0.139(9) Uiso 1 1 d . . .
C400 C -0.1022(4) 0.3209(4) -0.0058(4) 0.171(11) Uiso 1 1 d . . .
H40A H -0.1071 0.3184 0.0052 0.256 Uiso 1 1 calc R . .
H40B H -0.1045 0.3111 -0.0130 0.256 Uiso 1 1 calc R . .
H40C H -0.1087 0.3307 -0.0103 0.256 Uiso 1 1 calc R . .
C401 C 0.1096(3) 0.3014(2) 0.0201(2) 0.077(5) Uiso 1 1 d . . .
C402 C 0.1295(3) 0.2978(3) 0.0218(3) 0.112(7) Uiso 1 1 d . . .
H40D H 0.1311 0.2872 0.0279 0.167 Uiso 1 1 calc R . .
H40E H 0.1356 0.3069 0.0278 0.167 Uiso 1 1 calc R . .
H40F H 0.1352 0.2967 0.0109 0.167 Uiso 1 1 calc R . .
C403 C 0.0889(10) 0.2011(7) 0.0496(7) 0.28(2) Uiso 1 1 d . . .
C404 C 0.1085(8) 0.2029(7) 0.0510(7) 0.29(2) Uiso 1 1 d . . .
H40G H 0.1129 0.1970 0.0608 0.434 Uiso 1 1 calc R . .
H40H H 0.1116 0.2149 0.0519 0.434 Uiso 1 1 calc R . .
H40I H 0.1147 0.1982 0.0412 0.434 Uiso 1 1 calc R . .
C405 C -0.0953(5) 0.2185(6) -0.0197(5) 0.216(16) Uiso 1 1 d D . .
C406 C -0.1167(5) 0.2217(10) -0.0188(9) 0.43(4) Uiso 1 1 d D . .
H40J H -0.1202 0.2249 -0.0075 0.639 Uiso 1 1 calc R . .
H40K H -0.1235 0.2114 -0.0219 0.639 Uiso 1 1 calc R . .
H40L H -0.1201 0.2308 -0.0264 0.639 Uiso 1 1 calc R . .
N1 N 0.05590(19) 0.13064(19) 0.02403(17) 0.083(4) Uani 1 1 d . . .
N2 N 0.04769(18) 0.15341(15) 0.04669(17) 0.073(4) Uani 1 1 d . . .
N3 N 0.03432(18) 0.20065(15) 0.09915(15) 0.070(4) Uani 1 1 d . . .
N4 N 0.01996(18) 0.22364(16) 0.11958(14) 0.067(3) Uani 1 1 d . . .
N5 N 0.01842(18) 0.14162(18) 0.01969(15) 0.076(4) Uani 1 1 d . . .
N6 N 0.03957(18) 0.15338(16) -0.00443(16) 0.073(4) Uani 1 1 d . . .
N7 N 0.0672(2) 0.19071(17) -0.06011(15) 0.084(4) Uani 1 1 d . . .
N8 N 0.0838(2) 0.2071(2) -0.08522(16) 0.103(5) Uani 1 1 d . . .
N9 N 0.06917(18) 0.17065(18) 0.02032(18) 0.083(4) Uani 1 1 d . . .
N10 N 0.03265(18) 0.17967(13) 0.01983(14) 0.061(3) Uani 1 1 d . . .
N11 N -0.04510(15) 0.19277(16) 0.01408(14) 0.063(3) Uani 1 1 d . . .
N12 N -0.08170(18) 0.1976(2) 0.0160(2) 0.105(5) Uani 1 1 d . . .
N13 N 0.0577(2) 0.21727(17) 0.12696(17) 0.101(5) Uani 1 1 d D . .
N14 N 0.05592(16) 0.24808(16) 0.11490(14) 0.069(3) Uani 1 1 d D . .
N15 N 0.05690(16) 0.31401(14) 0.08867(16) 0.063(3) Uani 1 1 d . . .
N16 N 0.04777(18) 0.34363(14) 0.07415(16) 0.068(3) Uani 1 1 d . . .
N17 N 0.06854(15) 0.22533(16) 0.08750(17) 0.069(3) Uani 1 1 d . . .
N18 N 0.03287(16) 0.23457(15) 0.08304(14) 0.061(3) Uani 1 1 d . . .
N19 N -0.04441(17) 0.24698(16) 0.07466(15) 0.068(3) Uani 1 1 d D . .
N20 N -0.08057(19) 0.2540(2) 0.0727(3) 0.117(6) Uani 1 1 d D . .
N21 N 0.0872(2) 0.34087(16) 0.08006(16) 0.077(4) Uani 1 1 d . . .
N23 N 0.07113(15) 0.33769(17) -0.02125(18) 0.074(4) Uani 1 1 d . . .
N24 N 0.05820(18) 0.33541(16) -0.05288(16) 0.071(3) Uani 1 1 d . . .
N25 N 0.08520(16) 0.30336(17) 0.05944(15) 0.067(3) Uani 1 1 d . . .
N26 N 0.04922(15) 0.31071(13) 0.05238(14) 0.056(3) Uani 1 1 d . . .
N27 N -0.02859(19) 0.32258(15) 0.04518(18) 0.079(4) Uani 1 1 d . . .
N28 N -0.06434(18) 0.3319(2) 0.0407(2) 0.096(5) Uani 1 1 d . . .
N29 N 0.09774(19) 0.33607(17) -0.05179(15) 0.075(4) Uani 1 1 d . . .
N30 N 0.08574(16) 0.30558(13) -0.06070(14) 0.063(3) Uani 1 1 d D . .
N31 N 0.0625(2) 0.24014(17) -0.07941(16) 0.075(4) Uani 1 1 d . . .
N32 N 0.0445(2) 0.21149(18) -0.08617(17) 0.089(4) Uani 1 1 d . . .
N33 N 0.09429(16) 0.30077(15) -0.02475(15) 0.064(3) Uani 1 1 d . . .
N34 N 0.05655(16) 0.30388(13) -0.02893(13) 0.054(3) Uani 1 1 d . . .
N35 N -0.02176(17) 0.31490(15) -0.03652(16) 0.069(3) Uani 1 1 d . . .
N36 N -0.05832(18) 0.3179(2) -0.04314(19) 0.095(5) Uani 1 1 d . . .
N37 N 0.0834(2) 0.22444(17) -0.04810(17) 0.085(4) Uani 1 1 d . . .
N38 N 0.0461(2) 0.22442(16) -0.04840(15) 0.073(4) Uani 1 1 d . . .
N39 N -0.0323(2) 0.23494(18) -0.05531(18) 0.094(5) Uani 1 1 d D . .
N40 N -0.0690(2) 0.2362(3) -0.0598(2) 0.124(6) Uani 1 1 d D . .
N41 N -0.0483(2) 0.15277(17) 0.01910(16) 0.080(4) Uani 1 1 d . . .
N42 N -0.06149(17) 0.17362(17) 0.04255(17) 0.074(4) Uani 1 1 d . . .
N43 N -0.0748(2) 0.2216(2) 0.09187(18) 0.093(5) Uani 1 1 d . . .
N44 N -0.0855(2) 0.2455(2) 0.1128(2) 0.098(5) Uani 1 1 d . . .
N45 N -0.08828(18) 0.15576(16) 0.01863(16) 0.072(4) Uani 1 1 d . . .
N46 N -0.0713(2) 0.16951(17) -0.00835(18) 0.086(4) Uani 1 1 d . . .
N47 N -0.0465(2) 0.2017(2) -0.06716(18) 0.104(5) Uani 1 1 d . . .
N48 N -0.0248(3) 0.2163(2) -0.09013(16) 0.114(6) Uani 1 1 d . . .
N49 N -0.04587(19) 0.2385(2) 0.11345(17) 0.089(4) Uani 1 1 d . . .
N50 N -0.05430(19) 0.27021(19) 0.10279(18) 0.084(4) Uani 1 1 d . . .
N51 N -0.0537(2) 0.33592(19) 0.0756(2) 0.115(6) Uani 1 1 d . . .
N52 N -0.0564(2) 0.36687(18) 0.0629(3) 0.121(7) Uani 1 1 d . . .
N53 N -0.0185(2) 0.35653(16) 0.06462(18) 0.081(4) Uani 1 1 d . . .
N55 N -0.0390(2) 0.35226(18) -0.03643(18) 0.086(4) Uani 1 1 d . . .
N56 N -0.0471(2) 0.3496(2) -0.0691(2) 0.104(5) Uani 1 1 d . . .
N57 N -0.0081(2) 0.34284(19) -0.0626(2) 0.094(5) Uani 1 1 d . . .
N58 N -0.0271(2) 0.3152(2) -0.07225(17) 0.089(4) Uani 1 1 d . . .
N60 N -0.0651(3) 0.2193(2) -0.0972(2) 0.138(8) Uani 1 1 d D . .
N61 N -0.1069(4) 0.0551(3) 0.0808(3) 0.160(8) Uiso 1 1 d . . .
N62 N 0.0944(2) 0.30440(19) 0.01806(18) 0.092(4) Uiso 1 1 d . . .
N63 N 0.1469(3) 0.3410(3) 0.0326(3) 0.138(7) Uiso 1 1 d . . .
N65 N -0.0658(3) 0.3271(2) -0.0030(2) 0.111(5) Uiso 1 1 d . . .
N66 N 0.0718(4) 0.1970(3) 0.0552(3) 0.162(8) Uiso 1 1 d . . .
N67 N 0.0815(3) 0.1969(3) -0.0158(3) 0.146(7) Uiso 1 1 d . . .
N68 N -0.0809(4) 0.2151(3) -0.0221(3) 0.154(8) Uiso 1 1 d D . .
F1 F 0.02049(17) 0.27859(15) 0.09108(14) 0.113(3) Uiso 1 1 d . . .
F2 F 0.00047(18) 0.29620(16) 0.10549(15) 0.128(4) Uiso 1 1 d . . .
F3 F 0.01333(13) 0.30448(11) 0.08124(11) 0.081(2) Uiso 1 1 d . . .
F4 F 0.00165(14) 0.28121(13) 0.06958(12) 0.095(3) Uiso 1 1 d . . .
F5 F -0.01714(18) 0.29815(15) 0.08440(15) 0.121(4) Uiso 1 1 d . . .
F6 F -0.00973(12) 0.27283(11) 0.09386(11) 0.079(2) Uiso 1 1 d . . .
F7 F 0.01449(12) 0.31900(11) 0.00776(11) 0.080(2) Uiso 1 1 d . . .
F8 F 0.03849(13) 0.33615(12) 0.01520(11) 0.088(3) Uiso 1 1 d . . .
F9 F 0.02195(14) 0.35842(13) 0.00468(12) 0.093(3) Uiso 1 1 d . . .
F10 F 0.02840(12) 0.33575(11) -0.01143(10) 0.076(2) Uiso 1 1 d . . .
F11 F 0.00896(12) 0.34161(10) 0.02387(10) 0.072(2) Uiso 1 1 d . . .
F12 F -0.00163(14) 0.34104(13) -0.00212(12) 0.096(3) Uiso 1 1 d . . .
F13 F 0.02009(15) 0.18658(14) -0.03620(13) 0.105(3) Uiso 1 1 d . . .
F14 F -0.02425(15) 0.18532(14) -0.02683(13) 0.103(3) Uiso 1 1 d . . .
F15 F -0.00432(15) 0.16911(14) -0.04189(13) 0.106(3) Uiso 1 1 d . . .
F16 F -0.00652(14) 0.19684(13) -0.04775(12) 0.094(3) Uiso 1 1 d . . .
F17 F 0.00205(13) 0.17467(11) -0.01532(10) 0.080(2) Uiso 1 1 d . . .
F18 F 0.00051(13) 0.20305(11) -0.02109(11) 0.080(2) Uiso 1 1 d . . .
F19 F 0.1089(3) 0.2461(3) 0.0208(4) 0.176(12) Uiso 0.50 1 d PD A 1
F20 F 0.0883(4) 0.2658(3) 0.0225(4) 0.154(10) Uiso 0.50 1 d PD A 1
F21 F 0.0845(4) 0.2461(3) 0.0383(2) 0.153(10) Uiso 0.50 1 d PD A 1
P6 P 0.0865(2) 0.2461(3) 0.0187(2) 0.091(3) Uani 0.50 1 d PD A 1
F22 F 0.0879(3) 0.2492(3) -0.0007(2) 0.106(7) Uiso 0.50 1 d PD A 1
F23 F 0.0851(3) 0.2261(3) 0.0171(3) 0.160(11) Uiso 0.50 1 d PD A 1
F25 F 0.0640(2) 0.2486(2) 0.0182(2) 0.078(5) Uiso 0.50 1 d PD A 1
S700 S 0.0841(2) 0.2439(3) 0.0149(2) 0.091(3) Uani 0.50 1 d PG B 2
O701 O 0.0831(4) 0.2260(3) 0.0133(3) 0.192(7) Uiso 0.50 1 d PG B 2
O700 O 0.0872(4) 0.2527(4) -0.0002(2) 0.192(7) Uiso 0.50 1 d PG B 2
O702 O 0.0703(2) 0.2512(4) 0.0256(3) 0.192(7) Uiso 0.50 1 d PG B 2
F700 F 0.1094(3) 0.2633(3) 0.0288(3) 0.192(7) Uiso 0.50 1 d PG B 2
F701 F 0.1055(3) 0.2399(3) 0.0408(2) 0.192(7) Uiso 0.50 1 d PG B 2
F702 F 0.1205(2) 0.2409(4) 0.0180(3) 0.192(7) Uiso 0.50 1 d PG B 2
C700 C 0.1059(2) 0.2471(2) 0.0262(2) 0.192(7) Uiso 0.50 1 d PG B 2
F24 F 0.00891(14) 0.18575(12) 0.06077(12) 0.092(3) Uiso 1 1 d . . .
F26 F -0.01641(15) 0.17943(13) 0.07591(13) 0.101(3) Uiso 1 1 d . . .
F27 F -0.01998(12) 0.18299(10) 0.04909(10) 0.072(2) Uiso 1 1 d . . .
F28 F -0.00282(11) 0.20490(10) 0.07857(9) 0.066(2) Uiso 1 1 d . . .
F29 F -0.00664(12) 0.20906(11) 0.05110(11) 0.079(2) Uiso 1 1 d . . .
F30 F -0.03134(14) 0.20244(12) 0.06683(11) 0.089(3) Uiso 1 1 d . . .
F31 F 0.01397(14) 0.27101(13) -0.04806(12) 0.095(3) Uiso 1 1 d . . .
F32 F 0.03797(15) 0.27944(13) -0.06385(12) 0.098(3) Uiso 1 1 d . . .
F33 F 0.01851(17) 0.27881(15) -0.08589(14) 0.116(4) Uiso 1 1 d . . .
F34 F 0.02163(13) 0.25554(12) -0.07043(11) 0.085(3) Uiso 1 1 d . . .
F35 F -0.00539(16) 0.27086(15) -0.06994(14) 0.111(3) Uiso 1 1 d . . .
F36 F 0.01103(13) 0.29426(11) -0.06350(11) 0.081(2) Uiso 1 1 d . . .
F47 F -0.1017(4) 0.2702(3) 0.0031(3) 0.247(10) Uiso 1 1 d . . .
F48 F -0.0770(3) 0.2537(3) 0.0185(3) 0.223(8) Uiso 1 1 d . . .
F49 F -0.0557(3) 0.2645(3) 0.0058(3) 0.217(8) Uiso 1 1 d . . .
F50 F -0.0724(4) 0.2737(4) -0.0115(4) 0.271(11) Uiso 1 1 d . . .
F51 F -0.0764(6) 0.2515(6) -0.0047(5) 0.371(18) Uiso 1 1 d . . .
F53 F -0.1277(2) 0.0261(2) 0.0659(2) 0.192(7) Uiso 1 1 d D . .
F54 F -0.1096(2) 0.00721(19) 0.0760(2) 0.173(6) Uiso 1 1 d D . .
F55 F -0.09868(18) 0.02529(17) 0.05898(17) 0.146(5) Uiso 1 1 d D . .
F56 F -0.1055(2) 0.0871(2) 0.0992(2) 0.165(5) Uiso 1 1 d . . .
F57 F -0.0823(2) 0.0713(2) 0.1060(2) 0.153(5) Uiso 1 1 d . . .
F58 F -0.0775(3) 0.0934(2) 0.0913(2) 0.170(6) Uiso 1 1 d . . .
F59 F 0.1505(2) 0.34393(19) -0.01358(18) 0.148(5) Uiso 1 1 d D . .
F60 F 0.1596(2) 0.3250(2) 0.00321(19) 0.160(5) Uiso 1 1 d D . .
F61 F 0.1722(3) 0.3489(3) 0.0044(3) 0.232(9) Uiso 1 1 d D . .
F62 F 0.1597(3) 0.3703(3) 0.0696(3) 0.199(7) Uiso 1 1 d D . .
F63 F 0.1388(2) 0.3749(2) 0.0503(2) 0.171(6) Uiso 1 1 d D . .
F64 F 0.1361(3) 0.3538(2) 0.0665(2) 0.190(7) Uiso 1 1 d D . .
F65 F -0.0738(3) 0.2825(3) 0.0169(3) 0.224(8) Uiso 1 1 d . . .
F66 F 0.0252(4) 0.3820(3) -0.1130(3) 0.236(9) Uiso 1 1 d . . .
F67 F 0.0061(3) 0.3584(2) -0.1125(2) 0.180(6) Uiso 1 1 d . . .
F68 F -0.0082(3) 0.3816(3) -0.1124(2) 0.197(7) Uiso 1 1 d . . .
P1 P 0.00162(6) 0.28848(5) 0.08759(5) 0.0678(11) Uani 1 1 d . . .
P2 P 0.01855(6) 0.33879(5) 0.00631(5) 0.0663(11) Uani 1 1 d . . .
P3 P 0.01640(7) 0.27506(5) -0.06695(5) 0.0724(12) Uani 1 1 d . . .
P4 P -0.00209(7) 0.18605(6) -0.03144(5) 0.0777(13) Uani 1 1 d . . .
P5 P -0.01120(6) 0.19420(5) 0.06362(5) 0.0608(10) Uani 1 1 d . . .
P7 P -0.07592(7) 0.26787(7) 0.00593(8) 0.0962(16) Uani 1 1 d . . .
P8 P 0.0079(2) 0.3750 -0.1250 0.236(9) Uani 1 2 d S . .
Co1 Co 0.04449(3) 0.15538(3) 0.02090(3) 0.0709(6) Uani 1 1 d . . .
Co2 Co 0.04542(3) 0.22480(3) 0.10468(3) 0.0701(6) Uani 1 1 d . . .
Co3 Co 0.06822(3) 0.32466(3) 0.06641(3) 0.0645(6) Uani 1 1 d . . .
Co4 Co 0.07810(3) 0.31918(3) -0.03951(3) 0.0667(6) Uani 1 1 d . . .
Co5 Co 0.06498(4) 0.21601(3) -0.06664(3) 0.0808(7) Uani 1 1 d . . .
Co6 Co -0.06675(3) 0.17494(3) 0.01682(3) 0.0728(7) Uani 1 1 d . . .
Co7 Co -0.06479(3) 0.24640(3) 0.09385(3) 0.0884(8) Uani 1 1 d . . .
Co8 Co -0.04215(3) 0.34466(3) 0.05339(4) 0.0914(8) Uani 1 1 d . . .
Co9 Co -0.03440(3) 0.33191(3) -0.05246(3) 0.0888(8) Uani 1 1 d . . .
Co10 Co -0.04859(4) 0.22690(4) -0.07604(3) 0.1053(10) Uani 1 1 d . . .
Cl1 Cl 0.00492(5) 0.25645(4) 0.01173(4) 0.0552(9) Uani 1 1 d . . .
S1 S -0.10270(13) 0.03741(9) 0.08830(10) 0.157(3) Uani 1 1 d . . .
S2 S -0.09339(10) 0.06925(10) 0.07523(10) 0.137(2) Uani 1 1 d . . .
S3 S 0.13851(10) 0.34822(8) 0.01618(8) 0.127(2) Uani 1 1 d . . .
S4 S 0.16241(13) 0.35051(13) 0.04443(13) 0.185(4) Uani 1 1 d . . .
O1 O -0.1188(3) 0.0323(2) 0.1016(2) 0.153(6) Uiso 1 1 d . . .
O2 O -0.0836(2) 0.0334(2) 0.0912(2) 0.135(5) Uiso 1 1 d . . .
O3 O -0.1028(3) 0.0806(2) 0.0651(2) 0.149(6) Uiso 1 1 d . . .
O4 O -0.0749(3) 0.0623(3) 0.0703(3) 0.175(7) Uiso 1 1 d . . .
O5 O 0.1219(2) 0.3389(2) 0.0110(2) 0.135(5) Uiso 1 1 d . . .
O6 O 0.1364(2) 0.3659(2) 0.01488(18) 0.122(5) Uiso 1 1 d . . .
O7 O 0.1734(3) 0.3382(3) 0.0545(3) 0.193(8) Uiso 1 1 d . . .
O8 O 0.1742(4) 0.3628(3) 0.0362(3) 0.208(9) Uiso 1 1 d . . .
S13 S 0.1108(2) 0.1371(2) -0.0401(2) 0.144(5) Uiso 0.50 1 d P . .
O9 O 0.0965(6) 0.1431(5) -0.0276(5) 0.166(13) Uiso 0.50 1 d P . .
O10 O 0.1063(4) 0.1344(4) -0.0566(4) 0.125(9) Uiso 0.50 1 d P . .
F69 F 0.1395(5) 0.1541(4) -0.0488(4) 0.170(11) Uiso 0.50 1 d PD . .
C601 C 0.122(2) 0.154(3) -0.0388(7) 0.51(13) Uiso 0.50 1 d PD . .
F70 F 0.1306(5) 0.1643(5) -0.0254(4) 0.176(12) Uiso 0.50 1 d PD . .
F71 F 0.1147(5) 0.1684(5) -0.0490(5) 0.182(12) Uiso 0.50 1 d PD . .
N69 N 0.1291(19) 0.127(2) -0.0303(8) 0.29(4) Uiso 0.50 1 d P . .
S16 S 0.0147(3) 0.1272(3) 0.1059(3) 0.104(6) Uiso 0.25 1 d P C 3
S17 S -0.1383(6) 0.1649(6) -0.0288(5) 0.104(12) Uiso 0.13 1 d P D 3
S19 S 0.0943(5) 0.4046(5) 0.0844(4) 0.166(12) Uiso 0.25 1 d P E 3
S11 S -0.0981(7) 0.3808(6) -0.0110(6) 0.107(13) Uiso 0.13 1 d P F 3
S20 S 0.0084(2) 0.1250 0.1250 0.081(4) Uiso 0.50 2 d SP G 5
S21 S 0.0031(3) 0.1418(3) 0.1292(3) 0.110(7) Uiso 0.25 1 d P H 4
S22 S -0.0473(4) 0.2504(4) 0.1691(4) 0.143(9) Uiso 0.25 1 d P I 5
S23 S -0.0478(2) 0.32434(18) 0.16129(19) 0.153(5) Uiso 0.50 1 d PG J 5
C604 C -0.0480(5) 0.3460(2) 0.1683(4) 0.33(6) Uiso 0.50 1 d PG J 5
O704 O -0.0297(3) 0.3227(5) 0.1537(4) 0.25(2) Uiso 0.50 1 d PG J 5
O705 O -0.0633(3) 0.3236(3) 0.1501(3) 0.132(10) Uiso 0.50 1 d PG J 5
O706 O -0.0502(6) 0.3151(4) 0.1763(3) 0.57(10) Uiso 0.50 1 d PG J 5
F704 F -0.0642(6) 0.3499(5) 0.1757(6) 0.45(5) Uiso 0.50 1 d PG J 5
F705 F -0.0345(6) 0.3490(4) 0.1791(5) 0.32(3) Uiso 0.50 1 d PG J 5
F706 F -0.0458(8) 0.3565(2) 0.1558(6) 0.66(10) Uiso 0.50 1 d PG J 5
S27 S 0.1152(3) 0.2725(3) 0.1182(2) 0.184(7) Uiso 0.50 1 d P . 6
S28 S -0.0327(3) 0.3223(2) 0.1658(2) 0.082(5) Uiso 0.25 1 d P K 7
S29 S 0.0221(5) 0.1302(4) 0.1218(5) 0.161(12) Uiso 0.25 1 d P . 8
S30 S -0.1153(4) 0.1962(4) 0.0633(3) 0.133(8) Uiso 0.25 1 d P L 9
S31 S -0.0804(6) 0.3781(5) 0.0003(5) 0.186(14) Uiso 0.25 1 d P M 9
S32 S 0.0415(4) 0.3704(4) 0.1219(4) 0.136(9) Uiso 0.25 1 d P N 9
S33 S 0.0062(4) 0.0939(4) -0.0051(4) 0.138(9) Uiso 0.25 1 d P O 9
S34 S -0.0526(5) 0.1036(5) 0.0467(5) 0.170(12) Uiso 0.25 1 d P P 9
F72 F 0.1179(4) 0.2991(4) -0.1277(4) 0.272(11) Uiso 1 1 d D . .
F74 F 0.1212(4) 0.3194(4) -0.1465(4) 0.291(13) Uiso 1 1 d D . .
F73 F 0.1132(3) 0.2926(3) -0.1528(3) 0.236(9) Uiso 1 1 d D . .
S18 S 0.0668(2) 0.28307(19) -0.14928(18) 0.237(5) Uiso 1 1 d D . .
S25 S 0.0872(2) 0.31060(18) -0.13936(18) 0.230(5) Uiso 1 1 d . . .
O600 O 0.0804(4) 0.3196(4) -0.1572(4) 0.255(12) Uiso 1 1 d . . .
O601 O 0.0877(4) 0.3212(4) -0.1255(4) 0.217(10) Uiso 1 1 d . . .
O602 O 0.0643(4) 0.2647(4) -0.1440(4) 0.242(11) Uiso 1 1 d . . .
O603 O 0.0800(6) 0.2820(5) -0.1680(5) 0.302(16) Uiso 1 1 d . . .
F75 F 0.0351(4) 0.2807(3) -0.1622(3) 0.254(10) Uiso 1 1 d D . .
C800 C 0.0448(3) 0.2878(5) -0.1494(4) 0.26(2) Uiso 1 1 d D . .
F77 F 0.0344(4) 0.2878(3) -0.1352(3) 0.246(10) Uiso 1 1 d D . .
C600 C 0.1107(6) 0.3057(4) -0.1420(4) 0.230(17) Uiso 1 1 d D . .
F76 F 0.0423(5) 0.3044(5) -0.1531(4) 0.312(14) Uiso 1 1 d D . .
N600 N 0.0780(4) 0.2924(4) -0.1351(4) 0.187(10) Uiso 1 1 d . . .

loop_
_atom_site_aniso_label
_atom_site_aniso_U_11
_atom_site_aniso_U_22
_atom_site_aniso_U_33
_atom_site_aniso_U_23
_atom_site_aniso_U_13
_atom_site_aniso_U_12
N22 0.042(7) 0.047(7) 0.104(10) -0.001(6) 0.011(6) -0.003(6)
N54 0.065(9) 0.046(8) 0.149(13) -0.007(8) 0.037(9) 0.012(7)
N1 0.073(9) 0.098(11) 0.078(9) -0.025(8) -0.011(7) -0.002(8)
N2 0.072(9) 0.053(8) 0.095(10) 0.013(7) -0.006(7) 0.005(7)
N3 0.077(9) 0.060(8) 0.072(8) 0.009(7) -0.031(7) 0.000(7)
N4 0.075(8) 0.072(9) 0.055(7) -0.006(6) -0.017(6) 0.002(7)
N5 0.072(9) 0.093(10) 0.062(8) -0.006(7) 0.000(7) -0.009(8)
N6 0.073(9) 0.060(8) 0.085(9) -0.004(7) 0.000(7) -0.018(7)
N7 0.119(12) 0.072(9) 0.061(8) 0.000(7) 0.028(8) 0.014(8)
N8 0.132(14) 0.118(13) 0.057(8) 0.003(8) 0.055(9) -0.007(10)
N9 0.062(9) 0.079(10) 0.107(11) 0.001(8) -0.016(8) 0.015(7)
N10 0.080(9) 0.041(7) 0.061(7) 0.001(5) 0.026(6) -0.001(6)
N11 0.045(7) 0.076(9) 0.067(7) -0.001(6) -0.012(6) -0.008(6)
N12 0.043(8) 0.103(12) 0.170(16) -0.005(10) 0.014(9) -0.048(8)
N13 0.141(14) 0.053(8) 0.107(11) -0.008(8) -0.046(10) -0.011(9)
N14 0.067(8) 0.082(10) 0.059(7) 0.005(7) -0.005(6) -0.021(7)
N15 0.051(7) 0.040(7) 0.099(9) -0.001(6) -0.009(7) -0.007(6)
N16 0.083(9) 0.041(7) 0.079(9) -0.007(6) 0.005(7) 0.002(6)
N17 0.041(7) 0.073(9) 0.093(10) 0.003(7) -0.007(6) 0.018(6)
N18 0.051(7) 0.060(8) 0.073(8) 0.001(6) -0.011(6) -0.004(6)
N19 0.054(8) 0.080(9) 0.072(8) -0.007(7) 0.017(6) -0.006(7)
N20 0.040(8) 0.142(15) 0.169(17) 0.011(12) 0.004(10) 0.018(9)
N21 0.088(10) 0.063(8) 0.080(9) -0.002(7) -0.010(7) -0.015(7)
N23 0.033(6) 0.085(10) 0.106(10) 0.016(8) 0.019(7) 0.001(6)
N24 0.068(8) 0.061(8) 0.083(9) 0.002(7) 0.008(7) -0.018(7)
N25 0.048(7) 0.083(9) 0.069(8) 0.002(7) 0.001(6) 0.004(7)
N26 0.049(7) 0.043(7) 0.075(8) -0.014(6) 0.000(6) 0.007(5)
N27 0.075(9) 0.049(8) 0.113(11) -0.002(7) 0.013(8) 0.023(7)
N28 0.049(8) 0.113(13) 0.127(12) 0.032(10) 0.017(8) 0.014(8)
N29 0.083(9) 0.083(9) 0.058(8) -0.017(7) 0.015(7) 0.010(7)
N30 0.056(7) 0.064(8) 0.070(8) -0.005(6) 0.018(6) -0.006(6)
N31 0.090(10) 0.070(9) 0.066(8) 0.009(7) 0.009(7) -0.011(8)
N32 0.125(13) 0.071(9) 0.072(9) -0.013(8) 0.006(8) -0.007(9)
N33 0.052(7) 0.061(8) 0.079(8) -0.001(6) 0.020(6) -0.013(6)
N34 0.068(8) 0.039(6) 0.056(7) -0.003(5) 0.006(6) 0.005(6)
N35 0.057(8) 0.057(8) 0.093(9) 0.013(7) -0.003(7) -0.009(6)
N36 0.050(8) 0.126(13) 0.109(11) 0.026(10) -0.006(8) 0.023(8)
N37 0.095(11) 0.073(9) 0.088(9) -0.018(7) 0.050(8) 0.011(8)
N38 0.092(10) 0.060(8) 0.069(8) -0.009(6) 0.001(7) -0.006(7)
N39 0.122(13) 0.069(9) 0.091(10) 0.001(8) -0.011(10) -0.034(9)
N40 0.068(10) 0.20(2) 0.106(13) 0.007(13) -0.014(9) -0.003(11)
N41 0.094(10) 0.068(9) 0.077(9) 0.014(7) -0.020(8) -0.025(8)
N42 0.053(8) 0.078(9) 0.091(9) -0.015(8) 0.007(7) -0.018(7)
N43 0.076(10) 0.111(12) 0.091(10) -0.003(9) 0.037(8) -0.032(9)
N44 0.092(11) 0.084(11) 0.117(12) -0.015(9) 0.042(9) -0.006(9)
N45 0.067(8) 0.074(9) 0.075(9) 0.010(7) -0.002(7) -0.025(7)
N46 0.092(10) 0.066(9) 0.101(10) 0.013(8) -0.013(8) -0.051(8)
N47 0.085(11) 0.153(16) 0.074(9) -0.001(10) -0.021(9) -0.034(11)
N48 0.180(18) 0.107(13) 0.054(8) 0.023(8) -0.035(10) -0.031(12)
N49 0.070(9) 0.115(13) 0.083(9) 0.011(9) 0.023(8) -0.005(9)
N50 0.065(9) 0.089(11) 0.097(10) 0.003(8) 0.034(8) -0.001(8)
N51 0.123(13) 0.058(9) 0.163(16) -0.039(10) 0.066(12) 0.019(9)
N52 0.089(12) 0.055(9) 0.22(2) 0.000(11) 0.036(13) 0.015(8)
N53 0.083(10) 0.059(8) 0.100(10) -0.012(7) 0.016(8) 0.005(7)
N55 0.080(10) 0.087(10) 0.093(10) 0.018(8) -0.017(8) 0.011(8)
N56 0.072(10) 0.114(14) 0.127(13) 0.012(11) -0.017(9) 0.016(9)
N57 0.079(10) 0.087(11) 0.117(12) 0.018(9) -0.015(9) -0.004(8)
N58 0.083(10) 0.108(12) 0.076(9) 0.031(8) 0.004(8) 0.016(9)
N60 0.167(18) 0.123(15) 0.124(14) 0.044(12) -0.069(13) -0.055(13)
P6 0.059(4) 0.076(5) 0.137(8) 0.016(5) 0.005(4) 0.005(3)
S700 0.059(4) 0.076(5) 0.137(8) 0.016(5) 0.005(4) 0.005(3)
P1 0.072(3) 0.065(3) 0.066(3) -0.006(2) 0.009(2) -0.003(2)
P2 0.055(2) 0.055(2) 0.088(3) 0.003(2) 0.006(2) 0.005(2)
P3 0.086(3) 0.062(3) 0.069(3) 0.008(2) 0.003(2) -0.008(2)
P4 0.094(3) 0.070(3) 0.068(3) -0.001(2) -0.007(2) -0.021(3)
P5 0.059(2) 0.057(2) 0.066(2) 0.0028(19) -0.002(2) -0.010(2)
P7 0.058(3) 0.087(4) 0.143(5) 0.002(3) -0.005(3) 0.000(3)
P8 0.141(11) 0.112(9) 0.45(3) 0.015(14) 0.000 0.000
Co1 0.0727(15) 0.0590(13) 0.0809(14) 0.0015(11) -0.0042(11) -0.0022(11)
Co2 0.0752(15) 0.0651(14) 0.0699(13) 0.0038(11) -0.0186(11) -0.0077(11)
Co3 0.0600(13) 0.0613(13) 0.0722(13) -0.0048(10) 0.0031(10) -0.0052(10)
Co4 0.0618(13) 0.0678(14) 0.0704(13) 0.0032(10) 0.0151(11) -0.0070(11)
Co5 0.1062(19) 0.0691(15) 0.0672(14) -0.0102(11) 0.0264(13) 0.0013(13)
Co6 0.0674(14) 0.0669(14) 0.0839(15) 0.0027(11) -0.0066(11) -0.0246(11)
Co7 0.0656(15) 0.1003(19) 0.0993(18) -0.0013(14) 0.0360(13) -0.0096(13)
Co8 0.0707(16) 0.0699(16) 0.134(2) -0.0114(14) 0.0288(15) 0.0094(12)
Co9 0.0749(16) 0.0856(17) 0.1058(18) 0.0219(14) -0.0078(14) 0.0033(13)
Co10 0.117(2) 0.116(2) 0.0824(17) 0.0209(15) -0.0298(16) -0.0341(18)
Cl1 0.055(2) 0.055(2) 0.056(2) 0.0018(16) 0.0061(17) -0.0095(17)
S1 0.184(7) 0.110(5) 0.178(7) -0.016(5) -0.109(6) 0.047(5)
S2 0.106(5) 0.147(6) 0.158(6) 0.005(5) -0.049(4) -0.015(4)
S3 0.143(5) 0.099(4) 0.138(5) 0.017(4) -0.014(4) -0.054(4)
S4 0.153(7) 0.198(9) 0.206(9) 0.086(7) -0.038(7) -0.037(7)

loop_
_atom_type_symbol
_atom_type_description
_atom_type_scat_dispersion_real
_atom_type_scat_dispersion_imag
_atom_type_scat_source
C C 0.0033 0.0016 'International Tables Vol C Tables 4.2.6.8 and 6.1.1.4'
H H 0.0000 0.0000 'International Tables Vol C Tables 4.2.6.8 and 6.1.1.4'
N N 0.0061 0.0033 'International Tables Vol C Tables 4.2.6.8 and 6.1.1.4'
F F 0.0171 0.0103 'International Tables Vol C Tables 4.2.6.8 and 6.1.1.4'
P P 0.1023 0.0942 'International Tables Vol C Tables 4.2.6.8 and 6.1.1.4'
Co Co 0.3494 0.9721 'International Tables Vol C Tables 4.2.6.8 and 6.1.1.4'
Cl Cl 0.1484 0.1585 'International Tables Vol C Tables 4.2.6.8 and 6.1.1.4'
S S 0.1246 0.1234 'International Tables Vol C Tables 4.2.6.8 and 6.1.1.4'
O O 0.0106 0.0060 'International Tables Vol C Tables 4.2.6.8 and 6.1.1.4'

loop_
_geom_angle_atom_site_label_1
_geom_angle_atom_site_label_2
_geom_angle_atom_site_label_3
_geom_angle
_geom_angle_site_symmetry_1
_geom_angle_site_symmetry_3
C2 C1 H1A 109.5 . .
C2 C1 H1B 109.5 . .
H1A C1 H1B 109.5 . .
C2 C1 H1C 109.5 . .
H1A C1 H1C 109.5 . .
H1B C1 H1C 109.5 . .
C3 C2 C7 120.0 . .
C3 C2 C1 128(2) . .
C7 C2 C1 112(2) . .
C2 C3 C4 120.0 . .
C2 C3 H3 120.0 . .
C4 C3 H3 120.0 . .
C5 C4 C3 120.0 . .
C5 C4 H4 120.0 . .
C3 C4 H4 120.0 . .
C4 C5 C6 120.0 . .
C4 C5 N1 120.3(12) . .
C6 C5 N1 119.7(13) . .
C5 C6 C7 120.0 . .
C5 C6 H6 120.0 . .
C7 C6 H6 120.0 . .
C6 C7 C2 120.0 . .
C6 C7 H7 120.0 . .
C2 C7 H7 120.0 . .
N1 C8 C9 118.7(17) . .
N1 C8 H8 120.7 . .
C9 C8 H8 120.7 . .
N2 C9 C13 123.2(15) . .
N2 C9 C8 115.6(16) . .
C13 C9 C8 121.1(18) . .
N2 C10 C11 123.9(15) . .
N2 C10 H10 118.1 . .
C11 C10 H10 118.1 . .
C12 C11 C10 117.5(15) . .
C12 C11 C14 117.9(15) . .
C10 C11 C14 123.5(14) . .
C11 C12 C13 119.4(18) . .
C11 C12 H12 120.3 . .
C13 C12 H12 120.3 . .
C9 C13 C12 117.9(19) . .
C9 C13 H13 121.1 . .
C12 C13 H13 121.1 . .
C18 C14 C15 118.0(15) . .
C18 C14 C11 123.4(16) . .
C15 C14 C11 118.6(14) . .
N3 C15 C14 120.2(14) . .
N3 C15 H15 119.9 . .
C14 C15 H15 119.9 . .
C17 C16 N3 122.0(15) . .
C17 C16 C19 123.4(16) . .
N3 C16 C19 114.2(15) . .
C16 C17 C18 118.8(16) . .
C16 C17 H17 120.6 . .
C18 C17 H17 120.6 . .
C14 C18 C17 121.7(17) . .
C14 C18 H18 119.2 . .
C17 C18 H18 119.2 . .
N4 C19 C16 121.0(15) . .
N4 C19 H19 119.5 . .
C16 C19 H19 119.5 . .
C21 C20 N4 119.5(16) . .
C21 C20 C25 122.6(17) . .
N4 C20 C25 117.8(15) . .
C20 C21 C22 121.2(17) . .
C20 C21 H21 119.4 . .
C22 C21 H21 119.4 . .
C21 C22 C23 118.4(18) . .
C21 C22 H22 120.8 . .
C23 C22 H22 120.8 . .
C24 C23 C22 122(2) . .
C24 C23 C26 122(2) . .
C22 C23 C26 115(2) . .
C23 C24 C25 119(2) . .
C23 C24 H24 120.3 . .
C25 C24 H24 120.3 . .
C24 C25 C20 116.0(18) . .
C24 C25 H25 122.0 . .
C20 C25 H25 122.0 . .
C23 C26 H26A 109.5 . .
C23 C26 H26B 109.5 . .
H26A C26 H26B 109.5 . .
C23 C26 H26C 109.5 . .
H26A C26 H26C 109.5 . .
H26B C26 H26C 109.5 . .
C28 C27 H27A 109.5 . .
C28 C27 H27B 109.5 . .
H27A C27 H27B 109.5 . .
C28 C27 H27C 109.5 . .
H27A C27 H27C 109.5 . .
H27B C27 H27C 109.5 . .
C33 C28 C27 123(2) . .
C33 C28 C29 116.4(19) . .
C27 C28 C29 121(2) . .
C30 C29 C28 124.4(19) . .
C30 C29 H29 117.8 . .
C28 C29 H29 117.8 . .
C31 C30 C29 119.9(18) . .
C31 C30 H30 120.0 . .
C29 C30 H30 120.0 . .
C30 C31 N5 120.2(16) . .
C30 C31 C32 118.7(17) . .
N5 C31 C32 121.1(16) . .
C33 C32 C31 122.4(19) . .
C33 C32 H32 118.8 . .
C31 C32 H32 118.8 . .
C32 C33 C28 118(2) . .
C32 C33 H33 121.0 . .
C28 C33 H33 121.0 . .
N5 C34 C35 116.5(16) . .
N5 C34 H34 121.8 . .
C35 C34 H34 121.8 . .
N6 C35 C39 124.2(15) . .
N6 C35 C34 116.6(15) . .
C39 C35 C34 119.2(16) . .
N6 C36 C37 121.7(16) . .
N6 C36 H36 119.1 . .
C37 C36 H36 119.1 . .
C38 C37 C36 117.2(18) . .
C38 C37 C40 123.8(17) . .
C36 C37 C40 118.8(16) . .
C37 C38 C39 122.7(18) . .
C37 C38 H38 118.7 . .
C39 C38 H38 118.7 . .
C38 C39 C35 116.1(17) . .
C38 C39 H39 122.0 . .
C35 C39 H39 122.0 . .
C44 C40 C41 117.3(17) . .
C44 C40 C37 120.4(17) . .
C41 C40 C37 122.1(15) . .
N7 C41 C40 124.6(16) . .
N7 C41 H41 117.7 . .
C40 C41 H41 117.7 . .
C43 C42 N7 125(2) . .
C43 C42 C45 123(2) . .
N7 C42 C45 111(2) . .
C42 C43 C44 121(2) . .
C42 C43 H43 119.6 . .
C44 C43 H43 119.6 . .
C43 C44 C40 119(2) . .
C43 C44 H44 120.5 . .
C40 C44 H44 120.5 . .
N8 C45 C42 119(2) . .
N8 C45 H45 120.7 . .
C42 C45 H45 120.7 . .
C47 C46 N8 119.3(19) . .
C47 C46 C51 121(2) . .
N8 C46 C51 119.9(18) . .
C46 C47 C48 121(2) . .
C46 C47 H47 119.5 . .
C48 C47 H47 119.5 . .
C49 C48 C47 119(2) . .
C49 C48 H48 120.5 . .
C47 C48 H48 120.5 . .
C48 C49 C50 123(2) . .
C48 C49 C52 123(2) . .
C50 C49 C52 114(2) . .
C49 C50 C51 121(2) . .
C49 C50 H50 119.7 . .
C51 C50 H50 119.7 . .
C50 C51 C46 115(2) . .
C50 C51 H51 122.3 . .
C46 C51 H51 122.3 . .
C49 C52 H52A 109.5 . .
C49 C52 H52B 109.5 . .
H52A C52 H52B 109.5 . .
C49 C52 H52C 109.5 . .
H52A C52 H52C 109.5 . .
H52B C52 H52C 109.5 . .
C54 C53 H53A 109.5 . .
C54 C53 H53B 109.5 . .
H53A C53 H53B 109.5 . .
C54 C53 H53C 109.5 . .
H53A C53 H53C 109.5 . .
H53B C53 H53C 109.5 . .
C55 C54 C59 120.0 . .
C55 C54 C53 121.8(19) . .
C59 C54 C53 117.3(19) . .
C56 C55 C54 120.0 . .
C56 C55 H55 120.0 . .
C54 C55 H55 120.0 . .
C55 C56 C57 120.0 . .
C55 C56 H56 120.0 . .
C57 C56 H56 120.0 . .
C58 C57 C56 120.0 . .
C58 C57 N9 122.4(15) . .
C56 C57 N9 117.5(15) . .
C57 C58 C59 120.0 . .
C57 C58 H58 120.0 . .
C59 C58 H58 120.0 . .
C58 C59 C54 120.0 . .
C58 C59 H59 120.0 . .
C54 C59 H59 120.0 . .
N9 C60 C61 120.7(16) . .
N9 C60 H60 119.7 . .
C61 C60 H60 119.7 . .
N10 C61 C65 119.9(13) . .
N10 C61 C60 114.9(14) . .
C65 C61 C60 125.2(16) . .
N10 C62 C63 123.4(14) . .
N10 C62 H62 118.3 . .
C63 C62 H62 118.3 . .
C64 C63 C62 117.1(13) . .
C64 C63 C66 120.5(13) . .
C62 C63 C66 122.0(13) . .
C63 C64 C65 122.6(15) . .
C63 C64 H64 118.7 . .
C65 C64 H64 118.7 . .
C64 C65 C61 118.2(16) . .
C64 C65 H65 120.9 . .
C61 C65 H65 120.9 . .
C70 C66 C67 114.2(15) . .
C70 C66 C63 126.1(14) . .
C67 C66 C63 119.6(13) . .
N11 C67 C66 124.3(15) . .
N11 C67 H67 117.8 . .
C66 C67 H67 117.8 . .
C69 C68 N11 124.4(15) . .
C69 C68 C71 123.1(16) . .
N11 C68 C71 112.2(14) . .
C68 C69 C70 117.5(17) . .
C68 C69 H69 121.3 . .
C70 C69 H69 121.3 . .
C66 C70 C69 124.1(17) . .
C66 C70 H70 117.9 . .
C69 C70 H70 117.9 . .
N12 C71 C68 119.0(18) . .
N12 C71 H71 120.5 . .
C68 C71 H71 120.5 . .
C73 C72 C77 120.0 . .
C73 C72 N12 121.6(17) . .
C77 C72 N12 118.4(17) . .
C74 C73 C72 120.0 . .
C74 C73 H73 120.0 . .
C72 C73 H73 120.0 . .
C73 C74 C75 120.0 . .
C73 C74 H74 120.0 . .
C75 C74 H74 120.0 . .
C76 C75 C74 120.0 . .
C76 C75 C78 127(3) . .
C74 C75 C78 113(3) . .
C77 C76 C75 120.0 . .
C77 C76 H76 120.0 . .
C75 C76 H76 120.0 . .
C76 C77 C72 120.0 . .
C76 C77 H77 120.0 . .
C72 C77 H77 120.0 . .
C75 C78 H78A 109.5 . .
C75 C78 H78B 109.5 . .
H78A C78 H78B 109.5 . .
C75 C78 H78C 109.5 . .
H78A C78 H78C 109.5 . .
H78B C78 H78C 109.5 . .
C80 C79 H79A 109.5 . .
C80 C79 H79B 109.5 . .
H79A C79 H79B 109.5 . .
C80 C79 H79C 109.5 . .
H79A C79 H79C 109.5 . .
H79B C79 H79C 109.5 . .
C81 C80 C85 120.0 . .
C81 C80 C79 122.6(6) . .
C85 C80 C79 116.6(9) . .
C80 C81 C82 120.0 . .
C80 C81 H81 120.0 . .
C82 C81 H81 120.0 . .
C83 C82 C81 120.0 . .
C83 C82 H82 120.0 . .
C81 C82 H82 120.0 . .
C82 C83 C84 120.0 . .
C82 C83 N13 116.9(9) . .
C84 C83 N13 122.5(8) . .
C85 C84 C83 120.0 . .
C85 C84 H84 120.0 . .
C83 C84 H84 120.0 . .
C84 C85 C80 120.0 . .
C84 C85 H85 120.0 . .
C80 C85 H85 120.0 . .
N13 C86 C87 118.9(19) . .
N13 C86 H86 120.5 . .
C87 C86 H86 120.5 . .
C91 C87 N14 121.4(19) . .
C91 C87 C86 122(2) . .
N14 C87 C86 115.5(18) . .
N14 C88 C89 124.9(15) . .
N14 C88 H88 117.6 . .
C89 C88 H88 117.6 . .
C88 C89 C90 116.0(18) . .
C88 C89 C92 126.2(16) . .
C90 C89 C92 117.3(17) . .
C91 C90 C89 119(2) . .
C91 C90 H90 120.5 . .
C89 C90 H90 120.5 . .
C87 C91 C90 119(2) . .
C87 C91 H91 120.7 . .
C90 C91 H91 120.7 . .
C96 C92 C93 119.7(16) . .
C96 C92 C89 122.3(16) . .
C93 C92 C89 118.0(15) . .
N15 C93 C92 119.6(15) . .
N15 C93 H93 120.2 . .
C92 C93 H93 120.2 . .
C95 C94 C97 127.6(15) . .
C95 C94 N15 116.0(14) . .
C97 C94 N15 116.3(13) . .
C96 C95 C94 126.7(18) . .
C96 C95 H95 116.6 . .
C94 C95 H95 116.6 . .
C95 C96 C92 116.3(18) . .
C95 C96 H96 121.9 . .
C92 C96 H96 121.9 . .
N16 C97 C94 121.6(14) . .
N16 C97 H97 119.2 . .
C94 C97 H97 119.2 . .
C99 C98 C103 121.2(17) . .
C99 C98 N16 117.7(15) . .
C103 C98 N16 121.1(16) . .
C98 C99 C100 117.8(16) . .
C98 C99 H99 121.1 . .
C100 C99 H99 121.1 . .
C101 C100 C99 123.0(18) . .
C101 C100 H100 118.5 . .
C99 C100 H100 118.5 . .
C102 C101 C100 116.9(19) . .
C102 C101 C104 122.1(19) . .
C100 C101 C104 120.9(18) . .
C101 C102 C103 124(2) . .
C101 C102 H102 118.2 . .
C103 C102 H102 118.2 . .
C98 C103 C102 117.5(19) . .
C98 C103 H103 121.3 . .
C102 C103 H103 121.3 . .
C101 C104 H10A 109.5 . .
C101 C104 H10B 109.5 . .
H10A C104 H10B 109.5 . .
C101 C104 H10C 109.5 . .
H10A C104 H10C 109.5 . .
H10B C104 H10C 109.5 . .
C106 C105 H10D 109.5 . .
C106 C105 H10E 109.5 . .
H10D C105 H10E 109.5 . .
C106 C105 H10F 109.5 . .
H10D C105 H10F 109.5 . .
H10E C105 H10F 109.5 . .
C107 C106 C111 120.0 . .
C107 C106 C105 125(2) . .
C111 C106 C105 115(2) . .
C108 C107 C106 120.0 . .
C108 C107 H107 120.0 . .
C106 C107 H107 120.0 . .
C107 C108 C109 120.0 . .
C107 C108 H108 120.0 . .
C109 C108 H108 120.0 . .
C108 C109 C110 120.0 . .
C108 C109 N17 121.3(16) . .
C110 C109 N17 118.7(16) . .
C111 C110 C109 120.0 . .
C111 C110 H110 120.0 . .
C109 C110 H110 120.0 . .
C110 C111 C106 120.0 . .
C110 C111 H111 120.0 . .
C106 C111 H111 120.0 . .
N17 C112 C113 120.6(16) . .
N17 C112 H112 119.7 . .
C113 C112 H112 119.7 . .
N18 C113 C117 120.8(14) . .
N18 C113 C112 115.1(13) . .
C117 C113 C112 124.1(15) . .
C115 C114 N18 125.4(14) . .
C115 C114 H114 117.3 . .
N18 C114 H114 117.3 . .
C114 C115 C116 118.9(14) . .
C114 C115 C118 124.2(13) . .
C116 C115 C118 116.8(12) . .
C115 C116 C117 118.7(15) . .
C115 C116 H116 120.7 . .
C117 C116 H116 120.7 . .
C113 C117 C116 118.5(16) . .
C113 C117 H117 120.8 . .
C116 C117 H117 120.8 . .
C122 C118 C119 119.2(13) . .
C122 C118 C115 124.4(13) . .
C119 C118 C115 116.4(12) . .
N19 C119 C118 122.1(13) . .
N19 C119 H119 119.0 . .
C118 C119 H119 119.0 . .
N19 C120 C121 123.2(15) . .
N19 C120 C123 119.2(15) . .
C121 C120 C123 117.6(16) . .
C120 C121 C122 115.9(16) . .
C120 C121 H121 122.0 . .
C122 C121 H121 122.0 . .
C118 C122 C121 120.9(15) . .
C118 C122 H122 119.5 . .
C121 C122 H122 119.5 . .
N20 C123 C120 113.3(17) . .
N20 C123 H123 123.4 . .
C120 C123 H123 123.4 . .
C125 C124 C129 120.0 . .
C125 C124 N20 128.4(13) . .
C129 C124 N20 111.2(14) . .
C124 C125 C126 120.0 . .
C124 C125 H125 120.0 . .
C126 C125 H125 120.0 . .
C125 C126 C127 120.0 . .
C125 C126 H126 120.0 . .
C127 C126 H126 120.0 . .
C128 C127 C126 120.0 . .
C128 C127 C130 120.0(10) . .
C126 C127 C130 120.0(10) . .
C129 C128 C127 120.0 . .
C129 C128 H128 120.0 . .
C127 C128 H128 120.0 . .
C128 C129 C124 120.0 . .
C128 C129 H129 120.0 . .
C124 C129 H129 120.0 . .
C127 C130 H13A 109.5 . .
C127 C130 H13B 109.5 . .
H13A C130 H13B 109.5 . .
C127 C130 H13C 109.5 . .
H13A C130 H13C 109.5 . .
H13B C130 H13C 109.5 . .
C132 C131 H13D 109.5 . .
C132 C131 H13E 109.5 . .
H13D C131 H13E 109.5 . .
C132 C131 H13F 109.5 . .
H13D C131 H13F 109.5 . .
H13E C131 H13F 109.5 . .
C133 C132 C137 123(3) . .
C133 C132 C131 126(3) . .
C137 C132 C131 111(3) . .
C132 C133 C134 120(2) . .
C132 C133 H133 120.2 . .
C134 C133 H133 120.2 . .
C133 C134 C135 122.5(18) . .
C133 C134 H134 118.8 . .
C135 C134 H134 118.8 . .
C136 C135 C134 117.2(19) . .
C136 C135 N21 119.7(18) . .
C134 C135 N21 122.3(16) . .
C135 C136 C137 121(2) . .
C135 C136 H136 119.5 . .
C137 C136 H136 119.5 . .
C132 C137 C136 114(3) . .
C132 C137 H137 123.0 . .
C136 C137 H137 123.0 . .
N21 C138 C139 119.0(15) . .
N21 C138 H138 120.5 . .
C139 C138 H138 120.5 . .
C140 N22 C139 120.0 . .
C140 N22 Co3 126.8(5) . .
C139 N22 Co3 111.5(5) . .
C141 C140 N22 120.0 . .
C141 C140 H140 120.0 . .
N22 C140 H140 120.0 . .
C140 C141 C142 120.0 . .
C140 C141 C144 118.5(9) . .
C142 C141 C144 121.3(9) . .
C141 C142 C143 120.0 . .
C141 C142 H142 120.0 . .
C143 C142 H142 120.0 . .
C142 C143 C139 120.0 . .
C142 C143 H143 120.0 . .
C139 C143 H143 120.0 . .
C143 C139 N22 120.0 . .
C143 C139 C138 124.2(10) . .
N22 C139 C138 115.8(10) . .
C145 C144 C148 115.5(14) . .
C145 C144 C141 121.9(14) . .
C148 C144 C141 122.4(13) . .
N23 C145 C144 123.5(15) . .
N23 C145 H145 118.2 . .
C144 C145 H145 118.2 . .
N23 C146 C147 121.8(15) . .
N23 C146 C149 112.9(15) . .
C147 C146 C149 125.2(16) . .
C148 C147 C146 119.4(16) . .
C148 C147 H147 120.3 . .
C146 C147 H147 120.3 . .
C147 C148 C144 121.4(15) . .
C147 C148 H148 119.3 . .
C144 C148 H148 119.3 . .
N24 C149 C146 125.9(16) . .
N24 C149 H149 117.0 . .
C146 C149 H149 117.0 . .
C151 C150 N24 122.5(15) . .
C151 C150 C155 116.3(16) . .
N24 C150 C155 121.0(15) . .
C150 C151 C152 122.8(16) . .
C150 C151 H151 118.6 . .
C152 C151 H151 118.6 . .
C151 C152 C153 121.2(17) . .
C151 C152 H152 119.4 . .
C153 C152 H152 119.4 . .
C152 C153 C154 118.7(17) . .
C152 C153 C156 118.9(16) . .
C154 C153 C156 122.3(17) . .
C155 C154 C153 120.6(18) . .
C155 C154 H154 119.7 . .
C153 C154 H154 119.7 . .
C154 C155 C150 120.2(18) . .
C154 C155 H155 119.9 . .
C150 C155 H155 119.9 . .
C153 C156 H15A 109.5 . .
C153 C156 H15B 109.5 . .
H15A C156 H15B 109.5 . .
C153 C156 H15C 109.5 . .
H15A C156 H15C 109.5 . .
H15B C156 H15C 109.5 . .
C158 C157 H15D 109.5 . .
C158 C157 H15E 109.5 . .
H15D C157 H15E 109.5 . .
C158 C157 H15F 109.5 . .
H15D C157 H15F 109.5 . .
H15E C157 H15F 109.5 . .
C159 C158 C163 120.0 . .
C159 C158 C157 121.1(15) . .
C163 C158 C157 118.9(15) . .
C160 C159 C158 120.0 . .
C160 C159 H159 120.0 . .
C158 C159 H159 120.0 . .
C159 C160 C161 120.0 . .
C159 C160 H160 120.0 . .
C161 C160 H160 120.0 . .
C160 C161 C162 120.0 . .
C160 C161 N25 122.0(10) . .
C162 C161 N25 118.0(10) . .
C163 C162 C161 120.0 . .
C163 C162 H162 120.0 . .
C161 C162 H162 120.0 . .
C162 C163 C158 120.0 . .
C162 C163 H163 120.0 . .
C158 C163 H163 120.0 . .
N25 C164 C165 119.9(15) . .
N25 C164 H164 120.1 . .
C165 C164 H164 120.1 . .
N26 C165 C169 121.2(13) . .
N26 C165 C164 115.8(13) . .
C169 C165 C164 122.9(14) . .
N26 C166 C167 123.8(14) . .
N26 C166 H166 118.1 . .
C167 C166 H166 118.1 . .
C168 C167 C166 117.5(14) . .
C168 C167 C170 121.9(13) . .
C166 C167 C170 120.6(13) . .
C169 C168 C167 121.8(16) . .
C169 C168 H168 119.1 . .
C167 C168 H168 119.1 . .
C168 C169 C165 118.9(15) . .
C168 C169 H169 120.6 . .
C165 C169 H169 120.6 . .
C174 C170 C171 120.2(14) . .
C174 C170 C167 120.3(13) . .
C171 C170 C167 119.5(13) . .
N27 C171 C170 121.3(15) . .
N27 C171 H171 119.3 . .
C170 C171 H171 119.3 . .
N27 C172 C173 122.1(15) . .
N27 C172 C175 113.9(14) . .
C173 C172 C175 124.0(16) . .
C172 C173 C174 119.7(16) . .
C172 C173 H173 120.1 . .
C174 C173 H173 120.1 . .
C170 C174 C173 118.6(15) . .
C170 C174 H174 120.7 . .
C173 C174 H174 120.7 . .
N28 C175 C172 120.0(16) . .
N28 C175 H175 120.0 . .
C172 C175 H175 120.0 . .
C177 C176 C181 120.0 . .
C177 C176 N28 122.6(17) . .
C181 C176 N28 117.3(17) . .
C178 C177 C176 120.0 . .
C178 C177 H177 120.0 . .
C176 C177 H177 120.0 . .
C177 C178 C179 120.0 . .
C177 C178 H178 120.0 . .
C179 C178 H178 120.0 . .
C180 C179 C178 120.0 . .
C180 C179 C182 137(2) . .
C178 C179 C182 102(2) . .
C181 C180 C179 120.0 . .
C181 C180 H180 120.0 . .
C179 C180 H180 120.0 . .
C180 C181 C176 120.0 . .
C180 C181 H181 120.0 . .
C176 C181 H181 120.0 . .
C179 C182 H18A 109.5 . .
C179 C182 H18B 109.5 . .
H18A C182 H18B 109.5 . .
C179 C182 H18C 109.5 . .
H18A C182 H18C 109.5 . .
H18B C182 H18C 109.5 . .
C184 C183 H18D 109.5 . .
C184 C183 H18E 109.5 . .
H18D C183 H18E 109.5 . .
C184 C183 H18F 109.5 . .
H18D C183 H18F 109.5 . .
H18E C183 H18F 109.5 . .
C185 C184 C189 121.7(17) . .
C185 C184 C183 116.5(16) . .
C189 C184 C183 121.8(16) . .
C184 C185 C186 118.7(16) . .
C184 C185 H185 120.6 . .
C186 C185 H185 120.6 . .
C187 C186 C185 120.9(16) . .
C187 C186 H186 119.5 . .
C185 C186 H186 119.5 . .
C186 C187 C188 118.0(16) . .
C186 C187 N29 120.7(15) . .
C188 C187 N29 120.4(15) . .
C189 C188 C187 123.3(18) . .
C189 C188 H188 118.3 . .
C187 C188 H188 118.3 . .
C188 C189 C184 117.3(18) . .
C188 C189 H189 121.4 . .
C184 C189 H189 121.4 . .
N29 C190 C191 123.9(14) . .
N29 C190 H190 118.1 . .
C191 C190 H190 118.1 . .
N30 C191 C195 120.7(13) . .
N30 C191 C190 112.9(12) . .
C195 C191 C190 126.3(16) . .
N30 C192 C193 121.3(16) . .
N30 C192 H192 119.4 . .
C193 C192 H192 119.4 . .
C192 C193 C194 117.3(16) . .
C192 C193 C196 120.7(16) . .
C194 C193 C196 120.6(16) . .
C195 C194 C193 121.5(18) . .
C195 C194 H194 119.2 . .
C193 C194 H194 119.2 . .
C194 C195 C191 118.9(17) . .
C194 C195 H195 120.6 . .
C191 C195 H195 120.6 . .
C200 C196 C197 116.9(17) . .
C200 C196 C193 124.5(17) . .
C197 C196 C193 118.4(16) . .
N31 C197 C196 121.1(16) . .
N31 C197 H197 119.5 . .
C196 C197 H197 119.5 . .
N31 C198 C201 119.8(18) . .
N31 C198 C199 127.6(19) . .
C201 C198 C199 112.4(18) . .
C200 C199 C198 112.7(19) . .
C200 C199 H199 123.6 . .
C198 C199 H199 123.6 . .
C199 C200 C196 121.3(19) . .
C199 C200 H200 119.3 . .
C196 C200 H200 119.3 . .
N32 C201 C198 115.5(18) . .
N32 C201 H201 122.3 . .
C198 C201 H201 122.3 . .
N32 C202 C203 119.5(16) . .
N32 C202 C207 123.4(18) . .
C203 C202 C207 117.1(19) . .
C202 C203 C204 120.4(18) . .
C202 C203 H203 119.8 . .
C204 C203 H203 119.8 . .
C203 C204 C205 116(2) . .
C203 C204 H204 121.8 . .
C205 C204 H204 121.8 . .
C206 C205 C204 122(2) . .
C206 C205 C208 125(2) . .
C204 C205 C208 111(2) . .
C205 C206 C207 121(3) . .
C205 C206 H206 119.4 . .
C207 C206 H206 119.4 . .
C206 C207 C202 121(2) . .
C206 C207 H207 119.7 . .
C202 C207 H207 119.7 . .
C205 C208 H20A 109.5 . .
C205 C208 H20B 109.5 . .
H20A C208 H20B 109.5 . .
C205 C208 H20C 109.5 . .
H20A C208 H20C 109.5 . .
H20B C208 H20C 109.5 . .
C210 C209 H20D 109.5 . .
C210 C209 H20E 109.5 . .
H20D C209 H20E 109.5 . .
C210 C209 H20F 109.5 . .
H20D C209 H20F 109.5 . .
H20E C209 H20F 109.5 . .
C211 C210 C215 122(2) . .
C211 C210 C209 121.3(19) . .
C215 C210 C209 117.1(19) . .
C210 C211 C212 119.3(19) . .
C210 C211 H211 120.4 . .
C212 C211 H211 120.4 . .
C213 C212 C211 123.2(19) . .
C213 C212 H212 118.4 . .
C211 C212 H212 118.4 . .
C214 C213 C212 117.3(17) . .
C214 C213 N33 117.2(15) . .
C212 C213 N33 125.5(16) . .
C213 C214 C215 120.9(19) . .
C213 C214 H214 119.6 . .
C215 C214 H214 119.6 . .
C210 C215 C214 118(2) . .
C210 C215 H215 121.2 . .
C214 C215 H215 121.2 . .
N33 C216 C217 118.1(15) . .
N33 C216 H216 120.9 . .
C217 C216 H216 120.9 . .
N34 C217 C221 123.0(13) . .
N34 C217 C216 117.8(13) . .
C221 C217 C216 119.0(14) . .
C219 C218 N34 122.8(14) . .
C219 C218 H218 118.6 . .
N34 C218 H218 118.6 . .
C218 C219 C220 118.4(15) . .
C218 C219 C222 122.2(14) . .
C220 C219 C222 119.4(14) . .
C219 C220 C221 118.1(16) . .
C219 C220 H220 121.0 . .
C221 C220 H220 121.0 . .
C217 C221 C220 119.0(15) . .
C217 C221 H221 120.5 . .
C220 C221 H221 120.5 . .
C223 C222 C219 124.4(14) . .
C223 C222 C226 113.9(14) . .
C219 C222 C226 121.6(14) . .
N35 C223 C222 127.9(15) . .
N35 C223 H223 116.0 . .
C222 C223 H223 116.0 . .
N35 C224 C225 119.8(16) . .
N35 C224 C227 115.1(16) . .
C225 C224 C227 125.0(18) . .
C226 C225 C224 124.1(18) . .
C226 C225 H225 118.0 . .
C224 C225 H225 118.0 . .
C225 C226 C222 116.8(16) . .
C225 C226 H226 121.6 . .
C222 C226 H226 121.6 . .
N36 C227 C224 120.7(18) . .
N36 C227 H227 119.7 . .
C224 C227 H227 119.7 . .
C229 C228 C233 120.0 . .
C229 C228 N36 116.7(15) . .
C233 C228 N36 123.3(15) . .
C228 C229 C230 120.0 . .
C228 C229 H229 120.0 . .
C230 C229 H229 120.0 . .
C229 C230 C231 120.0 . .
C229 C230 H230 120.0 . .
C231 C230 H230 120.0 . .
C230 C231 C232 120.0 . .
C230 C231 C234 122(2) . .
C232 C231 C234 118(2) . .
C233 C232 C231 120.0 . .
C233 C232 H232 120.0 . .
C231 C232 H232 120.0 . .
C232 C233 C228 120.0 . .
C232 C233 H233 120.0 . .
C228 C233 H233 120.0 . .
C231 C234 H23A 109.5 . .
C231 C234 H23B 109.5 . .
H23A C234 H23B 109.5 . .
C231 C234 H23C 109.5 . .
H23A C234 H23C 109.5 . .
H23B C234 H23C 109.5 . .
C236 C235 H23D 109.5 . .
C236 C235 H23E 109.5 . .
H23D C235 H23E 109.5 . .
C236 C235 H23F 109.5 . .
H23D C235 H23F 109.5 . .
H23E C235 H23F 109.5 . .
C241 C236 C237 115(3) . .
C241 C236 C235 122(3) . .
C237 C236 C235 123(3) . .
C236 C237 C238 129(3) . .
C236 C237 H237 115.5 . .
C238 C237 H237 115.5 . .
C239 C238 C237 114(2) . .
C239 C238 H238 122.9 . .
C237 C238 H238 122.9 . .
C238 C239 C240 120(2) . .
C238 C239 N37 119.0(18) . .
C240 C239 N37 121.1(18) . .
C241 C240 C239 121(2) . .
C241 C240 H240 119.6 . .
C239 C240 H240 119.6 . .
C236 C241 C240 120(3) . .
C236 C241 H241 119.9 . .
C240 C241 H241 119.9 . .
N37 C242 C243 116.7(16) . .
N37 C242 H242 121.6 . .
C243 C242 H242 121.6 . .
N38 C243 C247 122.8(15) . .
N38 C243 C242 115.9(14) . .
C247 C243 C242 121.0(15) . .
N38 C244 C245 126.4(15) . .
N38 C244 H244 116.8 . .
C245 C244 H244 116.8 . .
C246 C245 C244 117.0(15) . .
C246 C245 C248 120.6(14) . .
C244 C245 C248 122.4(14) . .
C245 C246 C247 117.8(15) . .
C245 C246 H246 121.1 . .
C247 C246 H246 121.1 . .
C243 C247 C246 118.9(15) . .
C243 C247 H247 120.6 . .
C246 C247 H247 120.6 . .
C249 C248 C252 117.8(15) . .
C249 C248 C245 124.1(14) . .
C252 C248 C245 118.1(14) . .
C248 C249 N39 124.5(16) . .
C248 C249 H249 117.7 . .
N39 C249 H249 117.7 . .
N39 C250 C251 120.2(18) . .
N39 C250 C253 116.2(17) . .
C251 C250 C253 123.6(19) . .
C252 C251 C250 118.6(19) . .
C252 C251 H251 120.7 . .
C250 C251 H251 120.7 . .
C251 C252 C248 119.3(18) . .
C251 C252 H252 120.4 . .
C248 C252 H252 120.4 . .
N40 C253 C250 116.9(19) . .
N40 C253 H253 121.5 . .
C250 C253 H253 121.5 . .
C255 C254 C259 120.0 . .
C255 C254 H254 120.0 . .
C259 C254 H254 120.0 . .
C254 C255 C256 120.0 . .
C254 C255 H255 120.0 . .
C256 C255 H255 120.0 . .
C257 C256 C255 120.0 . .
C257 C256 C260 121(3) . .
C255 C256 C260 119(3) . .
C258 C257 C256 120.0 . .
C258 C257 H257 120.0 . .
C256 C257 H257 120.0 . .
C259 C258 C257 120.0 . .
C259 C258 H258 120.0 . .
C257 C258 H258 120.0 . .
C258 C259 C254 120.0 . .
C258 C259 N40 127.6(5) . .
C254 C259 N40 112.1(6) . .
C256 C260 H26G 109.5 . .
C256 C260 H26H 109.5 . .
H26G C260 H26H 109.5 . .
C256 C260 H26I 109.5 . .
H26G C260 H26I 109.5 . .
H26H C260 H26I 109.5 . .
C262 C261 H26D 109.5 . .
C262 C261 H26E 109.5 . .
H26D C261 H26E 109.5 . .
C262 C261 H26F 109.5 . .
H26D C261 H26F 109.5 . .
H26E C261 H26F 109.5 . .
C263 C262 C267 113(2) . .
C263 C262 C261 123.1(19) . .
C267 C262 C261 124(2) . .
C264 C263 C262 127(2) . .
C264 C263 H263 116.6 . .
C262 C263 H263 116.6 . .
C263 C264 C265 118.1(19) . .
C263 C264 H264 120.9 . .
C265 C264 H264 120.9 . .
C264 C265 C266 121.3(18) . .
C264 C265 N41 118.1(16) . .
C266 C265 N41 119.2(16) . .
C267 C266 C265 115.6(19) . .
C267 C266 H266 122.2 . .
C265 C266 H266 122.2 . .
C266 C267 C262 124(2) . .
C266 C267 H267 117.8 . .
C262 C267 H267 117.8 . .
N41 C268 C269 121.8(17) . .
N41 C268 H268 119.1 . .
C269 C268 H268 119.1 . .
C273 C269 N42 120.9(16) . .
C273 C269 C268 123.2(18) . .
N42 C269 C268 115.8(15) . .
N42 C270 C271 124.7(18) . .
N42 C270 H270 117.7 . .
C271 C270 H270 117.7 . .
C272 C271 C270 115.6(16) . .
C272 C271 C274 123.7(16) . .
C270 C271 C274 120.7(16) . .
C271 C272 C273 122.3(18) . .
C271 C272 H272 118.9 . .
C273 C272 H272 118.9 . .
C269 C273 C272 118.3(18) . .
C269 C273 H273 120.9 . .
C272 C273 H273 120.9 . .
C275 C274 C271 124.1(16) . .
C275 C274 C278 116.3(16) . .
C271 C274 C278 119.6(15) . .
N43 C275 C274 127.8(17) . .
N43 C275 H275 116.1 . .
C274 C275 H275 116.1 . .
N43 C276 C279 113.1(19) . .
N43 C276 C277 119.0(18) . .
C279 C276 C277 128(2) . .
C278 C277 C276 121(2) . .
C278 C277 H277 119.4 . .
C276 C277 H277 119.4 . .
C277 C278 C274 117.7(19) . .
C277 C278 H278 121.2 . .
C274 C278 H278 121.2 . .
N44 C279 C276 125(2) . .
N44 C279 H279 117.7 . .
C276 C279 H279 117.7 . .
C281 C280 C285 121(3) . .
C281 C280 N44 118(2) . .
C285 C280 N44 121(2) . .
C280 C281 C282 127(3) . .
C280 C281 H281 116.7 . .
C282 C281 H281 116.7 . .
C283 C282 C281 113(4) . .
C283 C282 H282 123.3 . .
C281 C282 H282 123.3 . .
C282 C283 C284 129(4) . .
C282 C283 C286 122(3) . .
C284 C283 C286 108(3) . .
C283 C284 C285 114(3) . .
C283 C284 H284 122.8 . .
C285 C284 H284 122.8 . .
C280 C285 C284 115(3) . .
C280 C285 H285 122.7 . .
C284 C285 H285 122.7 . .
C283 C286 H28A 109.5 . .
C283 C286 H28B 109.5 . .
H28A C286 H28B 109.5 . .
C283 C286 H28C 109.5 . .
H28A C286 H28C 109.5 . .
H28B C286 H28C 109.5 . .
C288 C287 H28D 109.5 . .
C288 C287 H28E 109.5 . .
H28D C287 H28E 109.5 . .
C288 C287 H28F 109.5 . .
H28D C287 H28F 109.5 . .
H28E C287 H28F 109.5 . .
C289 C288 C293 117.5(18) . .
C289 C288 C287 122.3(18) . .
C293 C288 C287 119.1(17) . .
C288 C289 C290 124.4(18) . .
C288 C289 H289 117.8 . .
C290 C289 H289 117.8 . .
C291 C290 C289 115.2(17) . .
C291 C290 H290 122.4 . .
C289 C290 H290 122.4 . .
C290 C291 C292 123.1(17) . .
C290 C291 N45 118.6(16) . .
C292 C291 N45 118.2(15) . .
C293 C292 C291 116.6(17) . .
C293 C292 H292 121.7 . .
C291 C292 H292 121.7 . .
C292 C293 C288 121.8(19) . .
C292 C293 H293 119.1 . .
C288 C293 H293 119.1 . .
N45 C294 C295 120.2(17) . .
N45 C294 H294 119.9 . .
C295 C294 H294 119.9 . .
C299 C295 N46 123.0(18) . .
C299 C295 C294 121.6(19) . .
N46 C295 C294 115.2(17) . .
N46 C296 C297 123.0(19) . .
N46 C296 H296 118.5 . .
C297 C296 H296 118.5 . .
C296 C297 C300 122.3(19) . .
C296 C297 C298 117(2) . .
C300 C297 C298 120.0(19) . .
C299 C298 C297 119(2) . .
C299 C298 H298 120.5 . .
C297 C298 H298 120.5 . .
C295 C299 C298 119(2) . .
C295 C299 H299 120.5 . .
C298 C299 H299 120.5 . .
C304 C300 C301 118.3(18) . .
C304 C300 C297 124.9(19) . .
C301 C300 C297 116.8(17) . .
N47 C301 C300 118.6(18) . .
N47 C301 H301 120.7 . .
C300 C301 H301 120.7 . .
N47 C302 C303 121(2) . .
N47 C302 C305 118.4(19) . .
C303 C302 C305 120(2) . .
C304 C303 C302 118.5(19) . .
C304 C303 H303 120.7 . .
C302 C303 H303 120.7 . .
C300 C304 C303 123(2) . .
C300 C304 H304 118.5 . .
C303 C304 H304 118.5 . .
N48 C305 C302 117(2) . .
N48 C305 H305 121.7 . .
C302 C305 H305 121.7 . .
C311 C306 C307 125(2) . .
C311 C306 N48 118(2) . .
C307 C306 N48 114.8(18) . .
C308 C307 C306 119.5(19) . .
C308 C307 H307 120.3 . .
C306 C307 H307 120.3 . .
C309 C308 C307 114(2) . .
C309 C308 H308 122.9 . .
C307 C308 H308 122.9 . .
C308 C309 C310 131(3) . .
C308 C309 C312 118(3) . .
C310 C309 C312 111(2) . .
C309 C310 C311 113(3) . .
C309 C310 H310 123.4 . .
C311 C310 H310 123.4 . .
C306 C311 C310 115(3) . .
C306 C311 H311 122.5 . .
C310 C311 H311 122.5 . .
C309 C312 H31D 109.5 . .
C309 C312 H31E 109.5 . .
H31D C312 H31E 109.5 . .
C309 C312 H31F 109.5 . .
H31D C312 H31F 109.5 . .
H31E C312 H31F 109.5 . .
C314 C313 H31A 109.5 . .
C314 C313 H31B 109.5 . .
H31A C313 H31B 109.5 . .
C314 C313 H31C 109.5 . .
H31A C313 H31C 109.5 . .
H31B C313 H31C 109.5 . .
C315 C314 C319 118.6(18) . .
C315 C314 C313 122.3(18) . .
C319 C314 C313 119.1(17) . .
C314 C315 C316 121.4(19) . .
C314 C315 H315 119.3 . .
C316 C315 H315 119.3 . .
C317 C316 C315 119.7(18) . .
C317 C316 H316 120.1 . .
C315 C316 H316 120.1 . .
C316 C317 N49 120.8(16) . .
C316 C317 C318 117.7(18) . .
N49 C317 C318 121.5(16) . .
C319 C318 C317 123.0(18) . .
C319 C318 H318 118.5 . .
C317 C318 H318 118.5 . .
C318 C319 C314 119.1(18) . .
C318 C319 H319 120.4 . .
C314 C319 H319 120.4 . .
N49 C320 C321 114.6(18) . .
N49 C320 H320 122.7 . .
C321 C320 H320 122.7 . .
N50 C321 C320 121.6(19) . .
N50 C321 C325 119.7(19) . .
C320 C321 C325 118(2) . .
N50 C322 C323 126(2) . .
N50 C322 H322 117.0 . .
C323 C322 H322 117.0 . .
C324 C323 C322 120(2) . .
C324 C323 C326 120(2) . .
C322 C323 C326 120(2) . .
C323 C324 C325 114(2) . .
C323 C324 H324 123.0 . .
C325 C324 H324 123.0 . .
C321 C325 C324 121(2) . .
C321 C325 H325 119.5 . .
C324 C325 H325 119.5 . .
C327 C326 C323 128(2) . .
C327 C326 C330 122(2) . .
C323 C326 C330 109(2) . .
C326 C327 N51 128(2) . .
C326 C327 H327 116.1 . .
N51 C327 H327 116.1 . .
N51 C328 C329 123(3) . .
N51 C328 C331 120(3) . .
C329 C328 C331 113(3) . .
C330 C329 C328 121(3) . .
C330 C329 H329 119.5 . .
C328 C329 H329 119.5 . .
C329 C330 C326 107(3) . .
C329 C330 H330 126.6 . .
C326 C330 H330 126.6 . .
N52 C331 C328 112(2) . .
N52 C331 H331 123.8 . .
C328 C331 H331 123.8 . .
C333 C332 C337 120.0 . .
C333 C332 N52 119.7(16) . .
C337 C332 N52 120.3(16) . .
C332 C333 C334 120.0 . .
C332 C333 H333 120.0 . .
C334 C333 H333 120.0 . .
C335 C334 C333 120.0 . .
C335 C334 H334 120.0 . .
C333 C334 H334 120.0 . .
C334 C335 C336 120.0 . .
C334 C335 C338 124(2) . .
C336 C335 C338 116(2) . .
C337 C336 C335 120.0 . .
C337 C336 H336 120.0 . .
C335 C336 H336 120.0 . .
C336 C337 C332 120.0 . .
C336 C337 H337 120.0 . .
C332 C337 H337 120.0 . .
C335 C338 H33A 109.5 . .
C335 C338 H33B 109.5 . .
H33A C338 H33B 109.5 . .
C335 C338 H33C 109.5 . .
H33A C338 H33C 109.5 . .
H33B C338 H33C 109.5 . .
C340 C339 H33D 109.5 . .
C340 C339 H33E 109.5 . .
H33D C339 H33E 109.5 . .
C340 C339 H33F 109.5 . .
H33D C339 H33F 109.5 . .
H33E C339 H33F 109.5 . .
C341 C340 C339 121(2) . .
C341 C340 C345 116.3(19) . .
C339 C340 C345 122(2) . .
C340 C341 C342 123(2) . .
C340 C341 H341 118.4 . .
C342 C341 H341 118.4 . .
C341 C342 C343 119(2) . .
C341 C342 H342 120.3 . .
C343 C342 H342 120.3 . .
N53 C343 C344 118.8(18) . .
N53 C343 C342 123.6(18) . .
C344 C343 C342 117.6(19) . .
C343 C344 C345 124.4(19) . .
C343 C344 H344 117.8 . .
C345 C344 H344 117.8 . .
C344 C345 C340 118.9(19) . .
C344 C345 H345 120.5 . .
C340 C345 H345 120.5 . .
N53 C346 C347 122.8(15) . .
N53 C346 H346 118.6 . .
C347 C346 H346 118.6 . .
C348 N54 C347 120.0 . .
C348 N54 Co8 127.8(6) . .
C347 N54 Co8 111.2(6) . .
C349 C348 N54 120.0 . .
C349 C348 H348 120.0 . .
N54 C348 H348 120.0 . .
C348 C349 C350 120.0 . .
C348 C349 C352 120.3(11) . .
C350 C349 C352 119.5(11) . .
C351 C350 C349 120.0 . .
C351 C350 H350 120.0 . .
C349 C350 H350 120.0 . .
C347 C351 C350 120.0 . .
C347 C351 H351 120.0 . .
C350 C351 H351 120.0 . .
C351 C347 N54 120.0 . .
C351 C347 C346 126.1(11) . .
N54 C347 C346 113.8(11) . .
C356 C352 C353 123.0(19) . .
C356 C352 C349 114.7(17) . .
C353 C352 C349 122.3(17) . .
N55 C353 C352 122.9(18) . .
N55 C353 H353 118.6 . .
C352 C353 H353 118.6 . .
N55 C354 C355 120(2) . .
N55 C354 C357 112(2) . .
C355 C354 C357 128(2) . .
C356 C355 C354 123(2) . .
C356 C355 H355 118.4 . .
C354 C355 H355 118.4 . .
C355 C356 C352 113(2) . .
C355 C356 H356 123.7 . .
C352 C356 H356 123.7 . .
N56 C357 C354 122(2) . .
N56 C357 H357 119.1 . .
C354 C357 H357 119.1 . .
N56 C358 C359 120.5(14) . .
N56 C358 C363 119.5(14) . .
C359 C358 C363 120.0 . .
C360 C359 C358 120.0 . .
C360 C359 H359 120.0 . .
C358 C359 H359 120.0 . .
C361 C360 C359 120.0 . .
C361 C360 H360 120.0 . .
C359 C360 H360 120.0 . .
C360 C361 C362 120.0 . .
C360 C361 C364 119.9(19) . .
C362 C361 C364 118.0(19) . .
C363 C362 C361 120.0 . .
C363 C362 H362 120.0 . .
C361 C362 H362 120.0 . .
C362 C363 C358 120.0 . .
C362 C363 H363 120.0 . .
C358 C363 H363 120.0 . .
C361 C364 H36A 109.5 . .
C361 C364 H36B 109.5 . .
H36A C364 H36B 109.5 . .
C361 C364 H36C 109.5 . .
H36A C364 H36C 109.5 . .
H36B C364 H36C 109.5 . .
C366 C365 H36D 109.5 . .
C366 C365 H36E 109.5 . .
H36D C365 H36E 109.5 . .
C366 C365 H36F 109.5 . .
H36D C365 H36F 109.5 . .
H36E C365 H36F 109.5 . .
C367 C366 C371 120.0 . .
C367 C366 C365 124.3(19) . .
C371 C366 C365 115.7(19) . .
C366 C367 C368 120.0 . .
C366 C367 H367 120.0 . .
C368 C367 H367 120.0 . .
C369 C368 C367 120.0 . .
C369 C368 H368 120.0 . .
C367 C368 H368 120.0 . .
C368 C369 C370 120.0 . .
C368 C369 N57 121.0(12) . .
C370 C369 N57 119.0(12) . .
C371 C370 C369 120.0 . .
C371 C370 H370 120.0 . .
C369 C370 H370 120.0 . .
C370 C371 C366 120.0 . .
C370 C371 H371 120.0 . .
C366 C371 H371 120.0 . .
N57 C372 C373 125(2) . .
N57 C372 H372 117.5 . .
C373 C372 H372 117.5 . .
C377 C373 N58 123.9(17) . .
C377 C373 C372 123(2) . .
N58 C373 C372 112.6(18) . .
N58 C374 C375 120.2(17) . .
N58 C374 H374 119.9 . .
C375 C374 H374 119.9 . .
C376 C375 C374 120.3(19) . .
C376 C375 C378 118.1(17) . .
C374 C375 C378 121.6(17) . .
C377 C376 C375 119(2) . .
C377 C376 H376 120.7 . .
C375 C376 H376 120.7 . .
C376 C377 C373 119(2) . .
C376 C377 H377 120.4 . .
C373 C377 H377 120.4 . .
C379 C378 C382 120.0 . .
C379 C378 C375 117.1(12) . .
C382 C378 C375 122.9(12) . .
C378 C379 N59 120.0 . .
C378 C379 H379 120.0 . .
N59 C379 H379 120.0 . .
C380 N59 C379 120.0 . .
C380 N59 Co10 111.3(8) . .
C379 N59 Co10 127.6(8) . .
C381 C380 N59 120.0 . .
C381 C380 C383 123.7(15) . .
N59 C380 C383 116.3(15) . .
C382 C381 C380 120.0 . .
C382 C381 H381 120.0 . .
C380 C381 H381 120.0 . .
C381 C382 C378 120.0 . .
C381 C382 H382 120.0 . .
C378 C382 H382 120.0 . .
N60 C383 C380 120(2) . .
N60 C383 H383 119.8 . .
C380 C383 H383 119.8 . .
C385 C384 C389 120.0 . .
C385 C384 N60 121(2) . .
C389 C384 N60 119(2) . .
C386 C385 C384 120.0 . .
C386 C385 H385 120.0 . .
C384 C385 H385 120.0 . .
C385 C386 C387 120.0 . .
C385 C386 H386 120.0 . .
C387 C386 H386 120.0 . .
C386 C387 C388 120.0 . .
C386 C387 C390 115.5(7) . .
C388 C387 C390 115.5(7) . .
C389 C388 C387 120.0 . .
C389 C388 H388 120.0 . .
C387 C388 H388 120.0 . .
C388 C389 C384 120.0 . .
C388 C389 H389 120.0 . .
C384 C389 H389 120.0 . .
C387 C390 H39A 109.5 . .
C387 C390 H39B 109.5 . .
H39A C390 H39B 109.5 . .
C387 C390 H39C 109.5 . .
H39A C390 H39C 109.5 . .
H39B C390 H39C 109.5 . .
F55 C391 F53 102.7(15) . .
F55 C391 F54 102.8(15) . .
F53 C391 F54 102.6(15) . .
F55 C391 S1 111.7(15) . .
F53 C391 S1 119.2(17) . .
F54 C391 S1 115.9(16) . .
F58 C392 F57 113(3) . .
F58 C392 F56 107(3) . .
F57 C392 F56 100(2) . .
F58 C392 S2 117(3) . .
F57 C392 S2 113(2) . .
F56 C392 S2 104(2) . .
F60 C393 F59 102.3(17) . .
F60 C393 F61 100.5(19) . .
F59 C393 F61 104.2(19) . .
F60 C393 S3 116.9(16) . .
F59 C393 S3 115.8(15) . .
F61 C393 S3 115.0(17) . .
F63 C394 F62 112(2) . .
F63 C394 F64 108(2) . .
F62 C394 F64 108(2) . .
F63 C394 S4 110(2) . .
F62 C394 S4 109(2) . .
F64 C394 S4 109(2) . .
N67 C395 C396 172(4) . .
C395 C396 H39D 109.5 . .
C395 C396 H39E 109.5 . .
H39D C396 H39E 109.5 . .
C395 C396 H39F 109.5 . .
H39D C396 H39F 109.5 . .
H39E C396 H39F 109.5 . .
N65 C399 C400 175(3) . .
C399 C400 H40A 109.5 . .
C399 C400 H40B 109.5 . .
H40A C400 H40B 109.5 . .
C399 C400 H40C 109.5 . .
H40A C400 H40C 109.5 . .
H40B C400 H40C 109.5 . .
N62 C401 C402 177(2) . .
C401 C402 H40D 109.5 . .
C401 C402 H40E 109.5 . .
H40D C402 H40E 109.5 . .
C401 C402 H40F 109.5 . .
H40D C402 H40F 109.5 . .
H40E C402 H40F 109.5 . .
N66 C403 C404 154(6) . .
C403 C404 H40G 109.5 . .
C403 C404 H40H 109.5 . .
H40G C404 H40H 109.5 . .
C403 C404 H40I 109.5 . .
H40G C404 H40I 109.5 . .
H40H C404 H40I 109.5 . .
N68 C405 C406 171(6) . .
C405 C406 H40J 109.5 . .
C405 C406 H40K 109.5 . .
H40J C406 H40K 109.5 . .
C405 C406 H40L 109.5 . .
H40J C406 H40L 109.5 . .
H40K C406 H40L 109.5 . .
C8 N1 C5 117.4(14) . .
C8 N1 Co1 114.8(11) . .
C5 N1 Co1 126.9(11) . .
C10 N2 C9 117.2(14) . .
C10 N2 Co1 128.9(11) . .
C9 N2 Co1 112.7(10) . .
C15 N3 C16 119.1(13) . .
C15 N3 Co2 126.9(11) . .
C16 N3 Co2 112.9(10) . .
C19 N4 C20 120.4(14) . .
C19 N4 Co2 111.9(11) . .
C20 N4 Co2 126.9(11) . .
C34 N5 C31 119.7(15) . .
C34 N5 Co1 114.1(11) . .
C31 N5 Co1 124.8(11) . .
C35 N6 C36 117.9(14) . .
C35 N6 Co1 114.0(10) . .
C36 N6 Co1 127.7(11) . .
C41 N7 C42 112.9(15) . .
C41 N7 Co5 130.7(11) . .
C42 N7 Co5 115.2(12) . .
C45 N8 C46 121.3(16) . .
C45 N8 Co5 113.2(13) . .
C46 N8 Co5 123.9(13) . .
C60 N9 C57 122.9(15) . .
C60 N9 Co1 112.0(11) . .
C57 N9 Co1 125.1(11) . .
C62 N10 C61 118.5(12) . .
C62 N10 Co1 127.6(10) . .
C61 N10 Co1 113.3(9) . .
C68 N11 C67 115.4(13) . .
C68 N11 Co6 115.1(9) . .
C67 N11 Co6 128.9(11) . .
C71 N12 C72 111.9(18) . .
C71 N12 Co6 115.9(12) . .
C72 N12 Co6 132.2(12) . .
C86 N13 C83 116.4(16) . .
C86 N13 Co2 115.6(12) . .
C83 N13 Co2 127.2(12) . .
C88 N14 C87 119.8(14) . .
C88 N14 Co2 127.3(10) . .
C87 N14 Co2 111.9(11) . .
C93 N15 C94 121.6(14) . .
C93 N15 Co3 127.0(11) . .
C94 N15 Co3 110.8(9) . .
C97 N16 C98 120.6(12) . .
C97 N16 Co3 111.4(10) . .
C98 N16 Co3 125.8(10) . .
C112 N17 C109 121.1(14) . .
C112 N17 Co2 114.1(11) . .
C109 N17 Co2 124.8(11) . .
C114 N18 C113 117.4(12) . .
C114 N18 Co2 129.2(10) . .
C113 N18 Co2 112.8(9) . .
C120 N19 C119 118.4(12) . .
C120 N19 Co7 113.4(10) . .
C119 N19 Co7 128.1(10) . .
C123 N20 C124 124.5(17) . .
C123 N20 Co7 117.1(12) . .
C124 N20 Co7 115.4(13) . .
C138 N21 C135 120.9(13) . .
C138 N21 Co3 114.0(10) . .
C135 N21 Co3 123.9(10) . .
C145 N23 C146 118.3(14) . .
C145 N23 Co4 128.1(10) . .
C146 N23 Co4 111.8(11) . .
C149 N24 C150 123.8(14) . .
C149 N24 Co4 108.0(11) . .
C150 N24 Co4 126.6(10) . .
C164 N25 C161 121.3(13) . .
C164 N25 Co3 113.2(10) . .
C161 N25 Co3 125.5(9) . .
C166 N26 C165 116.8(12) . .
C166 N26 Co3 130.2(9) . .
C165 N26 Co3 112.5(9) . .
C172 N27 C171 117.9(13) . .
C172 N27 Co8 115.2(10) . .
C171 N27 Co8 125.8(12) . .
C175 N28 C176 123.4(17) . .
C175 N28 Co8 112.4(11) . .
C176 N28 Co8 123.7(14) . .
C190 N29 C187 122.5(13) . .
C190 N29 Co4 111.4(10) . .
C187 N29 Co4 124.8(9) . .
C192 N30 C191 120.1(12) . .
C192 N30 Co4 125.2(10) . .
C191 N30 Co4 113.0(8) . .
C198 N31 C197 119.8(16) . .
C198 N31 Co5 113.6(13) . .
C197 N31 Co5 125.5(12) . .
C201 N32 C202 119.8(16) . .
C201 N32 Co5 113.8(13) . .
C202 N32 Co5 125.8(12) . .
C216 N33 C213 117.0(13) . .
C216 N33 Co4 111.8(10) . .
C213 N33 Co4 130.9(9) . .
C217 N34 C218 118.8(12) . .
C217 N34 Co4 113.4(9) . .
C218 N34 Co4 126.6(9) . .
C223 N35 C224 117.4(14) . .
C223 N35 Co9 129.1(11) . .
C224 N35 Co9 113.1(10) . .
C227 N36 C228 116.7(17) . .
C227 N36 Co9 113.4(12) . .
C228 N36 Co9 129.8(12) . .
C242 N37 C239 113.9(16) . .
C242 N37 Co5 116.9(12) . .
C239 N37 Co5 129.1(11) . .
C244 N38 C243 117.2(14) . .
C244 N38 Co5 129.5(11) . .
C243 N38 Co5 112.7(11) . .
C249 N39 C250 119.6(15) . .
C249 N39 Co10 127.1(13) . .
C250 N39 Co10 112.6(13) . .
C253 N40 C259 100.9(15) . .
C253 N40 Co10 116.9(14) . .
C259 N40 Co10 138.9(10) . .
C268 N41 C265 119.4(14) . .
C268 N41 Co6 110.2(12) . .
C265 N41 Co6 129.2(10) . .
C270 N42 C269 118.2(15) . .
C270 N42 Co6 128.1(12) . .
C269 N42 Co6 112.3(10) . .
C275 N43 C276 117.9(16) . .
C275 N43 Co7 129.7(12) . .
C276 N43 Co7 110.9(12) . .
C279 N44 C280 121.8(19) . .
C279 N44 Co7 109.8(14) . .
C280 N44 Co7 126.4(14) . .
C294 N45 C291 122.2(14) . .
C294 N45 Co6 111.3(11) . .
C291 N45 Co6 123.8(10) . .
C296 N46 C295 117.3(16) . .
C296 N46 Co6 130.0(11) . .
C295 N46 Co6 112.7(11) . .
C302 N47 C301 120.2(19) . .
C302 N47 Co10 112.7(13) . .
C301 N47 Co10 126.6(14) . .
C305 N48 C306 117(2) . .
C305 N48 Co10 113.2(16) . .
C306 N48 Co10 127.3(14) . .
C317 N49 C320 118.2(16) . .
C317 N49 Co7 128.0(12) . .
C320 N49 Co7 112.4(13) . .
C322 N50 C321 119.4(18) . .
C322 N50 Co7 129.7(14) . .
C321 N50 Co7 110.0(13) . .
C328 N51 C327 116(2) . .
C328 N51 Co8 113.8(17) . .
C327 N51 Co8 129.7(13) . .
C331 N52 C332 119.3(19) . .
C331 N52 Co8 112.4(17) . .
C332 N52 Co8 124.6(14) . .
C346 N53 C343 120.3(15) . .
C346 N53 Co8 110.7(11) . .
C343 N53 Co8 127.3(12) . .
C353 N55 C354 118.2(17) . .
C353 N55 Co9 128.1(12) . .
C354 N55 Co9 112.9(12) . .
C357 N56 C358 121.6(19) . .
C357 N56 Co9 111.2(17) . .
C358 N56 Co9 125.6(13) . .
C372 N57 C369 124.1(16) . .
C372 N57 Co9 110.7(14) . .
C369 N57 Co9 122.8(12) . .
C374 N58 C373 117.8(16) . .
C374 N58 Co9 128.9(12) . .
C373 N58 Co9 112.4(12) . .
C383 N60 C384 121(2) . .
C383 N60 Co10 111.7(14) . .
C384 N60 Co10 125.2(16) . .
S1 N61 S2 130.6(18) . .
S3 N63 S4 125.5(14) . .
F21 P6 F23 94.4(9) . .
F21 P6 F22 171.3(17) . .
F23 P6 F22 94.1(9) . .
F21 P6 F19 88.8(18) . .
F23 P6 F19 93.8(9) . .
F22 P6 F19 92.4(16) . .
F21 P6 F20 79.7(16) . .
F23 P6 F20 173.8(15) . .
F22 P6 F20 91.9(16) . .
F19 P6 F20 84.4(17) . .
F21 P6 F25 86.6(9) . .
F23 P6 F25 93.5(9) . .
F22 P6 F25 91.1(12) . .
F19 P6 F25 171.7(18) . .
F20 P6 F25 87.9(16) . .
O700 S700 O702 115.5 . .
O700 S700 O701 114.3 . .
O702 S700 O701 115.1 . .
O700 S700 C700 103.6 . .
O702 S700 C700 102.7 . .
O701 S700 C700 103.2 . .
F701 C700 F702 107.8 . .
F701 C700 F700 106.4 . .
F702 C700 F700 107.1 . .
F701 C700 S700 112.1 . .
F702 C700 S700 111.2 . .
F700 C700 S700 111.9 . .
F5 P1 F4 91.6(6) . .
F5 P1 F6 90.5(6) . .
F4 P1 F6 90.6(5) . .
F5 P1 F1 179.2(8) . .
F4 P1 F1 89.0(6) . .
F6 P1 F1 88.9(6) . .
F5 P1 F2 85.2(7) . .
F4 P1 F2 176.8(7) . .
F6 P1 F2 89.1(6) . .
F1 P1 F2 94.2(7) . .
F5 P1 F3 89.7(6) . .
F4 P1 F3 89.6(5) . .
F6 P1 F3 179.7(7) . .
F1 P1 F3 90.9(6) . .
F2 P1 F3 90.8(6) . .
F9 P2 F12 89.4(6) . .
F9 P2 F7 178.3(6) . .
F12 P2 F7 88.9(5) . .
F9 P2 F11 90.1(5) . .
F12 P2 F11 89.2(5) . .
F7 P2 F11 89.8(5) . .
F9 P2 F8 91.9(5) . .
F12 P2 F8 178.2(6) . .
F7 P2 F8 89.8(5) . .
F11 P2 F8 89.5(5) . .
F9 P2 F10 90.4(5) . .
F12 P2 F10 91.2(5) . .
F7 P2 F10 89.7(5) . .
F11 P2 F10 179.4(6) . .
F8 P2 F10 90.1(5) . .
F33 P3 F32 91.3(6) . .
F33 P3 F31 178.8(7) . .
F32 P3 F31 89.8(6) . .
F33 P3 F36 90.7(6) . .
F32 P3 F36 89.5(5) . .
F31 P3 F36 89.9(5) . .
F33 P3 F35 89.0(6) . .
F32 P3 F35 179.3(8) . .
F31 P3 F35 90.0(6) . .
F36 P3 F35 89.8(6) . .
F33 P3 F34 89.4(6) . .
F32 P3 F34 91.0(6) . .
F31 P3 F34 89.9(5) . .
F36 P3 F34 179.4(6) . .
F35 P3 F34 89.6(6) . .
F18 P4 F15 179.0(7) . .
F18 P4 F13 89.5(5) . .
F15 P4 F13 89.5(6) . .
F18 P4 F16 90.2(5) . .
F15 P4 F16 89.6(6) . .
F13 P4 F16 88.8(6) . .
F18 P4 F14 91.2(6) . .
F15 P4 F14 89.8(6) . .
F13 P4 F14 179.3(8) . .
F16 P4 F14 91.2(6) . .
F18 P4 F17 91.6(5) . .
F15 P4 F17 88.6(6) . .
F13 P4 F17 91.8(6) . .
F16 P4 F17 178.1(6) . .
F14 P4 F17 88.2(5) . .
F30 P5 F26 89.6(6) . .
F30 P5 F29 88.9(5) . .
F26 P5 F29 178.2(6) . .
F30 P5 F28 89.4(5) . .
F26 P5 F28 90.2(5) . .
F29 P5 F28 90.8(5) . .
F30 P5 F24 178.8(6) . .
F26 P5 F24 89.3(6) . .
F29 P5 F24 92.2(5) . .
F28 P5 F24 90.2(5) . .
F30 P5 F27 90.1(5) . .
F26 P5 F27 87.8(5) . .
F29 P5 F27 91.2(5) . .
F28 P5 F27 177.9(5) . .
F24 P5 F27 90.3(5) . .
F49 P7 F65 92.7(13) . .
F49 P7 F48 85.3(12) . .
F65 P7 F48 100.6(13) . .
F49 P7 F50 83.3(14) . .
F65 P7 F50 107.8(15) . .
F48 P7 F50 149.9(15) . .
F49 P7 F51 82.3(17) . .
F65 P7 F51 174.0(19) . .
F48 P7 F51 75.7(17) . .
F50 P7 F51 75.1(18) . .
F49 P7 F47 171.0(13) . .
F65 P7 F47 95.6(12) . .
F48 P7 F47 96.4(12) . .
F50 P7 F47 91.0(14) . .
F51 P7 F47 89.6(17) . .
F68 P8 F68 90.5(16) 4_554 .
F68 P8 F67 79.5(10) 4_554 4_554
F68 P8 F67 94.0(10) . 4_554
F68 P8 F67 94.0(10) 4_554 .
F68 P8 F67 79.5(10) . .
F67 P8 F67 170.9(17) 4_554 .
F68 P8 F66 92.2(11) 4_554 4_554
F68 P8 F66 176.9(12) . 4_554
F67 P8 F66 88.0(11) 4_554 4_554
F67 P8 F66 98.7(11) . 4_554
F68 P8 F66 176.9(12) 4_554 .
F68 P8 F66 92.2(11) . .
F67 P8 F66 98.7(11) 4_554 .
F67 P8 F66 88.0(11) . .
F66 P8 F66 85.1(18) 4_554 .
N6 Co1 N10 87.9(5) . .
N6 Co1 N2 170.7(5) . .
N10 Co1 N2 98.7(5) . .
N6 Co1 N9 99.1(5) . .
N10 Co1 N9 78.6(5) . .
N2 Co1 N9 88.6(5) . .
N6 Co1 N1 96.3(5) . .
N10 Co1 N1 175.4(5) . .
N2 Co1 N1 77.0(5) . .
N9 Co1 N1 102.5(5) . .
N6 Co1 N5 76.9(5) . .
N10 Co1 N5 97.1(5) . .
N2 Co1 N5 95.7(5) . .
N9 Co1 N5 174.3(5) . .
N1 Co1 N5 82.0(5) . .
N13 Co2 N18 174.9(5) . .
N13 Co2 N3 94.5(5) . .
N18 Co2 N3 90.1(4) . .
N13 Co2 N17 104.5(5) . .
N18 Co2 N17 76.9(5) . .
N3 Co2 N17 99.4(5) . .
N13 Co2 N14 76.7(5) . .
N18 Co2 N14 98.5(5) . .
N3 Co2 N14 169.6(5) . .
N17 Co2 N14 88.3(5) . .
N13 Co2 N4 81.5(5) . .
N18 Co2 N4 97.4(4) . .
N3 Co2 N4 76.8(5) . .
N17 Co2 N4 173.3(5) . .
N14 Co2 N4 96.2(4) . .
N26 Co3 N22 100.5(4) . .
N26 Co3 N15 90.5(4) . .
N22 Co3 N15 166.5(4) . .
N26 Co3 N25 78.3(4) . .
N22 Co3 N25 93.1(4) . .
N15 Co3 N25 96.8(5) . .
N26 Co3 N21 175.6(5) . .
N22 Co3 N21 76.5(4) . .
N15 Co3 N21 92.0(5) . .
N25 Co3 N21 104.9(5) . .
N26 Co3 N16 95.6(4) . .
N22 Co3 N16 93.5(4) . .
N15 Co3 N16 77.5(5) . .
N25 Co3 N16 171.7(5) . .
N21 Co3 N16 81.5(5) . .
N30 Co4 N23 167.6(5) . .
N30 Co4 N34 102.7(4) . .
N23 Co4 N34 87.1(4) . .
N30 Co4 N29 77.2(4) . .
N23 Co4 N29 92.3(5) . .
N34 Co4 N29 174.0(5) . .
N30 Co4 N33 88.2(5) . .
N23 Co4 N33 101.5(5) . .
N34 Co4 N33 77.0(4) . .
N29 Co4 N33 109.0(5) . .
N30 Co4 N24 93.6(5) . .
N23 Co4 N24 77.9(5) . .
N34 Co4 N24 94.3(4) . .
N29 Co4 N24 79.7(5) . .
N33 Co4 N24 171.3(4) . .
N7 Co5 N38 100.1(5) . .
N7 Co5 N37 94.5(6) . .
N38 Co5 N37 77.8(5) . .
N7 Co5 N8 79.1(6) . .
N38 Co5 N8 178.9(6) . .
N37 Co5 N8 102.9(6) . .
N7 Co5 N32 94.4(6) . .
N38 Co5 N32 98.1(6) . .
N37 Co5 N32 170.8(6) . .
N8 Co5 N32 81.2(6) . .
N7 Co5 N31 166.4(5) . .
N38 Co5 N31 90.2(5) . .
N37 Co5 N31 96.3(5) . .
N8 Co5 N31 90.5(6) . .
N32 Co5 N31 75.4(5) . .
N11 Co6 N46 98.5(5) . .
N11 Co6 N12 77.5(5) . .
N46 Co6 N12 93.9(7) . .
N11 Co6 N42 90.6(5) . .
N46 Co6 N42 165.3(5) . .
N12 Co6 N42 99.4(6) . .
N11 Co6 N45 176.9(5) . .
N46 Co6 N45 79.3(5) . .
N12 Co6 N45 104.7(5) . .
N42 Co6 N45 91.2(5) . .
N11 Co6 N41 96.7(5) . .
N46 Co6 N41 90.5(6) . .
N12 Co6 N41 173.2(5) . .
N42 Co6 N41 76.9(5) . .
N45 Co6 N41 81.2(5) . .
N43 Co7 N19 101.1(5) . .
N43 Co7 N20 91.6(7) . .
N19 Co7 N20 76.1(6) . .
N43 Co7 N44 78.1(6) . .
N19 Co7 N44 179.0(6) . .
N20 Co7 N44 103.2(7) . .
N43 Co7 N50 164.6(6) . .
N19 Co7 N50 89.6(5) . .
N20 Co7 N50 101.6(7) . .
N44 Co7 N50 91.3(5) . .
N43 Co7 N49 89.5(6) . .
N19 Co7 N49 97.1(5) . .
N20 Co7 N49 173.3(6) . .
N44 Co7 N49 83.5(6) . .
N50 Co7 N49 78.2(6) . .
N51 Co8 N27 100.0(5) . .
N51 Co8 N54 169.6(5) . .
N27 Co8 N54 89.2(5) . .
N51 Co8 N28 88.4(7) . .
N27 Co8 N28 77.7(6) . .
N54 Co8 N28 98.5(5) . .
N51 Co8 N53 94.9(7) . .
N27 Co8 N53 98.4(5) . .
N54 Co8 N53 78.7(5) . .
N28 Co8 N53 175.3(6) . .
N51 Co8 N52 77.4(7) . .
N27 Co8 N52 177.4(7) . .
N54 Co8 N52 93.4(6) . .
N28 Co8 N52 102.5(7) . .
N53 Co8 N52 81.5(6) . .
N35 Co9 N55 100.6(5) . .
N35 Co9 N56 179.2(6) . .
N55 Co9 N56 79.6(6) . .
N35 Co9 N58 87.7(5) . .
N55 Co9 N58 167.5(6) . .
N56 Co9 N58 92.0(6) . .
N35 Co9 N36 77.5(5) . .
N55 Co9 N36 93.3(6) . .
N56 Co9 N36 103.2(6) . .
N58 Co9 N36 97.6(6) . .
N35 Co9 N57 97.1(5) . .
N55 Co9 N57 93.3(6) . .
N56 Co9 N57 82.1(6) . .
N58 Co9 N57 76.3(6) . .
N36 Co9 N57 172.2(6) . .
N59 Co10 N40 90.4(7) . .
N59 Co10 N47 168.1(6) . .
N40 Co10 N47 99.5(8) . .
N59 Co10 N39 100.0(5) . .
N40 Co10 N39 76.8(7) . .
N47 Co10 N39 88.7(5) . .
N59 Co10 N60 78.8(6) . .
N40 Co10 N60 103.1(8) . .
N47 Co10 N60 92.5(6) . .
N39 Co10 N60 178.7(6) . .
N59 Co10 N48 94.6(5) . .
N40 Co10 N48 172.1(6) . .
N47 Co10 N48 76.3(6) . .
N39 Co10 N48 96.3(6) . .
N60 Co10 N48 83.9(7) . .
O2 S1 N61 117.1(14) . .
O2 S1 O1 120.4(11) . .
N61 S1 O1 110.4(13) . .
O2 S1 C391 105.8(10) . .
N61 S1 C391 101.7(11) . .
O1 S1 C391 97.3(9) . .
O3 S2 O4 120.7(13) . .
O3 S2 N61 110.4(13) . .
O4 S2 N61 110.7(14) . .
O3 S2 C392 104.3(14) . .
O4 S2 C392 102.3(14) . .
N61 S2 C392 106.9(16) . .
O6 S3 O5 113.6(10) . .
O6 S3 N63 117.9(11) . .
O5 S3 N63 111.5(11) . .
O6 S3 C393 109.5(9) . .
O5 S3 C393 102.0(10) . .
N63 S3 C393 100.2(10) . .
O8 S4 O7 113.3(15) . .
O8 S4 N63 115.2(14) . .
O7 S4 N63 111.3(14) . .
O8 S4 C394 103.0(14) . .
O7 S4 C394 107.9(12) . .
N63 S4 C394 105.2(11) . .
O10 S13 O9 123(2) . .
O10 S13 N69 123(4) . .
O9 S13 N69 110(4) . .
O10 S13 C601 108(3) . .
O9 S13 C601 91(3) . .
N69 S13 C601 89(5) . .
O10 S13 N69 119(4) . 14_445
O9 S13 N69 101(4) . 14_445
N69 S13 N69 24(9) . 14_445
C601 S13 N69 112(5) . 14_445
F71 C601 F70 97(10) . .
F71 C601 F69 89(10) . .
F70 C601 F69 92(10) . .
F71 C601 S13 117(7) . .
F70 C601 S13 137(10) . .
F69 C601 S13 113(7) . .
N69 N69 S13 66(10) 14_445 .
N69 N69 S13 90(10) 14_445 14_445
S13 N69 S13 116(5) . 14_445
O705 S23 O706 115.5 . .
O705 S23 O704 114.3 . .
O706 S23 O704 115.1 . .
O705 S23 C604 103.6 . .
O706 S23 C604 102.7 . .
O704 S23 C604 103.2 . .
F705 C604 F706 107.8 . .
F705 C604 F704 106.4 . .
F706 C604 F704 107.2 . .
F705 C604 S23 112.1 . .
F706 C604 S23 111.2 . .
F704 C604 S23 111.9 . .
O602 S18 N600 107.6(18) . .
O602 S18 C800 97(2) . .
N600 S18 C800 112.6(18) . .
O602 S18 O603 104.6(19) . .
N600 S18 O603 112.0(19) . .
C800 S18 O603 121.0(19) . .
O601 S25 O600 116.1(19) . .
O601 S25 C600 102.5(17) . .
O600 S25 C600 105.4(17) . .
O601 S25 N600 111.9(19) . .
O600 S25 N600 116.3(18) . .
C600 S25 N600 102.3(17) . .
F76 C800 F77 96(2) . .
F76 C800 F75 100(3) . .
F77 C800 F75 112(2) . .
F76 C800 S18 111(3) . .
F77 C800 S18 121(2) . .
F75 C800 S18 114(2) . .
F73 C600 F72 102(3) . .
F73 C600 F74 111(3) . .
F72 C600 F74 109(3) . .
F73 C600 S25 112(3) . .
F72 C600 S25 110(3) . .
F74 C600 S25 112(3) . .
S18 N600 S25 118(2) . .

loop_
_geom_bond_atom_site_label_1
_geom_bond_atom_site_label_2
_geom_bond_distance
_geom_bond_site_symmetry_2
C1 C2 1.541(10) .
C1 H1A 0.9800 .
C1 H1B 0.9800 .
C1 H1C 0.9800 .
C2 C3 1.3900 .
C2 C7 1.3900 .
C3 C4 1.3900 .
C3 H3 0.9500 .
C4 C5 1.3900 .
C4 H4 0.9500 .
C5 C6 1.3900 .
C5 N1 1.493(18) .
C6 C7 1.3900 .
C6 H6 0.9500 .
C7 H7 0.9500 .
C8 N1 1.26(2) .
C8 C9 1.441(10) .
C8 H8 0.9500 .
C9 N2 1.38(2) .
C9 C13 1.41(3) .
C10 N2 1.317(19) .
C10 C11 1.44(2) .
C10 H10 0.9500 .
C11 C12 1.39(2) .
C11 C14 1.46(2) .
C12 C13 1.40(3) .
C12 H12 0.9500 .
C13 H13 0.9500 .
C14 C18 1.32(2) .
C14 C15 1.47(2) .
C15 N3 1.38(2) .
C15 H15 0.9500 .
C16 C17 1.36(2) .
C16 N3 1.38(2) .
C16 C19 1.43(2) .
C17 C18 1.44(2) .
C17 H17 0.9500 .
C18 H18 0.9500 .
C19 N4 1.290(19) .
C19 H19 0.9500 .
C20 C21 1.36(2) .
C20 N4 1.43(2) .
C20 C25 1.50(2) .
C21 C22 1.41(2) .
C21 H21 0.9500 .
C22 C23 1.43(3) .
C22 H22 0.9500 .
C23 C24 1.44(3) .
C23 C26 1.61(3) .
C24 C25 1.43(3) .
C24 H24 0.9500 .
C25 H25 0.9500 .
C26 H26A 0.9800 .
C26 H26B 0.9800 .
C26 H26C 0.9800 .
C27 C28 1.46(3) .
C27 H27A 0.9800 .
C27 H27B 0.9800 .
C27 H27C 0.9800 .
C28 C33 1.48(3) .
C28 C29 1.48(3) .
C29 C30 1.38(2) .
C29 H29 0.9500 .
C30 C31 1.37(2) .
C30 H30 0.9500 .
C31 N5 1.41(2) .
C31 C32 1.51(2) .
C32 C33 1.40(3) .
C32 H32 0.9500 .
C33 H33 0.9500 .
C34 N5 1.28(2) .
C34 C35 1.47(2) .
C34 H34 0.9500 .
C35 N6 1.321(19) .
C35 C39 1.43(2) .
C36 N6 1.35(2) .
C36 C37 1.48(2) .
C36 H36 0.9500 .
C37 C38 1.32(2) .
C37 C40 1.50(2) .
C38 C39 1.41(2) .
C38 H38 0.9500 .
C39 H39 0.9500 .
C40 C44 1.40(3) .
C40 C41 1.43(2) .
C41 N7 1.32(2) .
C41 H41 0.9500 .
C42 C43 1.28(3) .
C42 N7 1.46(3) .
C42 C45 1.50(3) .
C43 C44 1.38(3) .
C43 H43 0.9500 .
C44 H44 0.9500 .
C45 N8 1.35(3) .
C45 H45 0.9500 .
C46 C47 1.28(2) .
C46 N8 1.37(2) .
C46 C51 1.44(3) .
C47 C48 1.48(3) .
C47 H47 0.9500 .
C48 C49 1.26(3) .
C48 H48 0.9500 .
C49 C50 1.36(3) .
C49 C52 1.60(3) .
C50 C51 1.44(3) .
C50 H50 0.9500 .
C51 H51 0.9500 .
C52 H52A 0.9800 .
C52 H52B 0.9800 .
C52 H52C 0.9800 .
C53 C54 1.59(3) .
C53 H53A 0.9800 .
C53 H53B 0.9800 .
C53 H53C 0.9800 .
C54 C55 1.3900 .
C54 C59 1.3900 .
C55 C56 1.3900 .
C55 H55 0.9500 .
C56 C57 1.3900 .
C56 H56 0.9500 .
C57 C58 1.3900 .
C57 N9 1.440(18) .
C58 C59 1.3900 .
C58 H58 0.9500 .
C59 H59 0.9500 .
C60 N9 1.30(2) .
C60 C61 1.444(10) .
C60 H60 0.9500 .
C61 N10 1.359(18) .
C61 C65 1.39(2) .
C62 N10 1.345(18) .
C62 C63 1.361(19) .
C62 H62 0.9500 .
C63 C64 1.340(19) .
C63 C66 1.48(2) .
C64 C65 1.36(2) .
C64 H64 0.9500 .
C65 H65 0.9500 .
C66 C70 1.34(2) .
C66 C67 1.43(2) .
C67 N11 1.368(19) .
C67 H67 0.9500 .
C68 C69 1.33(2) .
C68 N11 1.372(19) .
C68 C71 1.48(2) .
C69 C70 1.40(2) .
C69 H69 0.9500 .
C70 H70 0.9500 .
C71 N12 1.26(2) .
C71 H71 0.9500 .
C72 C73 1.3900 .
C72 C77 1.3900 .
C72 N12 1.51(2) .
C73 C74 1.3900 .
C73 H73 0.9500 .
C74 C75 1.3900 .
C74 H74 0.9500 .
C75 C76 1.3900 .
C75 C78 1.546(10) .
C76 C77 1.3900 .
C76 H76 0.9500 .
C77 H77 0.9500 .
C78 H78A 0.9800 .
C78 H78B 0.9800 .
C78 H78C 0.9800 .
C79 C80 1.541(10) .
C79 H79A 0.9800 .
C79 H79B 0.9800 .
C79 H79C 0.9800 .
C80 C81 1.3900 .
C80 C85 1.3900 .
C81 C82 1.3900 .
C81 H81 0.9500 .
C82 C83 1.3900 .
C82 H82 0.9500 .
C83 C84 1.3900 .
C83 N13 1.48(2) .
C84 C85 1.3900 .
C84 H84 0.9500 .
C85 H85 0.9500 .
C86 N13 1.26(2) .
C86 C87 1.447(10) .
C86 H86 0.9500 .
C87 C91 1.35(3) .
C87 N14 1.35(2) .
C88 N14 1.286(18) .
C88 C89 1.39(2) .
C88 H88 0.9500 .
C89 C90 1.39(3) .
C89 C92 1.49(2) .
C90 C91 1.43(3) .
C90 H90 0.9500 .
C91 H91 0.9500 .
C92 C96 1.38(2) .
C92 C93 1.44(2) .
C93 N15 1.312(19) .
C93 H93 0.9500 .
C94 C95 1.35(2) .
C94 C97 1.40(2) .
C94 N15 1.409(19) .
C95 C96 1.34(2) .
C95 H95 0.9500 .
C96 H96 0.9500 .
C97 N16 1.295(18) .
C97 H97 0.9500 .
C98 C99 1.41(2) .
C98 C103 1.38(2) .
C98 N16 1.38(2) .
C99 C100 1.43(2) .
C99 H99 0.9500 .
C100 C101 1.41(2) .
C100 H100 0.9500 .
C101 C102 1.34(3) .
C101 C104 1.49(3) .
C102 C103 1.47(3) .
C102 H102 0.9500 .
C103 H103 0.9500 .
C104 H10A 0.9800 .
C104 H10B 0.9800 .
C104 H10C 0.9800 .
C105 C106 1.55(4) .
C105 H10D 0.9800 .
C105 H10E 0.9800 .
C105 H10F 0.9800 .
C106 C107 1.3900 .
C106 C111 1.3900 .
C107 C108 1.3900 .
C107 H107 0.9500 .
C108 C109 1.3900 .
C108 H108 0.9500 .
C109 C110 1.3900 .
C109 N17 1.459(18) .
C110 C111 1.3900 .
C110 H110 0.9500 .
C111 H111 0.9500 .
C112 N17 1.237(19) .
C112 C113 1.43(2) .
C112 H112 0.9500 .
C113 N18 1.373(18) .
C113 C117 1.39(2) .
C114 C115 1.312(18) .
C114 N18 1.359(17) .
C114 H114 0.9500 .
C115 C116 1.39(2) .
C115 C118 1.512(19) .
C116 C117 1.42(2) .
C116 H116 0.9500 .
C117 H117 0.9500 .
C118 C122 1.318(19) .
C118 C119 1.377(18) .
C119 N19 1.374(18) .
C119 H119 0.9500 .
C120 N19 1.312(19) .
C120 C121 1.39(2) .
C120 C123 1.46(2) .
C121 C122 1.44(2) .
C121 H121 0.9500 .
C122 H122 0.9500 .
C123 N20 1.30(2) .
C123 H123 0.9500 .
C124 C125 1.3900 .
C124 C129 1.3900 .
C124 N20 1.57(2) .
C125 C126 1.3900 .
C125 H125 0.9500 .
C126 C127 1.3900 .
C126 H126 0.9500 .
C127 C128 1.3900 .
C127 C130 1.560(9) .
C128 C129 1.3900 .
C128 H128 0.9500 .
C129 H129 0.9500 .
C130 H13A 0.9800 .
C130 H13B 0.9800 .
C130 H13C 0.9800 .
C131 C132 1.67(5) .
C131 H13D 0.9800 .
C131 H13E 0.9800 .
C131 H13F 0.9800 .
C132 C133 1.30(3) .
C132 C137 1.39(3) .
C133 C134 1.32(2) .
C133 H133 0.9500 .
C134 C135 1.34(2) .
C134 H134 0.9500 .
C135 C136 1.34(3) .
C135 N21 1.45(2) .
C136 C137 1.39(3) .
C136 H136 0.9500 .
C137 H137 0.9500 .
C138 N21 1.249(19) .
C138 C139 1.442(9) .
C138 H138 0.9500 .
N22 C140 1.3900 .
N22 C139 1.3900 .
N22 Co3 2.128(7) .
C140 C141 1.3900 .
C140 H140 0.9500 .
C141 C142 1.3900 .
C141 C144 1.441(16) .
C142 C143 1.3900 .
C142 H142 0.9500 .
C143 C139 1.3900 .
C143 H143 0.9500 .
C144 C145 1.40(2) .
C144 C148 1.44(2) .
C145 N23 1.344(19) .
C145 H145 0.9500 .
C146 N23 1.36(2) .
C146 C147 1.40(2) .
C146 C149 1.46(2) .
C147 C148 1.33(2) .
C147 H147 0.9500 .
C148 H148 0.9500 .
C149 N24 1.248(19) .
C149 H149 0.9500 .
C150 C151 1.33(2) .
C150 N24 1.41(2) .
C150 C155 1.47(2) .
C151 C152 1.33(2) .
C151 H151 0.9500 .
C152 C153 1.36(2) .
C152 H152 0.9500 .
C153 C154 1.39(2) .
C153 C156 1.58(3) .
C154 C155 1.30(2) .
C154 H154 0.9500 .
C155 H155 0.9500 .
C156 H15A 0.9800 .
C156 H15B 0.9800 .
C156 H15C 0.9800 .
C157 C158 1.62(3) .
C157 H15D 0.9800 .
C157 H15E 0.9800 .
C157 H15F 0.9800 .
C158 C159 1.3900 .
C158 C163 1.3900 .
C159 C160 1.3900 .
C159 H159 0.9500 .
C160 C161 1.3900 .
C160 H160 0.9500 .
C161 C162 1.3900 .
C161 N25 1.430(15) .
C162 C163 1.3900 .
C162 H162 0.9500 .
C163 H163 0.9500 .
C164 N25 1.263(18) .
C164 C165 1.43(2) .
C164 H164 0.9500 .
C165 N26 1.399(18) .
C165 C169 1.42(2) .
C166 N26 1.340(17) .
C166 C167 1.41(2) .
C166 H166 0.9500 .
C167 C168 1.38(2) .
C167 C170 1.53(2) .
C168 C169 1.34(2) .
C168 H168 0.9500 .
C169 H169 0.9500 .
C170 C174 1.339(19) .
C170 C171 1.39(2) .
C171 N27 1.35(2) .
C171 H171 0.9500 .
C172 N27 1.36(2) .
C172 C173 1.35(2) .
C172 C175 1.44(2) .
C173 C174 1.39(2) .
C173 H173 0.9500 .
C174 H174 0.9500 .
C175 N28 1.33(2) .
C175 H175 0.9500 .
C176 C177 1.3900 .
C176 C181 1.3900 .
C176 N28 1.40(2) .
C177 C178 1.3900 .
C177 H177 0.9500 .
C178 C179 1.3900 .
C178 H178 0.9500 .
C179 C180 1.3900 .
C179 C182 1.62(4) .
C180 C181 1.3900 .
C180 H180 0.9500 .
C181 H181 0.9500 .
C182 H18A 0.9800 .
C182 H18B 0.9800 .
C182 H18C 0.9800 .
C183 C184 1.53(2) .
C183 H18D 0.9800 .
C183 H18E 0.9800 .
C183 H18F 0.9800 .
C184 C185 1.38(2) .
C184 C189 1.37(2) .
C185 C186 1.39(2) .
C185 H185 0.9500 .
C186 C187 1.36(2) .
C186 H186 0.9500 .
C187 C188 1.39(2) .
C187 N29 1.43(2) .
C188 C189 1.37(2) .
C188 H188 0.9500 .
C189 H189 0.9500 .
C190 N29 1.209(19) .
C190 C191 1.442(9) .
C190 H190 0.9500 .
C191 N30 1.379(19) .
C191 C195 1.42(2) .
C192 N30 1.329(19) .
C192 C193 1.39(2) .
C192 H192 0.9500 .
C193 C194 1.45(2) .
C193 C196 1.51(2) .
C194 C195 1.30(2) .
C194 H194 0.9500 .
C195 H195 0.9500 .
C196 C200 1.36(2) .
C196 C197 1.46(2) .
C197 N31 1.31(2) .
C197 H197 0.9500 .
C198 N31 1.22(2) .
C198 C201 1.49(3) .
C198 C199 1.45(3) .
C199 C200 1.40(3) .
C199 H199 0.9500 .
C200 H200 0.9500 .
C201 N32 1.31(2) .
C201 H201 0.9500 .
C202 N32 1.41(2) .
C202 C203 1.44(2) .
C202 C207 1.47(3) .
C203 C204 1.44(3) .
C203 H203 0.9500 .
C204 C205 1.43(3) .
C204 H204 0.9500 .
C205 C206 1.35(3) .
C205 C208 1.64(4) .
C206 C207 1.35(3) .
C206 H206 0.9500 .
C207 H207 0.9500 .
C208 H20A 0.9800 .
C208 H20B 0.9800 .
C208 H20C 0.9800 .
C209 C210 1.51(3) .
C209 H20D 0.9800 .
C209 H20E 0.9800 .
C209 H20F 0.9800 .
C210 C211 1.31(2) .
C210 C215 1.39(3) .
C211 C212 1.42(3) .
C211 H211 0.9500 .
C212 C213 1.37(2) .
C212 H212 0.9500 .
C213 C214 1.36(2) .
C213 N33 1.405(19) .
C214 C215 1.47(3) .
C214 H214 0.9500 .
C215 H215 0.9500 .
C216 N33 1.293(19) .
C216 C217 1.48(2) .
C216 H216 0.9500 .
C217 N34 1.307(17) .
C217 C221 1.37(2) .
C218 C219 1.36(2) .
C218 N34 1.356(18) .
C218 H218 0.9500 .
C219 C220 1.41(2) .
C219 C222 1.44(2) .
C220 C221 1.39(2) .
C220 H220 0.9500 .
C221 H221 0.9500 .
C222 C223 1.43(2) .
C222 C226 1.50(2) .
C223 N35 1.316(19) .
C223 H223 0.9500 .
C224 N35 1.38(2) .
C224 C225 1.41(2) .
C224 C227 1.44(2) .
C225 C226 1.36(2) .
C225 H225 0.9500 .
C226 H226 0.9500 .
C227 N36 1.22(2) .
C227 H227 0.9500 .
C228 C229 1.3900 .
C228 C233 1.3900 .
C228 N36 1.432(18) .
C229 C230 1.3900 .
C229 H229 0.9500 .
C230 C231 1.3900 .
C230 H230 0.9500 .
C231 C232 1.3900 .
C231 C234 1.57(4) .
C232 C233 1.3900 .
C232 H232 0.9500 .
C233 H233 0.9500 .
C234 H23A 0.9800 .
C234 H23B 0.9800 .
C234 H23C 0.9800 .
C235 C236 1.53(4) .
C235 H23D 0.9800 .
C235 H23E 0.9800 .
C235 H23F 0.9800 .
C236 C241 1.34(3) .
C236 C237 1.36(3) .
C237 C238 1.40(3) .
C237 H237 0.9500 .
C238 C239 1.37(3) .
C238 H238 0.9500 .
C239 C240 1.40(3) .
C239 N37 1.47(2) .
C240 C241 1.44(3) .
C240 H240 0.9500 .
C241 H241 0.9500 .
C242 N37 1.243(19) .
C242 C243 1.48(2) .
C242 H242 0.9500 .
C243 N38 1.36(2) .
C243 C247 1.39(2) .
C244 N38 1.292(19) .
C244 C245 1.42(2) .
C244 H244 0.9500 .
C245 C246 1.39(2) .
C245 C248 1.52(2) .
C246 C247 1.44(2) .
C246 H246 0.9500 .
C247 H247 0.9500 .
C248 C249 1.32(2) .
C248 C252 1.40(2) .
C249 N39 1.32(2) .
C249 H249 0.9500 .
C250 N39 1.34(2) .
C250 C251 1.38(2) .
C250 C253 1.45(3) .
C251 C252 1.38(3) .
C251 H251 0.9500 .
C252 H252 0.9500 .
C253 N40 1.27(2) .
C253 H253 0.9500 .
C254 C255 1.3900 .
C254 C259 1.3900 .
C254 H254 0.9500 .
C255 C256 1.3900 .
C255 H255 0.9500 .
C256 C257 1.3900 .
C256 C260 1.479(7) .
C257 C258 1.3900 .
C257 H257 0.9500 .
C258 C259 1.3900 .
C258 H258 0.9500 .
C259 N40 1.493(6) .
C260 H26G 0.9800 .
C260 H26H 0.9800 .
C260 H26I 0.9800 .
C261 C262 1.57(3) .
C261 H26D 0.9800 .
C261 H26E 0.9800 .
C261 H26F 0.9800 .
C262 C263 1.34(3) .
C262 C267 1.39(3) .
C263 C264 1.26(2) .
C263 H263 0.9500 .
C264 C265 1.36(2) .
C264 H264 0.9500 .
C265 C266 1.36(2) .
C265 N41 1.48(2) .
C266 C267 1.33(3) .
C266 H266 0.9500 .
C267 H267 0.9500 .
C268 N41 1.30(2) .
C268 C269 1.40(2) .
C268 H268 0.9500 .
C269 C273 1.37(2) .
C269 N42 1.39(2) .
C270 N42 1.34(2) .
C270 C271 1.40(2) .
C270 H270 0.9500 .
C271 C272 1.36(2) .
C271 C274 1.43(2) .
C272 C273 1.42(2) .
C272 H272 0.9500 .
C273 H273 0.9500 .
C274 C275 1.40(2) .
C274 C278 1.46(2) .
C275 N43 1.28(2) .
C275 H275 0.9500 .
C276 N43 1.42(2) .
C276 C279 1.37(3) .
C276 C277 1.45(3) .
C277 C278 1.37(3) .
C277 H277 0.9500 .
C278 H278 0.9500 .
C279 N44 1.28(3) .
C279 H279 0.9500 .
C280 C281 1.36(3) .
C280 C285 1.38(3) .
C280 N44 1.41(3) .
C281 C282 1.34(3) .
C281 H281 0.9500 .
C282 C283 1.23(4) .
C282 H282 0.9500 .
C283 C284 1.47(4) .
C283 C286 1.82(5) .
C284 C285 1.46(3) .
C284 H284 0.9500 .
C285 H285 0.9500 .
C286 H28A 0.9800 .
C286 H28B 0.9800 .
C286 H28C 0.9800 .
C287 C288 1.54(3) .
C287 H28D 0.9800 .
C287 H28E 0.9800 .
C287 H28F 0.9800 .
C288 C289 1.29(2) .
C288 C293 1.41(2) .
C289 C290 1.39(2) .
C289 H289 0.9500 .
C290 C291 1.35(2) .
C290 H290 0.9500 .
C291 C292 1.40(2) .
C291 N45 1.45(2) .
C292 C293 1.33(2) .
C292 H292 0.9500 .
C293 H293 0.9500 .
C294 N45 1.29(2) .
C294 C295 1.48(3) .
C294 H294 0.9500 .
C295 C299 1.37(2) .
C295 N46 1.38(2) .
C296 N46 1.34(2) .
C296 C297 1.40(3) .
C296 H296 0.9500 .
C297 C300 1.45(3) .
C297 C298 1.43(3) .
C298 C299 1.39(3) .
C298 H298 0.9500 .
C299 H299 0.9500 .
C300 C304 1.25(2) .
C300 C301 1.43(2) .
C301 N47 1.39(2) .
C301 H301 0.9500 .
C302 N47 1.28(2) .
C302 C303 1.37(3) .
C302 C305 1.52(3) .
C303 C304 1.38(3) .
C303 H303 0.9500 .
C304 H304 0.9500 .
C305 N48 1.23(2) .
C305 H305 0.9500 .
C306 C311 1.35(3) .
C306 C307 1.42(3) .
C306 N48 1.47(3) .
C307 C308 1.41(3) .
C307 H307 0.9500 .
C308 C309 1.30(3) .
C308 H308 0.9500 .
C309 C310 1.42(3) .
C309 C312 1.74(4) .
C310 C311 1.49(3) .
C310 H310 0.9500 .
C311 H311 0.9500 .
C312 H31D 0.9800 .
C312 H31E 0.9800 .
C312 H31F 0.9800 .
C313 C314 1.53(3) .
C313 H31A 0.9800 .
C313 H31B 0.9800 .
C313 H31C 0.9800 .
C314 C315 1.31(2) .
C314 C319 1.46(2) .
C315 C316 1.42(3) .
C315 H315 0.9500 .
C316 C317 1.37(2) .
C316 H316 0.9500 .
C317 N49 1.39(2) .
C317 C318 1.39(2) .
C318 C319 1.32(2) .
C318 H318 0.9500 .
C319 H319 0.9500 .
C320 N49 1.37(2) .
C320 C321 1.46(3) .
C320 H320 0.9500 .
C321 N50 1.33(2) .
C321 C325 1.42(3) .
C322 N50 1.24(2) .
C322 C323 1.44(3) .
C322 H322 0.9500 .
C323 C324 1.34(3) .
C323 C326 1.50(3) .
C324 C325 1.46(3) .
C324 H324 0.9500 .
C325 H325 0.9500 .
C326 C327 1.31(3) .
C326 C330 1.53(3) .
C327 N51 1.34(3) .
C327 H327 0.9500 .
C328 N51 1.28(3) .
C328 C329 1.48(4) .
C328 C331 1.50(4) .
C329 C330 1.49(4) .
C329 H329 0.9500 .
C330 H330 0.9500 .
C331 N52 1.32(3) .
C331 H331 0.9500 .
C332 C333 1.3900 .
C332 C337 1.3900 .
C332 N52 1.39(2) .
C333 C334 1.3900 .
C333 H333 0.9500 .
C334 C335 1.3900 .
C334 H334 0.9500 .
C335 C336 1.3900 .
C335 C338 1.51(4) .
C336 C337 1.3900 .
C336 H336 0.9500 .
C337 H337 0.9500 .
C338 H33A 0.9800 .
C338 H33B 0.9800 .
C338 H33C 0.9800 .
C339 C340 1.47(3) .
C339 H33D 0.9800 .
C339 H33E 0.9800 .
C339 H33F 0.9800 .
C340 C341 1.42(3) .
C340 C345 1.48(3) .
C341 C342 1.41(3) .
C341 H341 0.9500 .
C342 C343 1.48(3) .
C342 H342 0.9500 .
C343 N53 1.38(2) .
C343 C344 1.36(2) .
C344 C345 1.43(2) .
C344 H344 0.9500 .
C345 H345 0.9500 .
C346 N53 1.281(19) .
C346 C347 1.436(9) .
C346 H346 0.9500 .
N54 C348 1.3900 .
N54 C347 1.3900 .
N54 Co8 2.128(9) .
C348 C349 1.3900 .
C348 H348 0.9500 .
C349 C350 1.3900 .
C349 C352 1.51(2) .
C350 C351 1.3900 .
C350 H350 0.9500 .
C351 C347 1.3900 .
C351 H351 0.9500 .
C352 C356 1.40(3) .
C352 C353 1.43(3) .
C353 N55 1.27(2) .
C353 H353 0.9500 .
C354 N55 1.41(2) .
C354 C355 1.40(3) .
C354 C357 1.51(3) .
C355 C356 1.40(3) .
C355 H355 0.9500 .
C356 H356 0.9500 .
C357 N56 1.26(3) .
C357 H357 0.9500 .
C358 N56 1.37(2) .
C358 C359 1.3900 .
C358 C363 1.3900 .
C359 C360 1.3900 .
C359 H359 0.9500 .
C360 C361 1.3900 .
C360 H360 0.9500 .
C361 C362 1.3900 .
C361 C364 1.56(4) .
C362 C363 1.3900 .
C362 H362 0.9500 .
C363 H363 0.9500 .
C364 H36A 0.9800 .
C364 H36B 0.9800 .
C364 H36C 0.9800 .
C365 C366 1.60(4) .
C365 H36D 0.9800 .
C365 H36E 0.9800 .
C365 H36F 0.9800 .
C366 C367 1.3900 .
C366 C371 1.3901 .
C367 C368 1.3900 .
C367 H367 0.9500 .
C368 C369 1.3900 .
C368 H368 0.9500 .
C369 C370 1.3900 .
C369 N57 1.428(19) .
C370 C371 1.3900 .
C370 H370 0.9500 .
C371 H371 0.9500 .
C372 N57 1.22(2) .
C372 C373 1.438(10) .
C372 H372 0.9500 .
C373 C377 1.35(3) .
C373 N58 1.40(2) .
C374 N58 1.31(2) .
C374 C375 1.39(2) .
C374 H374 0.9500 .
C375 C376 1.44(3) .
C375 C378 1.53(2) .
C376 C377 1.32(3) .
C376 H376 0.9500 .
C377 H377 0.9500 .
C378 C379 1.3900 .
C378 C382 1.3900 .
C379 N59 1.3900 .
C379 H379 0.9500 .
N59 C380 1.3900 .
N59 Co10 2.092(10) .
C380 C381 1.3900 .
C380 C383 1.442(10) .
C381 C382 1.3900 .
C381 H381 0.9500 .
C382 H382 0.9500 .
C383 N60 1.26(3) .
C383 H383 0.9500 .
C384 C385 1.3900 .
C384 C389 1.3900 .
C384 N60 1.39(2) .
C385 C386 1.3900 .
C385 H385 0.9500 .
C386 C387 1.3900 .
C386 H386 0.9500 .
C387 C388 1.3900 .
C387 C390 1.519(8) .
C388 C389 1.3900 .
C388 H388 0.9500 .
C389 H389 0.9500 .
C390 H39A 0.9800 .
C390 H39B 0.9800 .
C390 H39C 0.9800 .
C391 F55 1.365(12) .
C391 F53 1.367(12) .
C391 F54 1.369(12) .
C391 S1 1.74(3) .
C392 F58 1.22(3) .
C392 F57 1.35(3) .
C392 F56 1.44(3) .
C392 S2 1.79(3) .
C393 F60 1.367(12) .
C393 F59 1.367(12) .
C393 F61 1.368(12) .
C393 S3 1.68(3) .
C394 F63 1.314(16) .
C394 F62 1.318(16) .
C394 F64 1.319(16) .
C394 S4 1.84(4) .
C395 N67 1.27(3) .
C395 C396 1.543(10) .
C396 H39D 0.9800 .
C396 H39E 0.9800 .
C396 H39F 0.9800 .
C399 N65 1.09(3) .
C399 C400 1.54(4) .
C400 H40A 0.9800 .
C400 H40B 0.9800 .
C400 H40C 0.9800 .
C401 N62 1.111(19) .
C401 C402 1.44(3) .
C402 H40D 0.9800 .
C402 H40E 0.9800 .
C402 H40F 0.9800 .
C403 N66 1.34(6) .
C403 C404 1.40(7) .
C404 H40G 0.9800 .
C404 H40H 0.9800 .
C404 H40I 0.9800 .
C405 N68 1.069(17) .
C405 C406 1.540(10) .
C406 H40J 0.9800 .
C406 H40K 0.9800 .
C406 H40L 0.9800 .
N1 Co1 2.142(15) .
N2 Co1 2.110(14) .
N3 Co2 2.122(12) .
N4 Co2 2.172(13) .
N5 Co1 2.147(13) .
N6 Co1 2.091(13) .
N7 Co5 2.086(14) .
N8 Co5 2.136(13) .
N9 Co1 2.128(14) .
N10 Co1 2.107(11) .
N11 Co6 2.099(12) .
N12 Co6 2.092(17) .
N13 Co2 2.093(15) .
N14 Co2 2.160(12) .
N15 Co3 2.149(13) .
N16 Co3 2.182(12) .
N17 Co2 2.150(13) .
N18 Co2 2.116(12) .
N19 Co7 2.123(11) .
N20 Co7 2.132(18) .
N21 Co3 2.165(13) .
N23 Co4 2.145(14) .
N24 Co4 2.196(13) .
N25 Co3 2.152(12) .
N26 Co3 2.082(11) .
N27 Co8 2.108(12) .
N28 Co8 2.134(17) .
N29 Co4 2.174(14) .
N30 Co4 2.102(11) .
N31 Co5 2.187(13) .
N32 Co5 2.178(15) .
N33 Co4 2.212(13) .
N34 Co4 2.131(11) .
N35 Co9 2.074(12) .
N36 Co9 2.161(15) .
N37 Co5 2.100(16) .
N38 Co5 2.103(13) .
N39 Co10 2.139(15) .
N40 Co10 2.087(18) .
N41 Co6 2.202(15) .
N42 Co6 2.124(14) .
N43 Co7 2.104(15) .
N44 Co7 2.127(14) .
N45 Co6 2.161(12) .
N46 Co6 2.112(15) .
N47 Co10 2.133(19) .
N48 Co10 2.20(2) .
N49 Co7 2.172(15) .
N50 Co7 2.159(15) .
N51 Co8 2.099(18) .
N52 Co8 2.176(15) .
N53 Co8 2.128(15) .
N55 Co9 2.101(16) .
N56 Co9 2.146(16) .
N57 Co9 2.212(15) .
N58 Co9 2.145(16) .
N60 Co10 2.160(17) .
N61 S1 1.56(3) .
N61 S2 1.55(3) .
N63 S3 1.57(2) .
N63 S4 1.64(2) .
F1 P1 1.575(12) .
F2 P1 1.579(13) .
F3 P1 1.603(10) .
F4 P1 1.572(11) .
F5 P1 1.556(13) .
F6 P1 1.566(10) .
F7 P2 1.604(10) .
F8 P2 1.598(10) .
F9 P2 1.585(11) .
F10 P2 1.618(9) .
F11 P2 1.593(9) .
F12 P2 1.594(11) .
F13 P4 1.617(12) .
F14 P4 1.613(12) .
F15 P4 1.599(12) .
F16 P4 1.608(11) .
F17 P4 1.617(10) .
F18 P4 1.602(10) .
F19 P6 1.598(13) .
F20 P6 1.600(13) .
F21 P6 1.594(13) .
P6 F23 1.598(13) .
P6 F22 1.597(13) .
P6 F25 1.603(13) .
S700 O700 1.4233 .
S700 O702 1.4311 .
S700 O701 1.4316 .
S700 C700 1.8109 .
F700 C700 1.3309 .
F701 C700 1.3202 .
F702 C700 1.3226 .
F24 P5 1.590(11) .
F26 P5 1.584(11) .
F27 P5 1.603(9) .
F28 P5 1.596(9) .
F29 P5 1.592(10) .
F30 P5 1.590(10) .
F31 P3 1.576(11) .
F32 P3 1.585(11) .
F33 P3 1.572(12) .
F34 P3 1.621(10) .
F35 P3 1.596(12) .
F36 P3 1.597(10) .
F47 P7 1.85(3) .
F48 P7 1.52(2) .
F49 P7 1.46(2) .
F50 P7 1.51(3) .
F51 P7 1.56(5) .
F65 P7 1.47(2) .
F66 P8 1.66(2) .
F67 P8 1.674(19) .
F68 P8 1.62(2) .
P8 F68 1.62(2) 4_554
P8 F67 1.674(19) 4_554
P8 F66 1.66(2) 4_554
S1 O2 1.412(18) .
S1 O1 1.62(2) .
S2 O3 1.392(19) .
S2 O4 1.48(2) .
S3 O6 1.420(16) .
S3 O5 1.452(18) .
S4 O8 1.45(3) .
S4 O7 1.50(2) .
S13 O10 1.39(3) .
S13 O9 1.51(4) .
S13 N69 1.71(14) .
S13 C601 1.6(2) .
S13 N69 1.56(14) 14_445
F69 C601 1.50(14) .
C601 F71 1.50(13) .
C601 F70 1.50(14) .
N69 N69 0.7(3) 14_445
N69 S13 1.56(14) 14_445
S23 O705 1.4232 .
S23 O706 1.4310 .
S23 O704 1.4317 .
S23 C604 1.8111 .
C604 F705 1.3203 .
C604 F706 1.3227 .
C604 F704 1.3307 .
S27 S27 1.76(4) 11_454
S29 S29 0.97(6) 8_544
F72 C600 1.369(15) .
F74 C600 1.371(15) .
F73 C600 1.368(15) .
S18 O602 1.53(3) .
S18 N600 1.58(3) .
S18 C800 1.598(10) .
S18 O603 1.78(4) .
S25 O601 1.41(3) .
S25 O600 1.68(3) .
S25 C600 1.72(4) .
S25 N600 1.62(3) .
F75 C800 1.368(15) .
C800 F76 1.368(15) .
C800 F77 1.368(14) .

loop_
_geom_torsion_atom_site_label_1
_geom_torsion_atom_site_label_2
_geom_torsion_atom_site_label_3
_geom_torsion_atom_site_label_4
_geom_torsion
_geom_torsion_site_symmetry_1
_geom_torsion_site_symmetry_2
_geom_torsion_site_symmetry_3
_geom_torsion_site_symmetry_4
C7 C2 C3 C4 0.0 . . . .
C1 C2 C3 C4 177(3) . . . .
C2 C3 C4 C5 0.0 . . . .
C3 C4 C5 C6 0.0 . . . .
C3 C4 C5 N1 178.9(15) . . . .
C4 C5 C6 C7 0.0 . . . .
N1 C5 C6 C7 -179.0(15) . . . .
C5 C6 C7 C2 0.0 . . . .
C3 C2 C7 C6 0.0 . . . .
C1 C2 C7 C6 -178(3) . . . .
N1 C8 C9 N2 -1(3) . . . .
N1 C8 C9 C13 175.6(18) . . . .
N2 C10 C11 C12 -4(2) . . . .
N2 C10 C11 C14 -172.4(15) . . . .
C10 C11 C12 C13 10(3) . . . .
C14 C11 C12 C13 179.2(16) . . . .
N2 C9 C13 C12 4(3) . . . .
C8 C9 C13 C12 -172.0(18) . . . .
C11 C12 C13 C9 -10(3) . . . .
C12 C11 C14 C18 -34(2) . . . .
C10 C11 C14 C18 133.7(18) . . . .
C12 C11 C14 C15 145.0(16) . . . .
C10 C11 C14 C15 -47(2) . . . .
C18 C14 C15 N3 -2(2) . . . .
C11 C14 C15 N3 178.3(14) . . . .
N3 C16 C17 C18 3(2) . . . .
C19 C16 C17 C18 174.6(15) . . . .
C15 C14 C18 C17 6(2) . . . .
C11 C14 C18 C17 -175.1(15) . . . .
C16 C17 C18 C14 -6(2) . . . .
C17 C16 C19 N4 178.1(15) . . . .
N3 C16 C19 N4 -9(2) . . . .
N4 C20 C21 C22 -177.2(15) . . . .
C25 C20 C21 C22 -1(3) . . . .
C20 C21 C22 C23 4(3) . . . .
C21 C22 C23 C24 -7(3) . . . .
C21 C22 C23 C26 -177.0(18) . . . .
C22 C23 C24 C25 7(3) . . . .
C26 C23 C24 C25 176(2) . . . .
C23 C24 C25 C20 -3(3) . . . .
C21 C20 C25 C24 0(3) . . . .
N4 C20 C25 C24 176.5(16) . . . .
C33 C28 C29 C30 6(3) . . . .
C27 C28 C29 C30 180(2) . . . .
C28 C29 C30 C31 -5(3) . . . .
C29 C30 C31 N5 -176.7(16) . . . .
C29 C30 C31 C32 3(3) . . . .
C30 C31 C32 C33 -2(3) . . . .
N5 C31 C32 C33 177.8(18) . . . .
C31 C32 C33 C28 3(3) . . . .
C27 C28 C33 C32 -178(2) . . . .
C29 C28 C33 C32 -5(3) . . . .
N5 C34 C35 N6 -2(2) . . . .
N5 C34 C35 C39 177.3(16) . . . .
N6 C36 C37 C38 1(3) . . . .
N6 C36 C37 C40 176.3(16) . . . .
C36 C37 C38 C39 -1(3) . . . .
C40 C37 C38 C39 -175.8(17) . . . .
C37 C38 C39 C35 3(3) . . . .
N6 C35 C39 C38 -5(3) . . . .
C34 C35 C39 C38 175.5(15) . . . .
C38 C37 C40 C44 -48(3) . . . .
C36 C37 C40 C44 137.3(19) . . . .
C38 C37 C40 C41 128(2) . . . .
C36 C37 C40 C41 -47(2) . . . .
C44 C40 C41 N7 2(3) . . . .
C37 C40 C41 N7 -173.7(17) . . . .
N7 C42 C43 C44 2(4) . . . .
C45 C42 C43 C44 -174(2) . . . .
C42 C43 C44 C40 -5(3) . . . .
C41 C40 C44 C43 3(3) . . . .
C37 C40 C44 C43 178.8(18) . . . .
C43 C42 C45 N8 178(2) . . . .
N7 C42 C45 N8 2(3) . . . .
N8 C46 C47 C48 -174.6(18) . . . .
C51 C46 C47 C48 3(3) . . . .
C46 C47 C48 C49 1(3) . . . .
C47 C48 C49 C50 -7(4) . . . .
C47 C48 C49 C52 171(2) . . . .
C48 C49 C50 C51 8(4) . . . .
C52 C49 C50 C51 -170(2) . . . .
C49 C50 C51 C46 -3(3) . . . .
C47 C46 C51 C50 -2(3) . . . .
N8 C46 C51 C50 175.3(18) . . . .
C59 C54 C55 C56 0.0 . . . .
C53 C54 C55 C56 169(2) . . . .
C54 C55 C56 C57 0.0 . . . .
C55 C56 C57 C58 0.0 . . . .
C55 C56 C57 N9 178.4(15) . . . .
C56 C57 C58 C59 0.0 . . . .
N9 C57 C58 C59 -178.3(16) . . . .
C57 C58 C59 C54 0.0 . . . .
C55 C54 C59 C58 0.0 . . . .
C53 C54 C59 C58 -169.3(19) . . . .
N9 C60 C61 N10 6(2) . . . .
N9 C60 C61 C65 -172.9(16) . . . .
N10 C62 C63 C64 5(2) . . . .
N10 C62 C63 C66 178.1(12) . . . .
C62 C63 C64 C65 -4(2) . . . .
C66 C63 C64 C65 -177.9(14) . . . .
C63 C64 C65 C61 2(2) . . . .
N10 C61 C65 C64 1(2) . . . .
C60 C61 C65 C64 179.6(15) . . . .
C64 C63 C66 C70 -16(2) . . . .
C62 C63 C66 C70 170.5(15) . . . .
C64 C63 C66 C67 168.0(14) . . . .
C62 C63 C66 C67 -5(2) . . . .
C70 C66 C67 N11 1(2) . . . .
C63 C66 C67 N11 176.8(13) . . . .
N11 C68 C69 C70 4(2) . . . .
C71 C68 C69 C70 177.6(15) . . . .
C67 C66 C70 C69 1(2) . . . .
C63 C66 C70 C69 -174.9(15) . . . .
C68 C69 C70 C66 -3(3) . . . .
C69 C68 C71 N12 -169.0(18) . . . .
N11 C68 C71 N12 6(2) . . . .
C77 C72 C73 C74 0.0 . . . .
N12 C72 C73 C74 179.9(19) . . . .
C72 C73 C74 C75 0.0 . . . .
C73 C74 C75 C76 0.0 . . . .
C73 C74 C75 C78 174(3) . . . .
C74 C75 C76 C77 0.0 . . . .
C78 C75 C76 C77 -173(3) . . . .
C75 C76 C77 C72 0.0 . . . .
C73 C72 C77 C76 0.0 . . . .
N12 C72 C77 C76 -179.9(19) . . . .
C85 C80 C81 C82 0.0 . . . .
C79 C80 C81 C82 -170(2) . . . .
C80 C81 C82 C83 0.0 . . . .
C81 C82 C83 C84 0.0 . . . .
C81 C82 C83 N13 -170.8(18) . . . .
C82 C83 C84 C85 0.0 . . . .
N13 C83 C84 C85 170(2) . . . .
C83 C84 C85 C80 0.0 . . . .
C81 C80 C85 C84 0.0 . . . .
C79 C80 C85 C84 170(2) . . . .
N13 C86 C87 C91 175(2) . . . .
N13 C86 C87 N14 5(3) . . . .
N14 C88 C89 C90 -5(3) . . . .
N14 C88 C89 C92 -176.5(16) . . . .
C88 C89 C90 C91 8(3) . . . .
C92 C89 C90 C91 179.8(19) . . . .
N14 C87 C91 C90 0(4) . . . .
C86 C87 C91 C90 -170(2) . . . .
C89 C90 C91 C87 -5(4) . . . .
C88 C89 C92 C96 130.0(19) . . . .
C90 C89 C92 C96 -41(3) . . . .
C88 C89 C92 C93 -47(2) . . . .
C90 C89 C92 C93 141.2(18) . . . .
C96 C92 C93 N15 -3(2) . . . .
C89 C92 C93 N15 174.9(15) . . . .
C97 C94 C95 C96 176.2(18) . . . .
N15 C94 C95 C96 -1(3) . . . .
C94 C95 C96 C92 -2(3) . . . .
C93 C92 C96 C95 4(3) . . . .
C89 C92 C96 C95 -173.8(17) . . . .
C95 C94 C97 N16 -179.8(16) . . . .
N15 C94 C97 N16 -2(2) . . . .
C103 C98 C99 C100 1(2) . . . .
N16 C98 C99 C100 -178.7(14) . . . .
C98 C99 C100 C101 -1(3) . . . .
C99 C100 C101 C102 0(3) . . . .
C99 C100 C101 C104 -178.9(18) . . . .
C100 C101 C102 C103 0(3) . . . .
C104 C101 C102 C103 179(2) . . . .
C99 C98 C103 C102 -1(3) . . . .
N16 C98 C103 C102 178.8(16) . . . .
C101 C102 C103 C98 1(3) . . . .
C111 C106 C107 C108 0.0 . . . .
C105 C106 C107 C108 174(3) . . . .
C106 C107 C108 C109 0.0 . . . .
C107 C108 C109 C110 0.0 . . . .
C107 C108 C109 N17 178.7(16) . . . .
C108 C109 C110 C111 0.0 . . . .
N17 C109 C110 C111 -178.7(15) . . . .
C109 C110 C111 C106 0.0 . . . .
C107 C106 C111 C110 0.0 . . . .
C105 C106 C111 C110 -175(2) . . . .
N17 C112 C113 N18 7(2) . . . .
N17 C112 C113 C117 -174.9(16) . . . .
N18 C114 C115 C116 -2(2) . . . .
N18 C114 C115 C118 180.0(13) . . . .
C114 C115 C116 C117 -2(2) . . . .
C118 C115 C116 C117 176.1(13) . . . .
N18 C113 C117 C116 -6(2) . . . .
C112 C113 C117 C116 175.6(15) . . . .
C115 C116 C117 C113 6(2) . . . .
C114 C115 C118 C122 170.5(15) . . . .
C116 C115 C118 C122 -7(2) . . . .
C114 C115 C118 C119 -11(2) . . . .
C116 C115 C118 C119 171.1(13) . . . .
C122 C118 C119 N19 -3(2) . . . .
C115 C118 C119 N19 178.7(12) . . . .
N19 C120 C121 C122 6(2) . . . .
C123 C120 C121 C122 -175.0(15) . . . .
C119 C118 C122 C121 2(2) . . . .
C115 C118 C122 C121 -179.4(14) . . . .
C120 C121 C122 C118 -3(2) . . . .
N19 C120 C123 N20 11(2) . . . .
C121 C120 C123 N20 -168.3(17) . . . .
C129 C124 C125 C126 0.0 . . . .
N20 C124 C125 C126 -171.5(16) . . . .
C124 C125 C126 C127 0.0 . . . .
C125 C126 C127 C128 0.0 . . . .
C125 C126 C127 C130 -180.0(9) . . . .
C126 C127 C128 C129 0.0 . . . .
C130 C127 C128 C129 180.0(9) . . . .
C127 C128 C129 C124 0.0 . . . .
C125 C124 C129 C128 0.0 . . . .
N20 C124 C129 C128 172.8(12) . . . .
C137 C132 C133 C134 1(4) . . . .
C131 C132 C133 C134 -167(3) . . . .
C132 C133 C134 C135 -3(3) . . . .
C133 C134 C135 C136 -7(3) . . . .
C133 C134 C135 N21 -177.5(17) . . . .
C134 C135 C136 C137 19(3) . . . .
N21 C135 C136 C137 -170(2) . . . .
C133 C132 C137 C136 10(4) . . . .
C131 C132 C137 C136 180(3) . . . .
C135 C136 C137 C132 -20(4) . . . .
C139 N22 C140 C141 0.0 . . . .
Co3 N22 C140 C141 163.5(7) . . . .
N22 C140 C141 C142 0.0 . . . .
N22 C140 C141 C144 -174.8(11) . . . .
C140 C141 C142 C143 0.0 . . . .
C144 C141 C142 C143 174.6(11) . . . .
C141 C142 C143 C139 0.0 . . . .
C142 C143 C139 N22 0.0 . . . .
C142 C143 C139 C138 180.0(12) . . . .
C140 N22 C139 C143 0.0 . . . .
Co3 N22 C139 C143 -165.9(6) . . . .
C140 N22 C139 C138 -180.0(11) . . . .
Co3 N22 C139 C138 14.2(10) . . . .
N21 C138 C139 C143 179.0(12) . . . .
N21 C138 C139 N22 -1.1(19) . . . .
C140 C141 C144 C145 -43.9(17) . . . .
C142 C141 C144 C145 141.4(12) . . . .
C140 C141 C144 C148 130.9(13) . . . .
C142 C141 C144 C148 -43.8(18) . . . .
C148 C144 C145 N23 1(2) . . . .
C141 C144 C145 N23 175.7(13) . . . .
N23 C146 C147 C148 0(2) . . . .
C149 C146 C147 C148 175.4(16) . . . .
C146 C147 C148 C144 1(2) . . . .
C145 C144 C148 C147 -2(2) . . . .
C141 C144 C148 C147 -176.9(14) . . . .
N23 C146 C149 N24 -5(2) . . . .
C147 C146 C149 N24 179.4(16) . . . .
N24 C150 C151 C152 -176.3(15) . . . .
C155 C150 C151 C152 0(2) . . . .
C150 C151 C152 C153 -2(3) . . . .
C151 C152 C153 C154 1(3) . . . .
C151 C152 C153 C156 177.0(16) . . . .
C152 C153 C154 C155 3(3) . . . .
C156 C153 C154 C155 -172.8(18) . . . .
C153 C154 C155 C150 -6(3) . . . .
C151 C150 C155 C154 4(3) . . . .
N24 C150 C155 C154 -179.6(16) . . . .
C163 C158 C159 C160 0.0 . . . .
C157 C158 C159 C160 -178.3(17) . . . .
C158 C159 C160 C161 0.0 . . . .
C159 C160 C161 C162 0.0 . . . .
C159 C160 C161 N25 -177.7(13) . . . .
C160 C161 C162 C163 0.0 . . . .
N25 C161 C162 C163 177.8(12) . . . .
C161 C162 C163 C158 0.0 . . . .
C159 C158 C163 C162 0.0 . . . .
C157 C158 C163 C162 178.4(17) . . . .
N25 C164 C165 N26 3(2) . . . .
N25 C164 C165 C169 -174.5(14) . . . .
N26 C166 C167 C168 -1(2) . . . .
N26 C166 C167 C170 177.3(13) . . . .
C166 C167 C168 C169 0(2) . . . .
C170 C167 C168 C169 -178.3(14) . . . .
C167 C168 C169 C165 0(2) . . . .
N26 C165 C169 C168 0(2) . . . .
C164 C165 C169 C168 177.0(14) . . . .
C168 C167 C170 C174 -15(2) . . . .
C166 C167 C170 C174 166.2(14) . . . .
C168 C167 C170 C171 167.2(14) . . . .
C166 C167 C170 C171 -11(2) . . . .
C174 C170 C171 N27 4(2) . . . .
C167 C170 C171 N27 -179.0(14) . . . .
N27 C172 C173 C174 -2(2) . . . .
C175 C172 C173 C174 179.5(15) . . . .
C171 C170 C174 C173 -3(2) . . . .
C167 C170 C174 C173 179.6(14) . . . .
C172 C173 C174 C170 2(2) . . . .
N27 C172 C175 N28 8(2) . . . .
C173 C172 C175 N28 -173.7(16) . . . .
C181 C176 C177 C178 0.0 . . . .
N28 C176 C177 C178 -176.9(19) . . . .
C176 C177 C178 C179 0.0 . . . .
C177 C178 C179 C180 0.0 . . . .
C177 C178 C179 C182 -171(2) . . . .
C178 C179 C180 C181 0.0 . . . .
C182 C179 C180 C181 167(3) . . . .
C179 C180 C181 C176 0.0 . . . .
C177 C176 C181 C180 0.0 . . . .
N28 C176 C181 C180 177.0(18) . . . .
C189 C184 C185 C186 -2(3) . . . .
C183 C184 C185 C186 -179.5(16) . . . .
C184 C185 C186 C187 1(2) . . . .
C185 C186 C187 C188 -2(2) . . . .
C185 C186 C187 N29 167.9(15) . . . .
C186 C187 C188 C189 3(3) . . . .
N29 C187 C188 C189 -167.2(16) . . . .
C187 C188 C189 C184 -3(3) . . . .
C185 C184 C189 C188 2(3) . . . .
C183 C184 C189 C188 180.0(17) . . . .
N29 C190 C191 N30 -5(3) . . . .
N29 C190 C191 C195 171.9(18) . . . .
N30 C192 C193 C194 -5(2) . . . .
N30 C192 C193 C196 -172.3(15) . . . .
C192 C193 C194 C195 6(3) . . . .
C196 C193 C194 C195 172.4(17) . . . .
C193 C194 C195 C191 -2(3) . . . .
N30 C191 C195 C194 -1(3) . . . .
C190 C191 C195 C194 -177.3(18) . . . .
C192 C193 C196 C200 136.0(19) . . . .
C194 C193 C196 C200 -30(3) . . . .
C192 C193 C196 C197 -49(2) . . . .
C194 C193 C196 C197 144.7(17) . . . .
C200 C196 C197 N31 -7(3) . . . .
C193 C196 C197 N31 177.7(16) . . . .
N31 C198 C199 C200 3(3) . . . .
C201 C198 C199 C200 178.3(16) . . . .
C198 C199 C200 C196 -7(3) . . . .
C197 C196 C200 C199 9(3) . . . .
C193 C196 C200 C199 -175.6(17) . . . .
N31 C198 C201 N32 -9(3) . . . .
C199 C198 C201 N32 176.2(17) . . . .
N32 C202 C203 C204 177.9(17) . . . .
C207 C202 C203 C204 0(3) . . . .
C202 C203 C204 C205 7(3) . . . .
C203 C204 C205 C206 -16(3) . . . .
C203 C204 C205 C208 177(2) . . . .
C204 C205 C206 C207 18(4) . . . .
C208 C205 C206 C207 -176(3) . . . .
C205 C206 C207 C202 -10(4) . . . .
N32 C202 C207 C206 -177(2) . . . .
C203 C202 C207 C206 1(3) . . . .
C215 C210 C211 C212 -3(3) . . . .
C209 C210 C211 C212 178.8(18) . . . .
C210 C211 C212 C213 0(3) . . . .
C211 C212 C213 C214 3(3) . . . .
C211 C212 C213 N33 -177.2(16) . . . .
C212 C213 C214 C215 -4(3) . . . .
N33 C213 C214 C215 176.2(16) . . . .
C211 C210 C215 C214 2(3) . . . .
C209 C210 C215 C214 -179.7(18) . . . .
C213 C214 C215 C210 2(3) . . . .
N33 C216 C217 N34 11(2) . . . .
N33 C216 C217 C221 -174.3(14) . . . .
N34 C218 C219 C220 2(2) . . . .
N34 C218 C219 C222 179.6(14) . . . .
C218 C219 C220 C221 0(2) . . . .
C222 C219 C220 C221 -178.6(14) . . . .
N34 C217 C221 C220 0(2) . . . .
C216 C217 C221 C220 -175.1(14) . . . .
C219 C220 C221 C217 0(2) . . . .
C218 C219 C222 C223 -11(2) . . . .
C220 C219 C222 C223 167.3(15) . . . .
C218 C219 C222 C226 164.8(15) . . . .
C220 C219 C222 C226 -17(2) . . . .
C219 C222 C223 N35 177.2(15) . . . .
C226 C222 C223 N35 1(2) . . . .
N35 C224 C225 C226 -1(3) . . . .
C227 C224 C225 C226 174.1(17) . . . .
C224 C225 C226 C222 2(3) . . . .
C223 C222 C226 C225 -2(2) . . . .
C219 C222 C226 C225 -178.4(15) . . . .
N35 C224 C227 N36 -3(3) . . . .
C225 C224 C227 N36 -177.9(18) . . . .
C233 C228 C229 C230 0.0 . . . .
N36 C228 C229 C230 178.1(15) . . . .
C228 C229 C230 C231 0.0 . . . .
C229 C230 C231 C232 0.0 . . . .
C229 C230 C231 C234 174(2) . . . .
C230 C231 C232 C233 0.0 . . . .
C234 C231 C232 C233 -174(2) . . . .
C231 C232 C233 C228 0.0 . . . .
C229 C228 C233 C232 0.0 . . . .
N36 C228 C233 C232 -177.9(16) . . . .
C241 C236 C237 C238 -9(4) . . . .
C235 C236 C237 C238 170(3) . . . .
C236 C237 C238 C239 10(4) . . . .
C237 C238 C239 C240 -4(3) . . . .
C237 C238 C239 N37 174.2(19) . . . .
C238 C239 C240 C241 -2(3) . . . .
N37 C239 C240 C241 179.8(18) . . . .
C237 C236 C241 C240 1(4) . . . .
C235 C236 C241 C240 -177(2) . . . .
C239 C240 C241 C236 3(4) . . . .
N37 C242 C243 N38 2(2) . . . .
N37 C242 C243 C247 -171.9(16) . . . .
N38 C244 C245 C246 0(2) . . . .
N38 C244 C245 C248 178.3(15) . . . .
C244 C245 C246 C247 -2(2) . . . .
C248 C245 C246 C247 -179.6(14) . . . .
N38 C243 C247 C246 -1(2) . . . .
C242 C243 C247 C246 172.1(15) . . . .
C245 C246 C247 C243 2(2) . . . .
C246 C245 C248 C249 163.4(16) . . . .
C244 C245 C248 C249 -15(2) . . . .
C246 C245 C248 C252 -16(2) . . . .
C244 C245 C248 C252 166.0(15) . . . .
C252 C248 C249 N39 -1(3) . . . .
C245 C248 C249 N39 179.8(15) . . . .
N39 C250 C251 C252 2(3) . . . .
C253 C250 C251 C252 179.9(18) . . . .
C250 C251 C252 C248 -2(3) . . . .
C249 C248 C252 C251 1(3) . . . .
C245 C248 C252 C251 -179.3(16) . . . .
N39 C250 C253 N40 5(3) . . . .
C251 C250 C253 N40 -174(2) . . . .
C259 C254 C255 C256 0.0 . . . .
C254 C255 C256 C257 0.0 . . . .
C254 C255 C256 C260 -179.2(8) . . . .
C255 C256 C257 C258 0.0 . . . .
C260 C256 C257 C258 179.2(8) . . . .
C256 C257 C258 C259 0.0 . . . .
C257 C258 C259 C254 0.0 . . . .
C257 C258 C259 N40 -173.1(10) . . . .
C255 C254 C259 C258 0.0 . . . .
C255 C254 C259 N40 174.1(8) . . . .
C267 C262 C263 C264 3(3) . . . .
C261 C262 C263 C264 178(2) . . . .
C262 C263 C264 C265 -1(3) . . . .
C263 C264 C265 C266 -5(3) . . . .
C263 C264 C265 N41 -171.1(17) . . . .
C264 C265 C266 C267 9(3) . . . .
N41 C265 C266 C267 175.0(16) . . . .
C265 C266 C267 C262 -8(3) . . . .
C263 C262 C267 C266 2(3) . . . .
C261 C262 C267 C266 -173(2) . . . .
N41 C268 C269 C273 179.7(17) . . . .
N41 C268 C269 N42 -3(2) . . . .
N42 C270 C271 C272 -2(3) . . . .
N42 C270 C271 C274 177.0(16) . . . .
C270 C271 C272 C273 2(3) . . . .
C274 C271 C272 C273 -176.4(16) . . . .
N42 C269 C273 C272 1(3) . . . .
C268 C269 C273 C272 178.2(16) . . . .
C271 C272 C273 C269 -2(3) . . . .
C272 C271 C274 C275 140.2(19) . . . .
C270 C271 C274 C275 -38(3) . . . .
C272 C271 C274 C278 -38(3) . . . .
C270 C271 C274 C278 143.1(17) . . . .
C271 C274 C275 N43 -178.1(17) . . . .
C278 C274 C275 N43 1(3) . . . .
N43 C276 C277 C278 -1(3) . . . .
C279 C276 C277 C278 178(2) . . . .
C276 C277 C278 C274 -1(3) . . . .
C275 C274 C278 C277 1(2) . . . .
C271 C274 C278 C277 179.6(17) . . . .
N43 C276 C279 N44 -3(3) . . . .
C277 C276 C279 N44 178(2) . . . .
C285 C280 C281 C282 -9(4) . . . .
N44 C280 C281 C282 173(2) . . . .
C280 C281 C282 C283 11(5) . . . .
C281 C282 C283 C284 -8(6) . . . .
C281 C282 C283 C286 -179(3) . . . .
C282 C283 C284 C285 4(5) . . . .
C286 C283 C284 C285 176(2) . . . .
C281 C280 C285 C284 3(4) . . . .
N44 C280 C285 C284 -178(2) . . . .
C283 C284 C285 C280 -1(4) . . . .
C293 C288 C289 C290 13(3) . . . .
C287 C288 C289 C290 -179.5(17) . . . .
C288 C289 C290 C291 -11(3) . . . .
C289 C290 C291 C292 7(3) . . . .
C289 C290 C291 N45 -176.7(15) . . . .
C290 C291 C292 C293 -6(3) . . . .
N45 C291 C292 C293 177.8(15) . . . .
C291 C292 C293 C288 7(3) . . . .
C289 C288 C293 C292 -11(3) . . . .
C287 C288 C293 C292 -179.1(17) . . . .
N45 C294 C295 C299 179.7(18) . . . .
N45 C294 C295 N46 4(3) . . . .
N46 C296 C297 C300 -167.8(18) . . . .
N46 C296 C297 C298 6(3) . . . .
C296 C297 C298 C299 4(3) . . . .
C300 C297 C298 C299 178.3(19) . . . .
N46 C295 C299 C298 1(3) . . . .
C294 C295 C299 C298 -174.5(18) . . . .
C297 C298 C299 C295 -7(3) . . . .
C296 C297 C300 C304 131(2) . . . .
C298 C297 C300 C304 -43(3) . . . .
C296 C297 C300 C301 -50(3) . . . .
C298 C297 C300 C301 136(2) . . . .
C304 C300 C301 N47 -3(3) . . . .
C297 C300 C301 N47 177.3(16) . . . .
N47 C302 C303 C304 -4(3) . . . .
C305 C302 C303 C304 174.8(18) . . . .
C301 C300 C304 C303 2(3) . . . .
C297 C300 C304 C303 -178.3(19) . . . .
C302 C303 C304 C300 1(3) . . . .
N47 C302 C305 N48 1(3) . . . .
C303 C302 C305 N48 -177.8(19) . . . .
C311 C306 C307 C308 -10(3) . . . .
N48 C306 C307 C308 -173.8(17) . . . .
C306 C307 C308 C309 2(3) . . . .
C307 C308 C309 C310 0(4) . . . .
C307 C308 C309 C312 -175(2) . . . .
C308 C309 C310 C311 5(5) . . . .
C312 C309 C310 C311 -180(2) . . . .
C307 C306 C311 C310 15(4) . . . .
N48 C306 C311 C310 178(2) . . . .
C309 C310 C311 C306 -12(4) . . . .
C319 C314 C315 C316 -4(3) . . . .
C313 C314 C315 C316 176.7(18) . . . .
C314 C315 C316 C317 8(3) . . . .
C315 C316 C317 N49 171.7(17) . . . .
C315 C316 C317 C318 -6(3) . . . .
C316 C317 C318 C319 -1(3) . . . .
N49 C317 C318 C319 -177.9(17) . . . .
C317 C318 C319 C314 4(3) . . . .
C315 C314 C319 C318 -2(3) . . . .
C313 C314 C319 C318 177.0(18) . . . .
N49 C320 C321 N50 -8(3) . . . .
N49 C320 C321 C325 177.7(17) . . . .
N50 C322 C323 C324 2(3) . . . .
N50 C322 C323 C326 175.5(19) . . . .
C322 C323 C324 C325 0(3) . . . .
C326 C323 C324 C325 -173.5(19) . . . .
N50 C321 C325 C324 0(3) . . . .
C320 C321 C325 C324 174.1(18) . . . .
C323 C324 C325 C321 -1(3) . . . .
C324 C323 C326 C327 134(3) . . . .
C322 C323 C326 C327 -40(4) . . . .
C324 C323 C326 C330 -34(3) . . . .
C322 C323 C326 C330 153(2) . . . .
C323 C326 C327 N51 -174(2) . . . .
C330 C326 C327 N51 -8(4) . . . .
N51 C328 C329 C330 -1(5) . . . .
C331 C328 C329 C330 -159(3) . . . .
C328 C329 C330 C326 -14(4) . . . .
C327 C326 C330 C329 18(3) . . . .
C323 C326 C330 C329 -174(2) . . . .
N51 C328 C331 N52 19(4) . . . .
C329 C328 C331 N52 177(3) . . . .
C337 C332 C333 C334 0.0 . . . .
N52 C332 C333 C334 177.2(16) . . . .
C332 C333 C334 C335 0.0 . . . .
C333 C334 C335 C336 0.0 . . . .
C333 C334 C335 C338 178(3) . . . .
C334 C335 C336 C337 0.0 . . . .
C338 C335 C336 C337 -178(2) . . . .
C335 C336 C337 C332 0.0 . . . .
C333 C332 C337 C336 0.0 . . . .
N52 C332 C337 C336 -177.1(17) . . . .
C339 C340 C341 C342 -174(2) . . . .
C345 C340 C341 C342 3(3) . . . .
C340 C341 C342 C343 1(3) . . . .
C341 C342 C343 N53 176.3(18) . . . .
C341 C342 C343 C344 -3(3) . . . .
N53 C343 C344 C345 -177.6(17) . . . .
C342 C343 C344 C345 2(3) . . . .
C343 C344 C345 C340 2(3) . . . .
C341 C340 C345 C344 -4(3) . . . .
C339 C340 C345 C344 173(2) . . . .
C347 N54 C348 C349 0.0 . . . .
Co8 N54 C348 C349 167.3(7) . . . .
N54 C348 C349 C350 0.0 . . . .
N54 C348 C349 C352 175.3(14) . . . .
C348 C349 C350 C351 0.0 . . . .
C352 C349 C350 C351 -175.4(14) . . . .
C349 C350 C351 C347 0.0 . . . .
C350 C351 C347 N54 0.0 . . . .
C350 C351 C347 C346 176.6(13) . . . .
C348 N54 C347 C351 0.0 . . . .
Co8 N54 C347 C351 -169.3(6) . . . .
C348 N54 C347 C346 -177.0(12) . . . .
Co8 N54 C347 C346 13.7(10) . . . .
N53 C346 C347 C351 -178.8(12) . . . .
N53 C346 C347 N54 -2(2) . . . .
C348 C349 C352 C356 139.5(14) . . . .
C350 C349 C352 C356 -45(2) . . . .
C348 C349 C352 C353 -41(2) . . . .
C350 C349 C352 C353 133.9(16) . . . .
C356 C352 C353 N55 3(3) . . . .
C349 C352 C353 N55 -176.0(16) . . . .
N55 C354 C355 C356 -6(3) . . . .
C357 C354 C355 C356 -178(2) . . . .
C354 C355 C356 C352 3(3) . . . .
C353 C352 C356 C355 -2(3) . . . .
C349 C352 C356 C355 177.3(17) . . . .
N55 C354 C357 N56 4(3) . . . .
C355 C354 C357 N56 177(2) . . . .
N56 C358 C359 C360 178.7(16) . . . .
C363 C358 C359 C360 0.0 . . . .
C358 C359 C360 C361 0.0 . . . .
C359 C360 C361 C362 0.0 . . . .
C359 C360 C361 C364 -163(2) . . . .
C360 C361 C362 C363 0.0 . . . .
C364 C361 C362 C363 164(2) . . . .
C361 C362 C363 C358 0.0 . . . .
N56 C358 C363 C362 -178.7(16) . . . .
C359 C358 C363 C362 0.0 . . . .
C371 C366 C367 C368 0.0 . . . .
C365 C366 C367 C368 -177(2) . . . .
C366 C367 C368 C369 0.0 . . . .
C367 C368 C369 C370 0.0 . . . .
C367 C368 C369 N57 -179.4(16) . . . .
C368 C369 C370 C371 0.0 . . . .
N57 C369 C370 C371 179.4(15) . . . .
C369 C370 C371 C366 0.0 . . . .
C367 C366 C371 C370 0.0 . . . .
C365 C366 C371 C370 177(2) . . . .
N57 C372 C373 C377 -178(2) . . . .
N57 C372 C373 N58 -1(3) . . . .
N58 C374 C375 C376 0(3) . . . .
N58 C374 C375 C378 177.0(16) . . . .
C374 C375 C376 C377 2(3) . . . .
C378 C375 C376 C377 -175.2(18) . . . .
C375 C376 C377 C373 -3(3) . . . .
N58 C373 C377 C376 2(3) . . . .
C372 C373 C377 C376 177(2) . . . .
C376 C375 C378 C379 134.1(16) . . . .
C374 C375 C378 C379 -43(2) . . . .
C376 C375 C378 C382 -48(2) . . . .
C374 C375 C378 C382 134.3(15) . . . .
C382 C378 C379 N59 0.0 . . . .
C375 C378 C379 N59 177.6(15) . . . .
C378 C379 N59 C380 0.0 . . . .
C378 C379 N59 Co10 166.9(10) . . . .
C379 N59 C380 C381 0.0 . . . .
Co10 N59 C380 C381 -168.9(9) . . . .
C379 N59 C380 C383 178.3(10) . . . .
Co10 N59 C380 C383 9.4(8) . . . .
N59 C380 C381 C382 0.0 . . . .
C383 C380 C381 C382 -178.2(11) . . . .
C380 C381 C382 C378 0.0 . . . .
C379 C378 C382 C381 0.0 . . . .
C375 C378 C382 C381 -177.5(16) . . . .
C381 C380 C383 N60 178.2(11) . . . .
N59 C380 C383 N60 -0.1(3) . . . .
C389 C384 C385 C386 0.0 . . . .
N60 C384 C385 C386 -175(2) . . . .
C384 C385 C386 C387 0.0 . . . .
C385 C386 C387 C388 0.0 . . . .
C385 C386 C387 C390 -146(2) . . . .
C386 C387 C388 C389 0.0 . . . .
C390 C387 C388 C389 146(2) . . . .
C387 C388 C389 C384 0.0 . . . .
C385 C384 C389 C388 0.0 . . . .
N60 C384 C389 C388 175(2) . . . .
C9 C8 N1 C5 -177.3(15) . . . .
C9 C8 N1 Co1 -8(2) . . . .
C4 C5 N1 C8 41.6(19) . . . .
C6 C5 N1 C8 -139.5(14) . . . .
C4 C5 N1 Co1 -126.5(11) . . . .
C6 C5 N1 Co1 52.4(16) . . . .
C11 C10 N2 C9 -2(2) . . . .
C11 C10 N2 Co1 165.3(11) . . . .
C13 C9 N2 C10 2(3) . . . .
C8 C9 N2 C10 178.2(15) . . . .
C13 C9 N2 Co1 -167.4(16) . . . .
C8 C9 N2 Co1 9(2) . . . .
C14 C15 N3 C16 -1(2) . . . .
C14 C15 N3 Co2 166.8(11) . . . .
C17 C16 N3 C15 0(2) . . . .
C19 C16 N3 C15 -172.2(13) . . . .
C17 C16 N3 Co2 -168.8(12) . . . .
C19 C16 N3 Co2 18.7(16) . . . .
C16 C19 N4 C20 -174.5(14) . . . .
C16 C19 N4 Co2 -4.6(18) . . . .
C21 C20 N4 C19 -146.0(17) . . . .
C25 C20 N4 C19 38(2) . . . .
C21 C20 N4 Co2 46(2) . . . .
C25 C20 N4 Co2 -130.6(14) . . . .
C35 C34 N5 C31 -175.4(14) . . . .
C35 C34 N5 Co1 -8.7(19) . . . .
C30 C31 N5 C34 -139.7(17) . . . .
C32 C31 N5 C34 40(2) . . . .
C30 C31 N5 Co1 55(2) . . . .
C32 C31 N5 Co1 -124.9(15) . . . .
C39 C35 N6 C36 6(2) . . . .
C34 C35 N6 C36 -175.0(14) . . . .
C39 C35 N6 Co1 -167.3(13) . . . .
C34 C35 N6 Co1 11.9(18) . . . .
C37 C36 N6 C35 -3(2) . . . .
C37 C36 N6 Co1 168.5(12) . . . .
C40 C41 N7 C42 -5(3) . . . .
C40 C41 N7 Co5 162.0(13) . . . .
C43 C42 N7 C41 3(3) . . . .
C45 C42 N7 C41 178.9(17) . . . .
C43 C42 N7 Co5 -166(2) . . . .
C45 C42 N7 Co5 10(2) . . . .
C42 C45 N8 C46 -179.4(19) . . . .
C42 C45 N8 Co5 -13(2) . . . .
C47 C46 N8 C45 -134(2) . . . .
C51 C46 N8 C45 49(3) . . . .
C47 C46 N8 Co5 62(2) . . . .
C51 C46 N8 Co5 -115.9(18) . . . .
C61 C60 N9 C57 179.9(16) . . . .
C61 C60 N9 Co1 -1(2) . . . .
C58 C57 N9 C60 -73(2) . . . .
C56 C57 N9 C60 108.7(19) . . . .
C58 C57 N9 Co1 107.6(15) . . . .
C56 C57 N9 Co1 -70.8(17) . . . .
C63 C62 N10 C61 -2(2) . . . .
C63 C62 N10 Co1 -172.7(10) . . . .
C65 C61 N10 C62 -1(2) . . . .
C60 C61 N10 C62 -179.6(13) . . . .
C65 C61 N10 Co1 171.0(11) . . . .
C60 C61 N10 Co1 -7.7(16) . . . .
C69 C68 N11 C67 -2(2) . . . .
C71 C68 N11 C67 -176.7(13) . . . .
C69 C68 N11 Co6 169.8(13) . . . .
C71 C68 N11 Co6 -4.7(16) . . . .
C66 C67 N11 C68 0(2) . . . .
C66 C67 N11 Co6 -170.7(11) . . . .
C68 C71 N12 C72 174.6(15) . . . .
C68 C71 N12 Co6 -4(2) . . . .
C73 C72 N12 C71 -33(2) . . . .
C77 C72 N12 C71 146.9(15) . . . .
C73 C72 N12 Co6 144.8(14) . . . .
C77 C72 N12 Co6 -35(2) . . . .
C87 C86 N13 C83 177.5(15) . . . .
C87 C86 N13 Co2 -12(2) . . . .
C82 C83 N13 C86 -135.5(16) . . . .
C84 C83 N13 C86 54(2) . . . .
C82 C83 N13 Co2 55.2(15) . . . .
C84 C83 N13 Co2 -115.3(14) . . . .
C89 C88 N14 C87 0(2) . . . .
C89 C88 N14 Co2 166.9(12) . . . .
C91 C87 N14 C88 3(3) . . . .
C86 C87 N14 C88 173.7(15) . . . .
C91 C87 N14 Co2 -166.2(18) . . . .
C86 C87 N14 Co2 5(2) . . . .
C92 C93 N15 C94 -1(2) . . . .
C92 C93 N15 Co3 169.9(11) . . . .
C95 C94 N15 C93 2(2) . . . .
C97 C94 N15 C93 -175.4(14) . . . .
C95 C94 N15 Co3 -169.6(12) . . . .
C97 C94 N15 Co3 12.8(15) . . . .
C94 C97 N16 C98 -173.3(14) . . . .
C94 C97 N16 Co3 -9.2(18) . . . .
C99 C98 N16 C97 -142.9(15) . . . .
C103 C98 N16 C97 37(2) . . . .
C99 C98 N16 Co3 55.4(18) . . . .
C103 C98 N16 Co3 -124.3(15) . . . .
C113 C112 N17 C109 178.5(16) . . . .
C113 C112 N17 Co2 -3(2) . . . .
C108 C109 N17 C112 85.6(19) . . . .
C110 C109 N17 C112 -95.7(18) . . . .
C108 C109 N17 Co2 -93.1(15) . . . .
C110 C109 N17 Co2 85.6(15) . . . .
C115 C114 N18 C113 2(2) . . . .
C115 C114 N18 Co2 -168.4(11) . . . .
C117 C113 N18 C114 2(2) . . . .
C112 C113 N18 C114 -179.3(13) . . . .
C117 C113 N18 Co2 174.4(12) . . . .
C112 C113 N18 Co2 -7.4(16) . . . .
C121 C120 N19 C119 -6(2) . . . .
C123 C120 N19 C119 174.3(14) . . . .
C121 C120 N19 Co7 171.2(13) . . . .
C123 C120 N19 Co7 -8.2(18) . . . .
C118 C119 N19 C120 5(2) . . . .
C118 C119 N19 Co7 -172.3(10) . . . .
C120 C123 N20 C124 -167.7(17) . . . .
C120 C123 N20 Co7 -8(2) . . . .
C125 C124 N20 C123 75(3) . . . .
C129 C124 N20 C123 -97(2) . . . .
C125 C124 N20 Co7 -84.2(17) . . . .
C129 C124 N20 Co7 103.7(14) . . . .
C139 C138 N21 C135 179.3(14) . . . .
C139 C138 N21 Co3 -13(2) . . . .
C136 C135 N21 C138 53(3) . . . .
C134 C135 N21 C138 -137.2(19) . . . .
C136 C135 N21 Co3 -113.9(18) . . . .
C134 C135 N21 Co3 56(2) . . . .
C144 C145 N23 C146 1(2) . . . .
C144 C145 N23 Co4 164.3(11) . . . .
C147 C146 N23 C145 -1(2) . . . .
C149 C146 N23 C145 -177.2(13) . . . .
C147 C146 N23 Co4 -167.4(12) . . . .
C149 C146 N23 Co4 16.9(16) . . . .
C146 C149 N24 C150 -175.5(15) . . . .
C146 C149 N24 Co4 -9(2) . . . .
C151 C150 N24 C149 -147.6(17) . . . .
C155 C150 N24 C149 37(2) . . . .
C151 C150 N24 Co4 49(2) . . . .
C155 C150 N24 Co4 -127.2(14) . . . .
C165 C164 N25 C161 179.2(13) . . . .
C165 C164 N25 Co3 0.9(18) . . . .
C160 C161 N25 C164 131.3(13) . . . .
C162 C161 N25 C164 -46.5(16) . . . .
C160 C161 N25 Co3 -50.7(14) . . . .
C162 C161 N25 Co3 131.6(9) . . . .
C167 C166 N26 C165 1(2) . . . .
C167 C166 N26 Co3 -170.1(10) . . . .
C169 C165 N26 C166 -1(2) . . . .
C164 C165 N26 C166 -178.2(13) . . . .
C169 C165 N26 Co3 172.2(11) . . . .
C164 C165 N26 Co3 -5.1(16) . . . .
C173 C172 N27 C171 3(2) . . . .
C175 C172 N27 C171 -179.0(14) . . . .
C173 C172 N27 Co8 171.3(13) . . . .
C175 C172 N27 Co8 -10.2(18) . . . .
C170 C171 N27 C172 -3(2) . . . .
C170 C171 N27 Co8 -170.7(11) . . . .
C172 C175 N28 C176 -173.0(17) . . . .
C172 C175 N28 Co8 -2(2) . . . .
C177 C176 N28 C175 -89(2) . . . .
C181 C176 N28 C175 94(2) . . . .
C177 C176 N28 Co8 100.5(17) . . . .
C181 C176 N28 Co8 -76.4(17) . . . .
C191 C190 N29 C187 -172.7(16) . . . .
C191 C190 N29 Co4 -5(2) . . . .
C186 C187 N29 C190 52(2) . . . .
C188 C187 N29 C190 -139.0(18) . . . .
C186 C187 N29 Co4 -114.2(15) . . . .
C188 C187 N29 Co4 55(2) . . . .
C193 C192 N30 C191 2(2) . . . .
C193 C192 N30 Co4 166.3(12) . . . .
C195 C191 N30 C192 1(2) . . . .
C190 C191 N30 C192 177.9(15) . . . .
C195 C191 N30 Co4 -164.6(13) . . . .
C190 C191 N30 Co4 12.0(18) . . . .
C201 C198 N31 C197 -175.9(16) . . . .
C199 C198 N31 C197 -1(3) . . . .
C201 C198 N31 Co5 15(2) . . . .
C199 C198 N31 Co5 -170.1(16) . . . .
C196 C197 N31 C198 3(3) . . . .
C196 C197 N31 Co5 170.3(12) . . . .
C198 C201 N32 C202 -174.7(16) . . . .
C198 C201 N32 Co5 -3(2) . . . .
C203 C202 N32 C201 -139.4(18) . . . .
C207 C202 N32 C201 38(3) . . . .
C203 C202 N32 Co5 50(2) . . . .
C207 C202 N32 Co5 -132.4(18) . . . .
C217 C216 N33 C213 -174.3(13) . . . .
C217 C216 N33 Co4 0.0(17) . . . .
C214 C213 N33 C216 -167.4(15) . . . .
C212 C213 N33 C216 13(2) . . . .
C214 C213 N33 Co4 20(2) . . . .
C212 C213 N33 Co4 -160.3(13) . . . .
C221 C217 N34 C218 2(2) . . . .
C216 C217 N34 C218 176.3(13) . . . .
C221 C217 N34 Co4 169.6(11) . . . .
C216 C217 N34 Co4 -15.7(15) . . . .
C219 C218 N34 C217 -2(2) . . . .
C219 C218 N34 Co4 -168.5(11) . . . .
C222 C223 N35 C224 0(2) . . . .
C222 C223 N35 Co9 -173.2(12) . . . .
C225 C224 N35 C223 0(2) . . . .
C227 C224 N35 C223 -175.8(15) . . . .
C225 C224 N35 Co9 174.1(13) . . . .
C227 C224 N35 Co9 -1.5(19) . . . .
C224 C227 N36 C228 -179.5(16) . . . .
C224 C227 N36 Co9 5(2) . . . .
C229 C228 N36 C227 140.8(16) . . . .
C233 C228 N36 C227 -41(2) . . . .
C229 C228 N36 Co9 -44.7(19) . . . .
C233 C228 N36 Co9 133.3(13) . . . .
C243 C242 N37 C239 -177.0(15) . . . .
C243 C242 N37 Co5 0(2) . . . .
C238 C239 N37 C242 132.1(19) . . . .
C240 C239 N37 C242 -49(2) . . . .
C238 C239 N37 Co5 -45(2) . . . .
C240 C239 N37 Co5 133.7(16) . . . .
C245 C244 N38 C243 1(2) . . . .
C245 C244 N38 Co5 -168.8(12) . . . .
C247 C243 N38 C244 0(2) . . . .
C242 C243 N38 C244 -173.7(14) . . . .
C247 C243 N38 Co5 170.8(12) . . . .
C242 C243 N38 Co5 -2.4(17) . . . .
C248 C249 N39 C250 1(3) . . . .
C248 C249 N39 Co10 -168.9(12) . . . .
C251 C250 N39 C249 -1(3) . . . .
C253 C250 N39 C249 -179.5(16) . . . .
C251 C250 N39 Co10 169.8(14) . . . .
C253 C250 N39 Co10 -9(2) . . . .
C250 C253 N40 C259 -161.3(16) . . . .
C250 C253 N40 Co10 2(3) . . . .
C258 C259 N40 C253 12(2) . . . .
C254 C259 N40 C253 -162(2) . . . .
C258 C259 N40 Co10 -145(2) . . . .
C254 C259 N40 Co10 41(2) . . . .
C269 C268 N41 C265 -179.1(15) . . . .
C269 C268 N41 Co6 -10(2) . . . .
C264 C265 N41 C268 -148.8(17) . . . .
C266 C265 N41 C268 45(2) . . . .
C264 C265 N41 Co6 45(2) . . . .
C266 C265 N41 Co6 -121.5(16) . . . .
C271 C270 N42 C269 0(2) . . . .
C271 C270 N42 Co6 165.7(13) . . . .
C273 C269 N42 C270 0(2) . . . .
C268 C269 N42 C270 -177.8(15) . . . .
C273 C269 N42 Co6 -167.5(14) . . . .
C268 C269 N42 Co6 14.7(18) . . . .
C274 C275 N43 C276 -2(3) . . . .
C274 C275 N43 Co7 162.5(14) . . . .
C279 C276 N43 C275 -176.9(18) . . . .
C277 C276 N43 C275 2(3) . . . .
C279 C276 N43 Co7 16(2) . . . .
C277 C276 N43 Co7 -165.1(15) . . . .
C276 C279 N44 C280 -177(2) . . . .
C276 C279 N44 Co7 -11(3) . . . .
C281 C280 N44 C279 -136(2) . . . .
C285 C280 N44 C279 45(3) . . . .
C281 C280 N44 Co7 61(3) . . . .
C285 C280 N44 Co7 -117(2) . . . .
C295 C294 N45 C291 -173.1(16) . . . .
C295 C294 N45 Co6 -11(2) . . . .
C290 C291 N45 C294 -138.0(18) . . . .
C292 C291 N45 C294 39(2) . . . .
C290 C291 N45 Co6 62(2) . . . .
C292 C291 N45 Co6 -121.1(15) . . . .
C297 C296 N46 C295 -13(3) . . . .
C297 C296 N46 Co6 166.6(15) . . . .
C299 C295 N46 C296 9(3) . . . .
C294 C295 N46 C296 -175.3(16) . . . .
C299 C295 N46 Co6 -170.2(16) . . . .
C294 C295 N46 Co6 5(2) . . . .
C303 C302 N47 C301 3(3) . . . .
C305 C302 N47 C301 -175.9(16) . . . .
C303 C302 N47 Co10 -169.2(15) . . . .
C305 C302 N47 Co10 12(2) . . . .
C300 C301 N47 C302 1(3) . . . .
C300 C301 N47 Co10 171.6(12) . . . .
C302 C305 N48 C306 -175.2(17) . . . .
C302 C305 N48 Co10 -13(2) . . . .
C311 C306 N48 C305 46(3) . . . .
C307 C306 N48 C305 -149(2) . . . .
C311 C306 N48 Co10 -113(2) . . . .
C307 C306 N48 Co10 51(2) . . . .
C316 C317 N49 C320 44(2) . . . .
C318 C317 N49 C320 -139.1(17) . . . .
C316 C317 N49 Co7 -122.0(16) . . . .
C318 C317 N49 Co7 55(2) . . . .
C321 C320 N49 C317 -174.6(15) . . . .
C321 C320 N49 Co7 -7(2) . . . .
C323 C322 N50 C321 -3(3) . . . .
C323 C322 N50 Co7 164.5(15) . . . .
C320 C321 N50 C322 -172.1(17) . . . .
C325 C321 N50 C322 2(3) . . . .
C320 C321 N50 Co7 18(2) . . . .
C325 C321 N50 Co7 -167.7(15) . . . .
C329 C328 N51 C327 13(4) . . . .
C331 C328 N51 C327 169(2) . . . .
C329 C328 N51 Co8 -161(2) . . . .
C331 C328 N51 Co8 -5(3) . . . .
C326 C327 N51 C328 -9(4) . . . .
C326 C327 N51 Co8 164.3(19) . . . .
C328 C331 N52 C332 178.9(19) . . . .
C328 C331 N52 Co8 -22(3) . . . .
C333 C332 N52 C331 38(2) . . . .
C337 C332 N52 C331 -145(2) . . . .
C333 C332 N52 Co8 -118.7(15) . . . .
C337 C332 N52 Co8 58.4(19) . . . .
C347 C346 N53 C343 -177.0(15) . . . .
C347 C346 N53 Co8 -10.8(19) . . . .
C344 C343 N53 C346 -143.6(18) . . . .
C342 C343 N53 C346 37(3) . . . .
C344 C343 N53 Co8 53(2) . . . .
C342 C343 N53 Co8 -126.7(17) . . . .
C352 C353 N55 C354 -5(3) . . . .
C352 C353 N55 Co9 163.4(14) . . . .
C355 C354 N55 C353 6(3) . . . .
C357 C354 N55 C353 179.9(18) . . . .
C355 C354 N55 Co9 -163.9(17) . . . .
C357 C354 N55 Co9 10(2) . . . .
C354 C357 N56 C358 179.4(18) . . . .
C354 C357 N56 Co9 -14(3) . . . .
C359 C358 N56 C357 44(2) . . . .
C363 C358 N56 C357 -137.5(19) . . . .
C359 C358 N56 Co9 -120.4(13) . . . .
C363 C358 N56 Co9 58.4(18) . . . .
C373 C372 N57 C369 -174.3(18) . . . .
C373 C372 N57 Co9 -11(3) . . . .
C368 C369 N57 C372 40(2) . . . .
C370 C369 N57 C372 -139.6(18) . . . .
C368 C369 N57 Co9 -121.2(11) . . . .
C370 C369 N57 Co9 59.4(15) . . . .
C375 C374 N58 C373 -1(2) . . . .
C375 C374 N58 Co9 167.3(13) . . . .
C377 C373 N58 C374 0(3) . . . .
C372 C373 N58 C374 -175.9(17) . . . .
C377 C373 N58 Co9 -169.9(17) . . . .
C372 C373 N58 Co9 14(2) . . . .
C380 C383 N60 C384 -173(2) . . . .
C380 C383 N60 Co10 -9.1(8) . . . .
C385 C384 N60 C383 36(3) . . . .
C389 C384 N60 C383 -139.5(16) . . . .
C385 C384 N60 Co10 -125.9(16) . . . .
C389 C384 N60 Co10 59(2) . . . .
O700 S700 C700 F701 179.3 . . . .
O702 S700 C700 F701 58.7 . . . .
O701 S700 C700 F701 -61.3 . . . .
O700 S700 C700 F702 -59.9 . . . .
O702 S700 C700 F702 179.5 . . . .
O701 S700 C700 F702 59.5 . . . .
O700 S700 C700 F700 59.9 . . . .
O702 S700 C700 F700 -60.7 . . . .
O701 S700 C700 F700 179.3 . . . .
C35 N6 Co1 N10 -110.1(12) . . . .
C36 N6 Co1 N10 77.7(14) . . . .
C35 N6 Co1 N2 26(4) . . . .
C36 N6 Co1 N2 -147(3) . . . .
C35 N6 Co1 N9 171.8(11) . . . .
C36 N6 Co1 N9 -0.4(14) . . . .
C35 N6 Co1 N1 68.0(12) . . . .
C36 N6 Co1 N1 -104.2(14) . . . .
C35 N6 Co1 N5 -12.3(11) . . . .
C36 N6 Co1 N5 175.5(15) . . . .
C62 N10 Co1 N6 77.1(12) . . . .
C61 N10 Co1 N6 -94.0(10) . . . .
C62 N10 Co1 N2 -96.4(12) . . . .
C61 N10 Co1 N2 92.5(10) . . . .
C62 N10 Co1 N9 176.8(12) . . . .
C61 N10 Co1 N9 5.7(10) . . . .
C62 N10 Co1 N1 -78(7) . . . .
C61 N10 Co1 N1 111(6) . . . .
C62 N10 Co1 N5 0.6(12) . . . .
C61 N10 Co1 N5 -170.5(10) . . . .
C10 N2 Co1 N6 -134(3) . . . .
C9 N2 Co1 N6 34(4) . . . .
C10 N2 Co1 N10 1.4(14) . . . .
C9 N2 Co1 N10 168.8(12) . . . .
C10 N2 Co1 N9 79.7(14) . . . .
C9 N2 Co1 N9 -112.9(12) . . . .
C10 N2 Co1 N1 -177.1(15) . . . .
C9 N2 Co1 N1 -9.7(12) . . . .
C10 N2 Co1 N5 -96.7(14) . . . .
C9 N2 Co1 N5 70.7(12) . . . .
C60 N9 Co1 N6 83.2(13) . . . .
C57 N9 Co1 N6 -97.3(15) . . . .
C60 N9 Co1 N10 -2.7(12) . . . .
C57 N9 Co1 N10 176.7(15) . . . .
C60 N9 Co1 N2 -101.9(13) . . . .
C57 N9 Co1 N2 77.6(15) . . . .
C60 N9 Co1 N1 -178.2(12) . . . .
C57 N9 Co1 N1 1.3(15) . . . .
C60 N9 Co1 N5 39(6) . . . .
C57 N9 Co1 N5 -142(5) . . . .
C8 N1 Co1 N6 -164.0(12) . . . .
C5 N1 Co1 N6 4.4(13) . . . .
C8 N1 Co1 N10 -9(7) . . . .
C5 N1 Co1 N10 159(6) . . . .
C8 N1 Co1 N2 9.6(12) . . . .
C5 N1 Co1 N2 177.9(13) . . . .
C8 N1 Co1 N9 95.2(13) . . . .
C5 N1 Co1 N9 -96.4(13) . . . .
C8 N1 Co1 N5 -88.2(13) . . . .
C5 N1 Co1 N5 80.1(13) . . . .
C34 N5 Co1 N6 11.4(12) . . . .
C31 N5 Co1 N6 177.3(14) . . . .
C34 N5 Co1 N10 97.5(12) . . . .
C31 N5 Co1 N10 -96.6(13) . . . .
C34 N5 Co1 N2 -162.9(12) . . . .
C31 N5 Co1 N2 3.0(14) . . . .
C34 N5 Co1 N9 57(6) . . . .
C31 N5 Co1 N9 -137(5) . . . .
C34 N5 Co1 N1 -87.0(12) . . . .
C31 N5 Co1 N1 78.9(13) . . . .
C86 N13 Co2 N18 -10(7) . . . .
C83 N13 Co2 N18 160(5) . . . .
C86 N13 Co2 N3 -163.7(14) . . . .
C83 N13 Co2 N3 5.7(10) . . . .
C86 N13 Co2 N17 95.5(14) . . . .
C83 N13 Co2 N17 -95.2(10) . . . .
C86 N13 Co2 N14 10.7(14) . . . .
C83 N13 Co2 N14 -180(100) . . . .
C86 N13 Co2 N4 -87.7(14) . . . .
C83 N13 Co2 N4 81.7(9) . . . .
C114 N18 Co2 N13 -78(6) . . . .
C113 N18 Co2 N13 111(6) . . . .
C114 N18 Co2 N3 75.8(12) . . . .
C113 N18 Co2 N3 -95.0(10) . . . .
C114 N18 Co2 N17 175.4(13) . . . .
C113 N18 Co2 N17 4.6(10) . . . .
C114 N18 Co2 N14 -98.4(12) . . . .
C113 N18 Co2 N14 90.9(10) . . . .
C114 N18 Co2 N4 -1.0(12) . . . .
C113 N18 Co2 N4 -171.7(10) . . . .
C15 N3 Co2 N13 -103.9(12) . . . .
C16 N3 Co2 N13 64.2(10) . . . .
C15 N3 Co2 N18 78.3(12) . . . .
C16 N3 Co2 N18 -113.6(10) . . . .
C15 N3 Co2 N17 1.5(12) . . . .
C16 N3 Co2 N17 169.7(10) . . . .
C15 N3 Co2 N14 -136(3) . . . .
C16 N3 Co2 N14 33(3) . . . .
C15 N3 Co2 N4 175.9(12) . . . .
C16 N3 Co2 N4 -16.0(10) . . . .
C112 N17 Co2 N13 -176.1(12) . . . .
C109 N17 Co2 N13 2.6(15) . . . .
C112 N17 Co2 N18 -1.1(12) . . . .
C109 N17 Co2 N18 177.6(15) . . . .
C112 N17 Co2 N3 86.8(12) . . . .
C109 N17 Co2 N3 -94.5(14) . . . .
C112 N17 Co2 N14 -100.3(12) . . . .
C109 N17 Co2 N14 78.5(14) . . . .
C112 N17 Co2 N4 32(5) . . . .
C109 N17 Co2 N4 -149(4) . . . .
C88 N14 Co2 N13 -175.9(12) . . . .
C87 N14 Co2 N13 -7.8(12) . . . .
C88 N14 Co2 N18 2.4(13) . . . .
C87 N14 Co2 N18 170.4(12) . . . .
C88 N14 Co2 N3 -143(2) . . . .
C87 N14 Co2 N3 25(3) . . . .
C88 N14 Co2 N17 78.9(12) . . . .
C87 N14 Co2 N17 -113.1(12) . . . .
C88 N14 Co2 N4 -96.1(12) . . . .
C87 N14 Co2 N4 71.9(12) . . . .
C19 N4 Co2 N13 -85.6(11) . . . .
C20 N4 Co2 N13 83.5(12) . . . .
C19 N4 Co2 N18 99.4(11) . . . .
C20 N4 Co2 N18 -91.5(12) . . . .
C19 N4 Co2 N3 11.0(10) . . . .
C20 N4 Co2 N3 -180(100) . . . .
C19 N4 Co2 N17 67(5) . . . .
C20 N4 Co2 N17 -124(4) . . . .
C19 N4 Co2 N14 -161.2(10) . . . .
C20 N4 Co2 N14 7.9(13) . . . .
C166 N26 Co3 N22 -93.0(12) . . . .
C165 N26 Co3 N22 95.1(10) . . . .
C166 N26 Co3 N15 79.2(13) . . . .
C165 N26 Co3 N15 -92.7(10) . . . .
C166 N26 Co3 N25 176.0(13) . . . .
C165 N26 Co3 N25 4.2(10) . . . .
C166 N26 Co3 N21 -47(7) . . . .
C165 N26 Co3 N21 142(6) . . . .
C166 N26 Co3 N16 1.7(13) . . . .
C165 N26 Co3 N16 -170.2(10) . . . .
C140 N22 Co3 N26 -3.0(6) . . . .
C139 N22 Co3 N26 161.6(5) . . . .
C140 N22 Co3 N15 -147.4(16) . . . .
C139 N22 Co3 N15 17.3(19) . . . .
C140 N22 Co3 N25 75.6(6) . . . .
C139 N22 Co3 N25 -119.7(5) . . . .
C140 N22 Co3 N21 -179.0(12) . . . .
C139 N22 Co3 N21 -15.1(6) . . . .
C140 N22 Co3 N16 -99.4(6) . . . .
C139 N22 Co3 N16 65.3(5) . . . .
C93 N15 Co3 N26 80.2(13) . . . .
C94 N15 Co3 N26 -108.5(9) . . . .
C93 N15 Co3 N22 -134.7(17) . . . .
C94 N15 Co3 N22 37(2) . . . .
C93 N15 Co3 N25 1.9(13) . . . .
C94 N15 Co3 N25 173.2(9) . . . .
C93 N15 Co3 N21 -103.4(13) . . . .
C94 N15 Co3 N21 67.9(10) . . . .
C93 N15 Co3 N16 175.8(13) . . . .
C94 N15 Co3 N16 -12.9(9) . . . .
C164 N25 Co3 N26 -2.8(10) . . . .
C161 N25 Co3 N26 179.0(12) . . . .
C164 N25 Co3 N22 -103.0(10) . . . .
C161 N25 Co3 N22 78.9(11) . . . .
C164 N25 Co3 N15 86.3(11) . . . .
C161 N25 Co3 N15 -91.9(11) . . . .
C164 N25 Co3 N21 -179.8(10) . . . .
C161 N25 Co3 N21 2.1(12) . . . .
C164 N25 Co3 N16 40(4) . . . .
C161 N25 Co3 N16 -138(3) . . . .
C138 N21 Co3 N26 -32(7) . . . .
C135 N21 Co3 N26 136(6) . . . .
C138 N21 Co3 N22 15.3(12) . . . .
C135 N21 Co3 N22 -177.1(13) . . . .
C138 N21 Co3 N15 -157.5(13) . . . .
C135 N21 Co3 N15 10.1(13) . . . .
C138 N21 Co3 N25 104.9(13) . . . .
C135 N21 Co3 N25 -87.5(13) . . . .
C138 N21 Co3 N16 -80.4(13) . . . .
C135 N21 Co3 N16 87.2(13) . . . .
C97 N16 Co3 N26 101.2(10) . . . .
C98 N16 Co3 N26 -95.6(13) . . . .
C97 N16 Co3 N22 -157.8(10) . . . .
C98 N16 Co3 N22 5.3(13) . . . .
C97 N16 Co3 N15 11.9(10) . . . .
C98 N16 Co3 N15 175.1(13) . . . .
C97 N16 Co3 N25 59(4) . . . .
C98 N16 Co3 N25 -138(3) . . . .
C97 N16 Co3 N21 -82.1(11) . . . .
C98 N16 Co3 N21 81.1(13) . . . .
C192 N30 Co4 N23 -144(2) . . . .
C191 N30 Co4 N23 21(3) . . . .
C192 N30 Co4 N34 -2.4(14) . . . .
C191 N30 Co4 N34 162.7(10) . . . .
C192 N30 Co4 N29 -176.2(14) . . . .
C191 N30 Co4 N29 -11.1(11) . . . .
C192 N30 Co4 N33 73.9(13) . . . .
C191 N30 Co4 N33 -121.0(11) . . . .
C192 N30 Co4 N24 -97.6(13) . . . .
C191 N30 Co4 N24 67.5(11) . . . .
C145 N23 Co4 N30 -133(2) . . . .
C146 N23 Co4 N30 31(3) . . . .
C145 N23 Co4 N34 84.1(12) . . . .
C146 N23 Co4 N34 -111.7(10) . . . .
C145 N23 Co4 N29 -101.9(13) . . . .
C146 N23 Co4 N29 62.3(10) . . . .
C145 N23 Co4 N33 8.0(13) . . . .
C146 N23 Co4 N33 172.2(10) . . . .
C145 N23 Co4 N24 179.1(13) . . . .
C146 N23 Co4 N24 -16.6(10) . . . .
C217 N34 Co4 N30 96.7(10) . . . .
C218 N34 Co4 N30 -96.3(11) . . . .
C217 N34 Co4 N23 -90.9(10) . . . .
C218 N34 Co4 N23 76.1(11) . . . .
C217 N34 Co4 N29 -175(54) . . . .
C218 N34 Co4 N29 -8(5) . . . .
C217 N34 Co4 N33 11.6(9) . . . .
C218 N34 Co4 N33 178.6(12) . . . .
C217 N34 Co4 N24 -168.6(9) . . . .
C218 N34 Co4 N24 -1.6(12) . . . .
C190 N29 Co4 N30 8.7(12) . . . .
C187 N29 Co4 N30 175.9(13) . . . .
C190 N29 Co4 N23 -164.7(13) . . . .
C187 N29 Co4 N23 2.5(13) . . . .
C190 N29 Co4 N34 -81(4) . . . .
C187 N29 Co4 N34 86(4) . . . .
C190 N29 Co4 N33 92.3(13) . . . .
C187 N29 Co4 N33 -100.5(12) . . . .
C190 N29 Co4 N24 -87.4(13) . . . .
C187 N29 Co4 N24 79.7(13) . . . .
C216 N33 Co4 N30 -109.4(11) . . . .
C213 N33 Co4 N30 63.9(13) . . . .
C216 N33 Co4 N23 78.3(11) . . . .
C213 N33 Co4 N23 -108.4(13) . . . .
C216 N33 Co4 N34 -5.9(10) . . . .
C213 N33 Co4 N34 167.3(13) . . . .
C216 N33 Co4 N29 174.8(10) . . . .
C213 N33 Co4 N29 -11.9(14) . . . .
C216 N33 Co4 N24 -7(4) . . . .
C213 N33 Co4 N24 166(3) . . . .
C149 N24 Co4 N30 -157.5(11) . . . .
C150 N24 Co4 N30 8.3(12) . . . .
C149 N24 Co4 N23 13.4(11) . . . .
C150 N24 Co4 N23 179.2(13) . . . .
C149 N24 Co4 N34 99.5(11) . . . .
C150 N24 Co4 N34 -94.7(12) . . . .
C149 N24 Co4 N29 -81.2(11) . . . .
C150 N24 Co4 N29 84.6(12) . . . .
C149 N24 Co4 N33 101(3) . . . .
C150 N24 Co4 N33 -94(3) . . . .
C41 N7 Co5 N38 -0.1(17) . . . .
C42 N7 Co5 N38 166.2(14) . . . .
C41 N7 Co5 N37 78.3(16) . . . .
C42 N7 Co5 N37 -115.4(14) . . . .
C41 N7 Co5 N8 -179.4(15) . . . .
C42 N7 Co5 N8 -13.1(14) . . . .
C41 N7 Co5 N32 -99.1(16) . . . .
C42 N7 Co5 N32 67.1(14) . . . .
C41 N7 Co5 N31 -139(2) . . . .
C42 N7 Co5 N31 27(3) . . . .
C244 N38 Co5 N7 -95.7(14) . . . .
C243 N38 Co5 N7 94.4(11) . . . .
C244 N38 Co5 N37 171.9(15) . . . .
C243 N38 Co5 N37 1.9(11) . . . .
C244 N38 Co5 N8 -54(42) . . . .
C243 N38 Co5 N8 136(53) . . . .
C244 N38 Co5 N32 0.3(15) . . . .
C243 N38 Co5 N32 -169.7(11) . . . .
C244 N38 Co5 N31 75.5(14) . . . .
C243 N38 Co5 N31 -94.4(11) . . . .
C242 N37 Co5 N7 -100.6(13) . . . .
C239 N37 Co5 N7 76.1(15) . . . .
C242 N37 Co5 N38 -1.2(12) . . . .
C239 N37 Co5 N38 175.6(16) . . . .
C242 N37 Co5 N8 179.7(12) . . . .
C239 N37 Co5 N8 -3.7(16) . . . .
C242 N37 Co5 N32 63(4) . . . .
C239 N37 Co5 N32 -120(3) . . . .
C242 N37 Co5 N31 87.6(13) . . . .
C239 N37 Co5 N31 -95.6(15) . . . .
C45 N8 Co5 N7 14.1(14) . . . .
C46 N8 Co5 N7 -179.9(17) . . . .
C45 N8 Co5 N38 -28(42) . . . .
C46 N8 Co5 N38 138(62) . . . .
C45 N8 Co5 N37 106.3(15) . . . .
C46 N8 Co5 N37 -87.8(16) . . . .
C45 N8 Co5 N32 -82.1(15) . . . .
C46 N8 Co5 N32 83.8(16) . . . .
C45 N8 Co5 N31 -157.2(15) . . . .
C46 N8 Co5 N31 8.7(16) . . . .
C201 N32 Co5 N7 -163.1(13) . . . .
C202 N32 Co5 N7 7.8(15) . . . .
C201 N32 Co5 N38 96.0(13) . . . .
C202 N32 Co5 N38 -93.1(14) . . . .
C201 N32 Co5 N37 33(4) . . . .
C202 N32 Co5 N37 -156(3) . . . .
C201 N32 Co5 N8 -84.9(14) . . . .
C202 N32 Co5 N8 86.0(15) . . . .
C201 N32 Co5 N31 7.9(13) . . . .
C202 N32 Co5 N31 178.8(15) . . . .
C198 N31 Co5 N7 29(3) . . . .
C197 N31 Co5 N7 -139(2) . . . .
C198 N31 Co5 N38 -110.9(13) . . . .
C197 N31 Co5 N38 81.1(14) . . . .
C198 N31 Co5 N37 171.3(13) . . . .
C197 N31 Co5 N37 3.4(14) . . . .
C198 N31 Co5 N8 68.2(14) . . . .
C197 N31 Co5 N8 -99.7(14) . . . .
C198 N31 Co5 N32 -12.6(13) . . . .
C197 N31 Co5 N32 179.5(14) . . . .
C68 N11 Co6 N46 94.6(10) . . . .
C67 N11 Co6 N46 -94.8(13) . . . .
C68 N11 Co6 N12 2.4(10) . . . .
C67 N11 Co6 N12 173.1(13) . . . .
C68 N11 Co6 N42 -97.0(10) . . . .
C67 N11 Co6 N42 73.6(13) . . . .
C68 N11 Co6 N45 138(9) . . . .
C67 N11 Co6 N45 -51(10) . . . .
C68 N11 Co6 N41 -173.9(10) . . . .
C67 N11 Co6 N41 -3.3(13) . . . .
C296 N46 Co6 N11 -9.8(17) . . . .
C295 N46 Co6 N11 169.7(13) . . . .
C296 N46 Co6 N12 68.1(17) . . . .
C295 N46 Co6 N12 -112.4(13) . . . .
C296 N46 Co6 N42 -137.2(19) . . . .
C295 N46 Co6 N42 42(3) . . . .
C296 N46 Co6 N45 172.4(17) . . . .
C295 N46 Co6 N45 -8.1(13) . . . .
C296 N46 Co6 N41 -106.6(17) . . . .
C295 N46 Co6 N41 72.8(13) . . . .
C71 N12 Co6 N11 0.7(14) . . . .
C72 N12 Co6 N11 -177.0(19) . . . .
C71 N12 Co6 N46 -97.2(15) . . . .
C72 N12 Co6 N46 85.1(18) . . . .
C71 N12 Co6 N42 89.2(15) . . . .
C72 N12 Co6 N42 -88.6(18) . . . .
C71 N12 Co6 N45 -177.1(14) . . . .
C72 N12 Co6 N45 5.2(19) . . . .
C71 N12 Co6 N41 33(6) . . . .
C72 N12 Co6 N41 -145(4) . . . .
C270 N42 Co6 N11 82.4(14) . . . .
C269 N42 Co6 N11 -111.6(11) . . . .
C270 N42 Co6 N46 -149(2) . . . .
C269 N42 Co6 N46 17(3) . . . .
C270 N42 Co6 N12 5.0(14) . . . .
C269 N42 Co6 N12 171.0(10) . . . .
C270 N42 Co6 N45 -100.2(14) . . . .
C269 N42 Co6 N45 65.8(11) . . . .
C270 N42 Co6 N41 179.2(15) . . . .
C269 N42 Co6 N41 -14.9(10) . . . .
C294 N45 Co6 N11 -34(10) . . . .
C291 N45 Co6 N11 128(9) . . . .
C294 N45 Co6 N46 10.3(12) . . . .
C291 N45 Co6 N46 172.0(14) . . . .
C294 N45 Co6 N12 101.5(13) . . . .
C291 N45 Co6 N12 -96.8(14) . . . .
C294 N45 Co6 N42 -158.5(12) . . . .
C291 N45 Co6 N42 3.2(13) . . . .
C294 N45 Co6 N41 -81.9(12) . . . .
C291 N45 Co6 N41 79.8(13) . . . .
C268 N41 Co6 N11 102.5(11) . . . .
C265 N41 Co6 N11 -90.3(13) . . . .
C268 N41 Co6 N46 -158.9(11) . . . .
C265 N41 Co6 N46 8.3(13) . . . .
C268 N41 Co6 N12 71(5) . . . .
C265 N41 Co6 N12 -122(5) . . . .
C268 N41 Co6 N42 13.5(11) . . . .
C265 N41 Co6 N42 -179.4(15) . . . .
C268 N41 Co6 N45 -79.9(11) . . . .
C265 N41 Co6 N45 87.4(13) . . . .
C275 N43 Co7 N19 -1.1(18) . . . .
C276 N43 Co7 N19 164.4(12) . . . .
C275 N43 Co7 N20 75.1(17) . . . .
C276 N43 Co7 N20 -119.4(13) . . . .
C275 N43 Co7 N44 178.3(18) . . . .
C276 N43 Co7 N44 -16.2(12) . . . .
C275 N43 Co7 N50 -135(2) . . . .
C276 N43 Co7 N50 31(3) . . . .
C275 N43 Co7 N49 -98.3(17) . . . .
C276 N43 Co7 N49 67.2(12) . . . .
C120 N19 Co7 N43 91.7(12) . . . .
C119 N19 Co7 N43 -91.2(13) . . . .
C120 N19 Co7 N20 2.7(11) . . . .
C119 N19 Co7 N20 179.9(13) . . . .
C120 N19 Co7 N44 55(47) . . . .
C119 N19 Co7 N44 -128(60) . . . .
C120 N19 Co7 N50 -99.4(11) . . . .
C119 N19 Co7 N50 77.8(13) . . . .
C120 N19 Co7 N49 -177.4(11) . . . .
C119 N19 Co7 N49 -0.3(13) . . . .
C123 N20 Co7 N43 -97.6(16) . . . .
C124 N20 Co7 N43 63.6(13) . . . .
C123 N20 Co7 N19 3.5(15) . . . .
C124 N20 Co7 N19 164.7(15) . . . .
C123 N20 Co7 N44 -175.7(15) . . . .
C124 N20 Co7 N44 -14.5(15) . . . .
C123 N20 Co7 N50 90.2(16) . . . .
C124 N20 Co7 N50 -108.6(13) . . . .
C123 N20 Co7 N49 2(7) . . . .
C124 N20 Co7 N49 163(5) . . . .
C279 N44 Co7 N43 14.7(15) . . . .
C280 N44 Co7 N43 179.0(19) . . . .
C279 N44 Co7 N19 52(47) . . . .
C280 N44 Co7 N19 -144(80) . . . .
C279 N44 Co7 N20 103.5(16) . . . .
C280 N44 Co7 N20 -92.1(19) . . . .
C279 N44 Co7 N50 -154.2(16) . . . .
C280 N44 Co7 N50 10.2(19) . . . .
C279 N44 Co7 N49 -76.2(16) . . . .
C280 N44 Co7 N49 88.2(19) . . . .
C322 N50 Co7 N43 -147(2) . . . .
C321 N50 Co7 N43 22(3) . . . .
C322 N50 Co7 N19 78.5(16) . . . .
C321 N50 Co7 N19 -112.9(12) . . . .
C322 N50 Co7 N20 2.8(16) . . . .
C321 N50 Co7 N20 171.3(12) . . . .
C322 N50 Co7 N44 -101.0(16) . . . .
C321 N50 Co7 N44 67.5(12) . . . .
C322 N50 Co7 N49 175.9(16) . . . .
C321 N50 Co7 N49 -15.6(12) . . . .
C317 N49 Co7 N43 7.7(14) . . . .
C320 N49 Co7 N43 -158.6(12) . . . .
C317 N49 Co7 N19 -93.5(14) . . . .
C320 N49 Co7 N19 100.2(12) . . . .
C317 N49 Co7 N20 -92(6) . . . .
C320 N49 Co7 N20 102(6) . . . .
C317 N49 Co7 N44 85.7(14) . . . .
C320 N49 Co7 N44 -80.6(12) . . . .
C317 N49 Co7 N50 178.4(14) . . . .
C320 N49 Co7 N50 12.1(11) . . . .
C328 N51 Co8 N27 174.6(18) . . . .
C327 N51 Co8 N27 1(2) . . . .
C328 N51 Co8 N54 24(5) . . . .
C327 N51 Co8 N54 -150(3) . . . .
C328 N51 Co8 N28 -108.2(19) . . . .
C327 N51 Co8 N28 78(2) . . . .
C328 N51 Co8 N53 75.1(19) . . . .
C327 N51 Co8 N53 -98(2) . . . .
C328 N51 Co8 N52 -5.0(18) . . . .
C327 N51 Co8 N52 -178(2) . . . .
C172 N27 Co8 N51 93.5(12) . . . .
C171 N27 Co8 N51 -98.7(14) . . . .
C172 N27 Co8 N54 -91.6(12) . . . .
C171 N27 Co8 N54 76.2(14) . . . .
C172 N27 Co8 N28 7.3(11) . . . .
C171 N27 Co8 N28 175.2(15) . . . .
C172 N27 Co8 N53 -170.0(11) . . . .
C171 N27 Co8 N53 -2.2(14) . . . .
C172 N27 Co8 N52 102(15) . . . .
C171 N27 Co8 N52 -91(15) . . . .
C348 N54 Co8 N51 -130(3) . . . .
C347 N54 Co8 N51 38(4) . . . .
C348 N54 Co8 N27 78.4(8) . . . .
C347 N54 Co8 N27 -113.4(6) . . . .
C348 N54 Co8 N28 0.9(8) . . . .
C347 N54 Co8 N28 169.1(6) . . . .
C348 N54 Co8 N53 177.1(8) . . . .
C347 N54 Co8 N53 -14.7(6) . . . .
C348 N54 Co8 N52 -102.2(8) . . . .
C347 N54 Co8 N52 66.0(7) . . . .
C175 N28 Co8 N51 -103.6(12) . . . .
C176 N28 Co8 N51 67.9(15) . . . .
C175 N28 Co8 N27 -3.0(12) . . . .
C176 N28 Co8 N27 168.4(16) . . . .
C175 N28 Co8 N54 84.3(12) . . . .
C176 N28 Co8 N54 -104.3(15) . . . .
C175 N28 Co8 N53 31(8) . . . .
C176 N28 Co8 N53 -157(7) . . . .
C175 N28 Co8 N52 179.7(13) . . . .
C176 N28 Co8 N52 -8.9(16) . . . .
C346 N53 Co8 N51 -158.2(11) . . . .
C343 N53 Co8 N51 6.9(15) . . . .
C346 N53 Co8 N27 101.0(12) . . . .
C343 N53 Co8 N27 -94.0(15) . . . .
C346 N53 Co8 N54 13.5(11) . . . .
C343 N53 Co8 N54 178.6(15) . . . .
C346 N53 Co8 N28 67(8) . . . .
C343 N53 Co8 N28 -128(7) . . . .
C346 N53 Co8 N52 -81.7(12) . . . .
C343 N53 Co8 N52 83.4(15) . . . .
C331 N52 Co8 N51 15.3(17) . . . .
C332 N52 Co8 N51 173.6(19) . . . .
C331 N52 Co8 N27 7(16) . . . .
C332 N52 Co8 N27 165(50) . . . .
C331 N52 Co8 N54 -159.7(17) . . . .
C332 N52 Co8 N54 -1.4(17) . . . .
C331 N52 Co8 N28 100.8(18) . . . .
C332 N52 Co8 N28 -101.0(17) . . . .
C331 N52 Co8 N53 -81.7(18) . . . .
C332 N52 Co8 N53 76.6(17) . . . .
C223 N35 Co9 N55 -92.5(14) . . . .
C224 N35 Co9 N55 94.0(12) . . . .
C223 N35 Co9 N56 7(58) . . . .
C224 N35 Co9 N56 -166(100) . . . .
C223 N35 Co9 N58 78.1(14) . . . .
C224 N35 Co9 N58 -95.3(12) . . . .
C223 N35 Co9 N36 176.4(15) . . . .
C224 N35 Co9 N36 2.9(11) . . . .
C223 N35 Co9 N57 2.3(15) . . . .
C224 N35 Co9 N57 -171.2(12) . . . .
C353 N55 Co9 N35 -2.7(17) . . . .
C354 N55 Co9 N35 166.2(12) . . . .
C353 N55 Co9 N56 178.0(17) . . . .
C354 N55 Co9 N56 -13.0(13) . . . .
C353 N55 Co9 N58 -134(2) . . . .
C354 N55 Co9 N58 35(3) . . . .
C353 N55 Co9 N36 75.2(16) . . . .
C354 N55 Co9 N36 -115.9(13) . . . .
C353 N55 Co9 N57 -100.6(16) . . . .
C354 N55 Co9 N57 68.3(13) . . . .
C357 N56 Co9 N35 -85(63) . . . .
C358 N56 Co9 N35 80(58) . . . .
C357 N56 Co9 N55 14.7(16) . . . .
C358 N56 Co9 N55 -179.8(14) . . . .
C357 N56 Co9 N58 -156.0(17) . . . .
C358 N56 Co9 N58 9.5(15) . . . .
C357 N56 Co9 N36 105.7(17) . . . .
C358 N56 Co9 N36 -88.8(15) . . . .
C357 N56 Co9 N57 -80.1(17) . . . .
C358 N56 Co9 N57 85.4(15) . . . .
C374 N58 Co9 N35 78.7(15) . . . .
C373 N58 Co9 N35 -112.5(12) . . . .
C374 N58 Co9 N55 -149(2) . . . .
C373 N58 Co9 N55 20(3) . . . .
C374 N58 Co9 N56 -102.1(15) . . . .
C373 N58 Co9 N56 66.7(13) . . . .
C374 N58 Co9 N36 1.6(15) . . . .
C373 N58 Co9 N36 170.4(12) . . . .
C374 N58 Co9 N57 176.6(15) . . . .
C373 N58 Co9 N57 -14.6(12) . . . .
C227 N36 Co9 N35 -4.4(14) . . . .
C228 N36 Co9 N35 -179.0(15) . . . .
C227 N36 Co9 N55 -104.5(15) . . . .
C228 N36 Co9 N55 80.8(16) . . . .
C227 N36 Co9 N56 175.5(15) . . . .
C228 N36 Co9 N56 0.8(18) . . . .
C227 N36 Co9 N58 81.6(15) . . . .
C228 N36 Co9 N58 -93.1(16) . . . .
C227 N36 Co9 N57 43(5) . . . .
C228 N36 Co9 N57 -131(4) . . . .
C372 N57 Co9 N35 99.7(15) . . . .
C369 N57 Co9 N35 -97.1(13) . . . .
C372 N57 Co9 N55 -159.2(15) . . . .
C369 N57 Co9 N55 4.0(13) . . . .
C372 N57 Co9 N56 -80.3(15) . . . .
C369 N57 Co9 N56 83.0(13) . . . .
C372 N57 Co9 N58 13.8(14) . . . .
C369 N57 Co9 N58 177.0(13) . . . .
C372 N57 Co9 N36 53(5) . . . .
C369 N57 Co9 N36 -144(4) . . . .
C380 N59 Co10 N40 -113.7(7) . . . .
C379 N59 Co10 N40 78.4(9) . . . .
C380 N59 Co10 N47 33(3) . . . .
C379 N59 Co10 N47 -135(3) . . . .
C380 N59 Co10 N39 169.6(7) . . . .
C379 N59 Co10 N39 1.8(10) . . . .
C380 N59 Co10 N60 -10.4(9) . . . .
C379 N59 Co10 N60 -178.3(11) . . . .
C380 N59 Co10 N48 72.4(7) . . . .
C379 N59 Co10 N48 -95.5(9) . . . .
C253 N40 Co10 N59 -105.0(17) . . . .
C259 N40 Co10 N59 49.4(17) . . . .
C253 N40 Co10 N47 81.5(18) . . . .
C259 N40 Co10 N47 -124.1(17) . . . .
C253 N40 Co10 N39 -4.9(16) . . . .
C259 N40 Co10 N39 149.5(18) . . . .
C253 N40 Co10 N60 176.4(17) . . . .
C259 N40 Co10 N60 -29.2(18) . . . .
C253 N40 Co10 N48 24(7) . . . .
C259 N40 Co10 N48 179(100) . . . .
C302 N47 Co10 N59 27(3) . . . .
C301 N47 Co10 N59 -145(3) . . . .
C302 N47 Co10 N40 173.2(13) . . . .
C301 N47 Co10 N40 1.6(15) . . . .
C302 N47 Co10 N39 -110.5(14) . . . .
C301 N47 Co10 N39 77.9(14) . . . .
C302 N47 Co10 N60 69.4(14) . . . .
C301 N47 Co10 N60 -102.2(15) . . . .
C302 N47 Co10 N48 -13.7(13) . . . .
C301 N47 Co10 N48 174.7(15) . . . .
C249 N39 Co10 N59 -94.7(15) . . . .
C250 N39 Co10 N59 95.2(12) . . . .
C249 N39 Co10 N40 177.3(16) . . . .
C250 N39 Co10 N40 7.1(13) . . . .
C249 N39 Co10 N47 77.2(15) . . . .
C250 N39 Co10 N47 -93.0(13) . . . .
C249 N39 Co10 N60 -97(38) . . . .
C250 N39 Co10 N60 93(38) . . . .
C249 N39 Co10 N48 1.1(15) . . . .
C250 N39 Co10 N48 -169.1(12) . . . .
C383 N60 Co10 N59 10.7(9) . . . .
C384 N60 Co10 N59 174(2) . . . .
C383 N60 Co10 N40 98.5(12) . . . .
C384 N60 Co10 N40 -98(2) . . . .
C383 N60 Co10 N47 -161.1(11) . . . .
C384 N60 Co10 N47 2(2) . . . .
C383 N60 Co10 N39 13(39) . . . .
C384 N60 Co10 N39 176(100) . . . .
C383 N60 Co10 N48 -85.2(11) . . . .
C384 N60 Co10 N48 78(2) . . . .
C305 N48 Co10 N59 -157.6(15) . . . .
C306 N48 Co10 N59 2.2(16) . . . .
C305 N48 Co10 N40 73(6) . . . .
C306 N48 Co10 N40 -127(5) . . . .
C305 N48 Co10 N47 14.7(14) . . . .
C306 N48 Co10 N47 174.5(16) . . . .
C305 N48 Co10 N39 101.8(15) . . . .
C306 N48 Co10 N39 -98.4(16) . . . .
C305 N48 Co10 N60 -79.4(15) . . . .
C306 N48 Co10 N60 80.3(16) . . . .
S2 N61 S1 O2 2(3) . . . .
S2 N61 S1 O1 145.1(19) . . . .
S2 N61 S1 C391 -112(2) . . . .
F55 C391 S1 O2 -54.7(13) . . . .
F53 C391 S1 O2 -174.2(11) . . . .
F54 C391 S1 O2 62.6(13) . . . .
F55 C391 S1 N61 68.1(14) . . . .
F53 C391 S1 N61 -51.4(15) . . . .
F54 C391 S1 N61 -174.6(13) . . . .
F55 C391 S1 O1 -179.2(10) . . . .
F53 C391 S1 O1 61.3(12) . . . .
F54 C391 S1 O1 -61.9(12) . . . .
S1 N61 S2 O3 163.2(19) . . . .
S1 N61 S2 O4 27(3) . . . .
S1 N61 S2 C392 -84(2) . . . .
F58 C392 S2 O3 -60(3) . . . .
F57 C392 S2 O3 166(2) . . . .
F56 C392 S2 O3 58(2) . . . .
F58 C392 S2 O4 66(3) . . . .
F57 C392 S2 O4 -68(3) . . . .
F56 C392 S2 O4 -175.7(19) . . . .
F58 C392 S2 N61 -177(3) . . . .
F57 C392 S2 N61 49(3) . . . .
F56 C392 S2 N61 -59(2) . . . .
S4 N63 S3 O6 -31(2) . . . .
S4 N63 S3 O5 -165.2(15) . . . .
S4 N63 S3 C393 87.4(18) . . . .
F60 C393 S3 O6 175.2(14) . . . .
F59 C393 S3 O6 -64.0(18) . . . .
F61 C393 S3 O6 57.7(18) . . . .
F60 C393 S3 O5 -64.2(17) . . . .
F59 C393 S3 O5 56.5(17) . . . .
F61 C393 S3 O5 178.3(16) . . . .
F60 C393 S3 N63 50.6(18) . . . .
F59 C393 S3 N63 171.3(16) . . . .
F61 C393 S3 N63 -67.0(18) . . . .
S3 N63 S4 O8 -25(2) . . . .
S3 N63 S4 O7 -156.0(16) . . . .
S3 N63 S4 C394 87.4(17) . . . .
F63 C394 S4 O8 58.0(18) . . . .
F62 C394 S4 O8 -64.9(19) . . . .
F64 C394 S4 O8 177.2(16) . . . .
F63 C394 S4 O7 178.1(16) . . . .
F62 C394 S4 O7 55.2(19) . . . .
F64 C394 S4 O7 -62.7(18) . . . .
F63 C394 S4 N63 -63.0(17) . . . .
F62 C394 S4 N63 174.0(16) . . . .
F64 C394 S4 N63 56.2(17) . . . .
O10 S13 C601 F71 42(5) . . . .
O9 S13 C601 F71 -83(5) . . . .
N69 S13 C601 F71 167(6) . . . .
N69 S13 C601 F71 174(5) 14_445 . . .
O10 S13 C601 F70 -180(100) . . . .
O9 S13 C601 F70 55(5) . . . .
N69 S13 C601 F70 -55(6) . . . .
N69 S13 C601 F70 -48(7) 14_445 . . .
O10 S13 C601 F69 -59(4) . . . .
O9 S13 C601 F69 176(4) . . . .
N69 S13 C601 F69 66(5) . . . .
N69 S13 C601 F69 73(6) 14_445 . . .
O10 S13 N69 N69 -86(13) . . . 14_445
O9 S13 N69 N69 72(16) . . . 14_445
C601 S13 N69 N69 163(15) . . . 14_445
O10 S13 N69 S13 -9(10) . . . 14_445
O9 S13 N69 S13 150(6) . . . 14_445
C601 S13 N69 S13 -120(8) . . . 14_445
N69 S13 N69 S13 78(18) 14_445 . . 14_445
O705 S23 C604 F705 179.3 . . . .
O706 S23 C604 F705 58.7 . . . .
O704 S23 C604 F705 -61.3 . . . .
O705 S23 C604 F706 -59.9 . . . .
O706 S23 C604 F706 179.5 . . . .
O704 S23 C604 F706 59.5 . . . .
O705 S23 C604 F704 59.9 . . . .
O706 S23 C604 F704 -60.7 . . . .
O704 S23 C604 F704 179.4 . . . .
O602 S18 C800 F76 177(2) . . . .
N600 S18 C800 F76 65(3) . . . .
O603 S18 C800 F76 -71(3) . . . .
O602 S18 C800 F77 66(3) . . . .
N600 S18 C800 F77 -47(4) . . . .
O603 S18 C800 F77 177(3) . . . .
O602 S18 C800 F75 -72(3) . . . .
N600 S18 C800 F75 176(3) . . . .
O603 S18 C800 F75 40(4) . . . .
O601 S25 C600 F73 167(2) . . . .
O600 S25 C600 F73 -71(3) . . . .
N600 S25 C600 F73 51(3) . . . .
O601 S25 C600 F72 55(3) . . . .
O600 S25 C600 F72 177(2) . . . .
N600 S25 C600 F72 -61(3) . . . .
O601 S25 C600 F74 -67(3) . . . .
O600 S25 C600 F74 55(3) . . . .
N600 S25 C600 F74 177(2) . . . .
O602 S18 N600 S25 165(2) . . . .
C800 S18 N600 S25 -90(3) . . . .
O603 S18 N600 S25 50(3) . . . .
O601 S25 N600 S18 148(2) . . . .
O600 S25 N600 S18 12(3) . . . .
C600 S25 N600 S18 -103(2) . . . .
